data_7130506
loop_
_publ_author_name
'Xie, Fang-Fang'
'Chen, Zuo-Chang'
'Zhang, Min'
'Xie, Xiao-Ming'
'Chen, Ling-Fang'
'Tian, Hanrui'
'Deng, Shun-Liu'
'Xie, Su-Yuan'
'Zheng, Lansun'

_publ_section_title
;
 Capturing Nonclassical C70 with Double Heptagons in Low-Pressure
 Combustion
;
_journal_name_full 'Chemical Communications'
_journal_paper_doi 10.1039/D2CC03707F
_journal_year 2022
_chemical_formula_moiety '2(C60 H40 N10), C70 H6, 3(C7 H8), 1[C7H8]'
_chemical_formula_sum 'C218 H118 N20'
_chemical_formula_weight 3017.32
_chemical_name_systematic dihept-C70H6
_space_group_crystal_system triclinic
_space_group_IT_number 2
_space_group_name_Hall '-P 1'
_space_group_name_H-M_alt 'P -1'
_atom_sites_solution_hydrogens geom
_audit_creation_date 2022-08-02
_audit_creation_method
;
Olex2 1.5-dev
(compiled 2022.07.25 svn.r36e0af09 for OlexSys, GUI svn.r6444)
;
_audit_update_record
;
2022-08-03 deposited with the CCDC.	2022-08-09 downloaded from the CCDC.
;
_cell_angle_alpha 78.553(3)
_cell_angle_beta 77.136(2)
_cell_angle_gamma 70.866(3)
_cell_formula_units_Z 2
_cell_length_a 14.8934(4)
_cell_length_b 17.2624(5)
_cell_length_c 30.2493(9)
_cell_measurement_reflns_used 16269
_cell_measurement_temperature 99.99(10)
_cell_measurement_theta_max 60.9010
_cell_measurement_theta_min 3.0080
_cell_volume 7096.1(4)
_computing_cell_refinement 'CrysAlisPro 1.171.40.80a (Rigaku OD, 2020)'
_computing_data_collection 'CrysAlisPro 1.171.40.80a (Rigaku OD, 2020)'
_computing_data_reduction 'CrysAlisPro 1.171.40.80a (Rigaku OD, 2020)'
_computing_molecular_graphics 'Olex2 1.5-dev (Dolomanov et al., 2009)'
_computing_publication_material 'Olex2 1.5-dev (Dolomanov et al., 2009)'
_computing_structure_refinement 'SHELXL 2018/3 (Sheldrick, 2015)'
_computing_structure_solution 'ShelXT (Sheldrick, 2015)'
_diffrn_ambient_temperature 99.99(10)
_diffrn_detector_area_resol_mean 10.0000
_diffrn_detector_type HyPix
_diffrn_measured_fraction_theta_full 0.996
_diffrn_measured_fraction_theta_max 0.996
_diffrn_measurement_details
;
List of Runs (angles in degrees, time in seconds):

  # Type    Start    End  Width  t~exp~   \w     \q     \k     \f   Frames
#--------------------------------------------------------------------------
  1  \w     63.00 101.00   1.00    8.00    --   84.05-104.00-160.00   38
  2  \w    101.00 126.00   1.00    8.00    --   84.05 104.00 -59.00   25
  3  \w    -94.00 -20.00   1.00    8.00    --  -86.55 104.00 -59.00   74
  4  \w   -114.00 -85.00   1.00    8.00    --  -86.55-104.00-160.00   29
  5  \w    -17.00  29.00   1.00    2.00    --   -1.25 -99.00  90.00   46
  6  \w    -66.00   7.00   1.00    2.00    --   -1.25 -57.00  30.00   73
  7  \w      4.00  30.00   1.00    2.00    --   -1.25 -99.00-150.00   26
  8  \w    -10.00  68.00   1.00    2.00    --   -1.25  57.00-180.00   78
  9  \w    -13.00  24.00   1.00    2.00    --   -1.25 -99.00 -60.00   37
 10  \w     29.00  61.00   1.00    8.00    --   84.05 -57.00 -90.00   32
 11  \w     12.00  37.00   1.00    8.00    --   84.05 -38.00 -30.00   25
 12  \w     19.00  45.00   1.00    8.00    --   84.05 -38.00  90.00   26
 13  \w     12.00  55.00   1.00    8.00    --   84.05 -57.00   0.00   43
 14  \w     67.00 104.00   1.00    8.00    --   84.05 -99.00  30.00   37
 15  \w     69.00  99.00   1.00    8.00    --   84.05 -99.00  90.00   30
 16  \w     18.00  44.00   1.00    8.00    --   84.05 -38.00-120.00   26
 17  \w     15.00  40.00   1.00    8.00    --   84.05 -99.00  30.00   25
 18  \w     12.00  44.00   1.00    8.00    --   84.05 -38.00 -60.00   32
 19  \w     41.00 105.00   1.00    8.00    --   84.05 -77.00-150.00   64
 20  \w     16.00  45.00   1.00    8.00    --   84.05 -38.00   0.00   29
 21  \w     74.00 156.00   1.00    8.00    --   84.05  38.00  90.00   82
 22  \w     21.00  46.00   1.00    8.00    --   84.05 -99.00  90.00   25
 23  \w     48.00 105.00   1.00    8.00    --   84.05 -99.00 -30.00   57
 24  \w    -62.00 -35.00   1.00    8.00    --  -86.55  57.00   0.00   27
 25  \w   -110.00 -66.00   1.00    8.00    --  -86.55 125.00-180.00   44
 26  \w   -103.00 -22.00   1.00    8.00    --  -86.55  77.00 120.00   81
 27  \w    -98.00 -65.00   1.00    8.00    --  -86.55 -77.00 150.00   33
 28  \w    -40.00 -14.00   1.00    8.00    --  -86.55  38.00-120.00   26
 29  \w   -154.00-108.00   1.00    8.00    --  -86.55 -77.00 150.00   46
 30  \w    -41.00 -16.00   1.00    8.00    --  -86.55  38.00 -90.00   25
 31  \w   -106.00 -16.00   1.00    8.00    --  -86.55 125.00 150.00   90
 32  \w    -48.00 -14.00   1.00    8.00    --  -86.55 125.00-180.00   34
 33  \w    -65.00 -17.00   1.00    8.00    --  -86.55  77.00-180.00   48
 34  \w    -41.00 -16.00   1.00    8.00    --  -86.55  38.00-180.00   25
 35  \w    -54.00 -28.00   1.00    8.00    --  -86.55  77.00  60.00   26
 36  \w   -103.00 -60.00   1.00    8.00    --  -86.55  77.00  60.00   43
 37  \w    -98.00 -73.00   1.00    8.00    --  -86.55  77.00-180.00   25
 38  \w   -155.00 -83.00   1.00    8.00    --  -86.55 -19.00-120.00   72
;
_diffrn_measurement_device 'four-circle diffractometer'
_diffrn_measurement_device_type 'XtaLAB Synergy R, DW system, HyPix'
_diffrn_measurement_method '\w scans'
_diffrn_radiation_type CuK\a
_diffrn_radiation_wavelength 1.54184
_diffrn_reflns_av_R_equivalents 0.0727
_diffrn_reflns_av_unetI/netI 0.0731
_diffrn_reflns_Laue_measured_fraction_full 0.996
_diffrn_reflns_Laue_measured_fraction_max 0.996
_diffrn_reflns_limit_h_max 14
_diffrn_reflns_limit_h_min -16
_diffrn_reflns_limit_k_max 19
_diffrn_reflns_limit_k_min -19
_diffrn_reflns_limit_l_max 34
_diffrn_reflns_limit_l_min -34
_diffrn_reflns_number 75997
_diffrn_reflns_point_group_measured_fraction_full 0.996
_diffrn_reflns_point_group_measured_fraction_max 0.996
_diffrn_reflns_theta_full 61.169
_diffrn_reflns_theta_max 61.169
_diffrn_reflns_theta_min 2.735
_exptl_absorpt_coefficient_mu 0.652
_exptl_absorpt_correction_T_max 0.939
_exptl_absorpt_correction_T_min 0.927
_exptl_absorpt_correction_type multi-scan
_exptl_absorpt_process_details
;
CrysAlisPro 1.171.40.80a (Rigaku Oxford Diffraction, 2020)
Empirical absorption correction using spherical harmonics,
 implemented in SCALE3 ABSPACK scaling algorithm.
;
_exptl_crystal_colour 'clear light brown'
_exptl_crystal_colour_lustre clear
_exptl_crystal_colour_modifier light
_exptl_crystal_colour_primary brown
_exptl_crystal_density_diffrn 1.412
_exptl_crystal_description block
_exptl_crystal_F_000 3132
_exptl_crystal_size_max 0.2
_exptl_crystal_size_mid 0.1
_exptl_crystal_size_min 0.1
_refine_diff_density_max 0.909
_refine_diff_density_min -0.993
_refine_diff_density_rms 0.068
_refine_ls_extinction_method none
_refine_ls_goodness_of_fit_ref 1.021
_refine_ls_hydrogen_treatment constr
_refine_ls_matrix_type full
_refine_ls_number_parameters 2231
_refine_ls_number_reflns 21720
_refine_ls_number_restraints 333
_refine_ls_restrained_S_all 1.014
_refine_ls_R_factor_all 0.1265
_refine_ls_R_factor_gt 0.0809
_refine_ls_shift/su_max 0.000
_refine_ls_shift/su_mean 0.000
_refine_ls_structure_factor_coef Fsqd
_refine_ls_weighting_details 'w=1/[\s^2^(Fo^2^)+(0.1289P)^2^+7.5215P] where P=(Fo^2^+2Fc^2^)/3'
_refine_ls_weighting_scheme calc
_refine_ls_wR_factor_gt 0.2139
_refine_ls_wR_factor_ref 0.2474
_reflns_Friedel_coverage 0.000
_reflns_number_gt 13412
_reflns_number_total 21720
_reflns_threshold_expression 'I > 2\s(I)'
_cod_data_source_file d2cc03707f2.cif
_cod_data_source_block exp_222_auto-r1
_cod_database_code 7130506
_shelx_shelxl_version_number 2018/3
_shelx_space_group_comment
;
The symmetry employed for this shelxl refinement is uniquely defined
by the following loop, which should always be used as a source of
symmetry information in preference to the above space-group names.
They are only intended as comments.
;
_shelx_estimated_absorpt_t_max 0.938
_shelx_estimated_absorpt_t_min 0.881
_olex2_refinement_description
;
1. Fixed Uiso
 At 1.2 times of:
  All C(H) groups
 At 1.5 times of:
  All C(H,H,H) groups
2. Restrained planarity
 C0AA, C06O, C06N, C06E, C06M, C068, C065
 with sigma of 0.1
3. Rigid bond restraints
 C1, C2, C3, C4, C5, C6, C8, C9, C10, C11, C15, C21, C29, C31, C33, C40, C44,
 C60, C92, C94
 with sigma for 1-2 distances of 0.01 and sigma for 1-3 distances of 0.01
 C5AA, C2AA, C3AA, C7, C4AA, C1AA, C6AA
 with sigma for 1-2 distances of 0.01 and sigma for 1-3 distances of 0.01
 C058, C05E, C05F, C05H, C05Y, C064, C06P
 with sigma for 1-2 distances of 0.01 and sigma for 1-3 distances of 0.01
 C4AA, C5AA, C1AA, C3AA, C7, C2AA, C6AA
 with sigma for 1-2 distances of 0.01 and sigma for 1-3 distances of 0.01
4. Uiso/Uaniso restraints and constraints
C1 \\sim C2 \\sim C3 \\sim C4 \\sim C5 \\sim C6 \\sim C8 \\sim C9 \\sim C10
\\sim C11 \\sim C15 \\sim C21 \\sim C29 \\sim C31 \\sim C33 \\sim C40 \\sim C44
\\sim C60 \\sim C92 \\sim C94: within 2A with sigma of 0.04 and sigma for
terminal atoms of 0.08 within 2A
C5AA \\sim C2AA \\sim C3AA \\sim C7 \\sim C4AA \\sim C1AA \\sim C6AA: within 2A
with sigma of 0.04 and sigma for terminal atoms of 0.08 within 2A
C064 \\sim C058 \\sim C05E \\sim C05F \\sim C05Y \\sim C06P \\sim C05H: within
2A with sigma of 0.04 and sigma for terminal atoms of 0.08 within 2A
C4AA \\sim C5AA \\sim C1AA \\sim C3AA \\sim C7 \\sim C2AA \\sim C6AA: within 2A
with sigma of 0.04 and sigma for terminal atoms of 0.08 within 2A
Uanis(C5AA) = Uanis(C2AA) = Uanis(C3AA) = Uanis(C4AA) = Uanis(C6AA) =
Uanis(C1AA) = Uanis(C7)
Uanis(C065) = Uanis(C06O) = Uanis(C0AA) = Uanis(C06N) = Uanis(C06E) =
Uanis(C06M) = Uanis(C068)
5. Others
 Fixed Sof: C02P(0.5) C045(0.5) C048(0.5) C052(0.5) C054(0.5) C056(0.5)
 C058(0.75) H058(0.75) C059(0.5) C05E(0.75) C05F(0.75) H05F(0.75) C05G(0.5)
 C05H(0.75) H05H(0.75) C05K(0.5) C05M(0.5) C05P(0.5) C05Q(0.5) C05R(0.5)
 C05T(0.5) C05Y(0.75) H05Y(0.75) C062(0.5) C063(0.5) C064(0.75) H064(0.75)
 C067(0.5) C06A(0.5) C06C(0.5) C06D(0.5) C06P(0.75) H06D(0.75) H06E(0.75)
 H06F(0.75) C1(0.5) C2(0.5) C3(0.5) C4(0.5) C5(0.5) C6(0.5) C8(0.5) C9(0.5)
 C10(0.5) C11(0.5) C15(0.5) C21(0.5) C29(0.5) C31(0.5) C33(0.5) C40(0.5)
 C44(0.5) C60(0.5) C92(0.5) C94(0.5) C3AA(0.25) C4AA(0.25) H4AA(0.25)
 C5AA(0.25) H5AA(0.25) C1AA(0.25) H1AA(0.25) C7(0.25) H7(0.25) C2AA(0.25)
 H2AA(0.25) C6AA(0.25) H6AA(0.25) H6AB(0.25) H6AC(0.25)
6.a Ternary CH refined with riding coordinates:
 C03I(H03I), C03W(H03W), C04P(H04P), C04X(H04X), C05A(H05A), C05D(H05D)
6.b Aromatic/amide H refined with riding coordinates:
 C00M(H00M), C00R(H00R), C00S(H00S), C00T(H00T), C00U(H00U), C00X(H00X),
 C00Y(H00Y), C011(H011), C013(H013), C014(H014), C017(H017), C018(H018),
 C019(H019), C01B(H01B), C01C(H01C), C01D(H01D), C01E(H01E), C01F(H01F),
 C01G(H01G), C01K(H01K), C01L(H01L), C01M(H01M), C01N(H01N), C01Q(H01Q),
 C01S(H01S), C01T(H01T), C01V(H01V), C01X(H01X), C01Z(H01Z), C020(H020),
 C021(H021), C022(H022), C023(H023), C024(H024), C025(H025), C026(H026),
 C027(H027), C028(H028), C029(H029), C02A(H02A), C02B(H02B), C02D(H02D),
 C02F(H02F), C02H(H02H), C02L(H02L), C02N(H02N), C02R(H02R), C02S(H02S),
 C02T(H02T), C02U(H02U), C036(H036), C03A(H03A), C03C(H03C), C03D(H03D),
 C03G(H03G), C03L(H03L), C03P(H03P), C03Y(H03Y), C042(H042), C043(H043),
 C044(H044), C04A(H04A), C04C(H04C), C04D(H04D), C04G(H04G), C04Q(H04Q),
 C04U(H04U), C04Y(H04Y), C053(H053), C055(H055), C057(H057), C058(H058),
 C05B(H05B), C05C(H05C), C05F(H05F), C05H(H05H), C05I(H05I), C05J(H05J),
 C05L(H05L), C05N(H05N), C05O(H05O), C05S(H05S), C05U(H05U), C05V(H05V),
 C05X(H05X), C05Y(H05Y), C05Z(H05Z), C060(H060), C064(H064), C066(H066),
 C06N(H06N), C06E(H06G), C06M(H06M), C068(H068), C065(H065), C4AA(H4AA),
 C5AA(H5AA), C1AA(H1AA), C7(H7), C2AA(H2AA)
6.c Fitted hexagon refined as free rotating group:
 C06O(C06N,C06E,C06M,C068,C065), C3AA(C4AA,C5AA,C1AA,C7,C2AA)
6.d Idealised Me refined as rotating group:
 C069(H06A,H06B,H06C), C06P(H06D,H06E,H06F), C0AA(H0AA,H0AB,H0AC), C6AA(H6AA,
 H6AB,H6AC)
;
_smtbx_masks_special_details
;
A solvent mask was calculated and 96 electrons were 
found in a volume of 542\%A^3^ in 4 voids per unit cell. 
This is consistent with the presence of 1[C7H8] per Formula Unit 
which account for 100 electrons per unit cell.
;
_smtbx_masks_void_probe_radius 1.2
_smtbx_masks_void_truncation_radius 1.2
_olex2_submission_special_instructions 'No special instructions were received'
_oxdiff_exptl_absorpt_empirical_details
;
Empirical correction (ABSPACK) includes:
- Absorption correction using spherical harmonics
- Frame scaling
;

loop_
_space_group_symop_operation_xyz
'x, y, z'
'-x, -y, -z'

loop_
_atom_site_label
_atom_site_type_symbol
_atom_site_fract_x
_atom_site_fract_y
_atom_site_fract_z
_atom_site_U_iso_or_equiv
_atom_site_adp_type
_atom_site_occupancy
_atom_site_site_symmetry_order
_atom_site_calc_flag
_atom_site_refinement_flags_posn
_atom_site_refinement_flags_adp
_atom_site_refinement_flags_occupancy
_atom_site_disorder_assembly
_atom_site_disorder_group
N001 N 0.8541(2) 0.5097(2) 0.84458(11) 0.0390(8) Uani 1 1 d . . . . .
N002 N 0.5959(2) 0.7697(2) 0.47378(11) 0.0396(8) Uani 1 1 d . . . . .
N003 N 0.2017(2) 0.8421(2) 0.49948(11) 0.0386(8) Uani 1 1 d . . . . .
N004 N 0.4056(2) 0.8518(2) 0.46645(11) 0.0386(8) Uani 1 1 d . . . . .
N005 N 0.6192(2) 0.3610(2) 0.63123(12) 0.0392(8) Uani 1 1 d . . . . .
N006 N 0.7397(2) 0.4642(2) 0.57038(12) 0.0402(8) Uani 1 1 d . . . . .
N007 N 0.0995(2) 0.5847(2) 0.61669(12) 0.0392(8) Uani 1 1 d . . . . .
N008 N 0.7342(2) 0.6082(2) 0.51129(11) 0.0397(8) Uani 1 1 d . . . . .
N009 N 0.0894(2) 0.7467(2) 0.55118(12) 0.0398(8) Uani 1 1 d . . . . .
N00A N 0.4345(2) 0.3524(2) 0.66195(12) 0.0415(8) Uani 1 1 d . . . . .
N00B N 0.7764(3) 0.3886(2) 0.82656(13) 0.0472(9) Uani 1 1 d . . . . .
N00C N 0.8068(2) 0.6574(2) 0.88682(12) 0.0427(9) Uani 1 1 d . . . . .
N00D N 0.2233(2) 0.4415(2) 0.65525(12) 0.0453(9) Uani 1 1 d . . . . .
N00E N 0.6063(3) 0.3289(2) 0.84649(13) 0.0465(9) Uani 1 1 d . . . . .
N00F N 0.2037(2) 0.6345(3) 0.98249(13) 0.0542(11) Uani 1 1 d . . . . .
N00G N 0.4024(3) 0.3717(3) 0.88807(14) 0.0540(10) Uani 1 1 d . . . . .
N00H N 0.2507(3) 0.4867(3) 0.94019(13) 0.0554(11) Uani 1 1 d . . . . .
N00I N 0.4508(3) 0.8125(3) 0.98014(13) 0.0550(10) Uani 1 1 d . . . . .
N00J N 0.6516(3) 0.7738(2) 0.93815(13) 0.0515(10) Uani 1 1 d . . . . .
N00K N 0.2803(3) 0.7574(3) 0.99926(14) 0.0643(12) Uani 1 1 d . . . . .
C00L C 0.4891(3) 0.5285(3) 0.55162(15) 0.0410(10) Uani 1 1 d . . . . .
C00M C 0.7929(3) 0.4924(3) 0.59223(14) 0.0415(10) Uani 1 1 d . . . . .
H00M H 0.774912 0.544083 0.601885 0.050 Uiso 1 1 calc R U . . .
C00N C 0.3322(3) 0.5952(3) 0.54736(15) 0.0405(10) Uani 1 1 d . . . . .
C00O C 0.3876(3) 0.6440(3) 0.52029(14) 0.0405(10) Uani 1 1 d . . . . .
C00P C 0.3953(3) 0.5237(3) 0.56714(14) 0.0401(10) Uani 1 1 d . . . . .
C00Q C 0.4851(3) 0.6027(3) 0.52255(14) 0.0390(10) Uani 1 1 d . . . . .
C00R C 0.7621(3) 0.6674(3) 0.52427(14) 0.0417(10) Uani 1 1 d . . . . .
H00R H 0.723100 0.708056 0.542083 0.050 Uiso 1 1 calc R U . . .
C00S C 0.6707(3) 0.3760(3) 0.65959(15) 0.0414(10) Uani 1 1 d . . . . .
H00S H 0.664825 0.427389 0.667049 0.050 Uiso 1 1 calc R U . . .
C00T C 0.0290(3) 0.5926(3) 0.59136(16) 0.0435(11) Uani 1 1 d . . . . .
H00T H 0.038827 0.591107 0.560053 0.052 Uiso 1 1 calc R U . . .
C00U C 0.5914(3) 0.8442(3) 0.48548(15) 0.0443(11) Uani 1 1 d . . . . .
H00U H 0.547415 0.871205 0.508703 0.053 Uiso 1 1 calc R U . . .
C00V C 0.6460(3) 0.5880(3) 0.52653(14) 0.0431(11) Uani 1 1 d . . . . .
C00W C 0.5449(3) 0.4204(3) 0.60925(15) 0.0429(11) Uani 1 1 d . . . . .
C00X C 0.3610(3) 0.9219(3) 0.48727(15) 0.0439(11) Uani 1 1 d . . . . .
H00X H 0.335126 0.923359 0.518161 0.053 Uiso 1 1 calc R U . . .
C00Y C 0.8831(3) 0.5631(3) 0.80806(14) 0.0469(11) Uani 1 1 d . . . . .
H00Y H 0.844519 0.613717 0.795937 0.056 Uiso 1 1 calc R U . . .
C00Z C 0.5670(3) 0.4817(3) 0.57264(15) 0.0411(10) Uani 1 1 d . . . . .
C010 C 0.5578(3) 0.6404(3) 0.51120(14) 0.0430(11) Uani 1 1 d . . . . .
C011 C 0.1456(3) 0.9025(3) 0.52585(16) 0.0429(10) Uani 1 1 d . . . . .
H011 H 0.132578 0.896433 0.557668 0.051 Uiso 1 1 calc R U . . .
C012 C 0.3529(3) 0.7288(3) 0.50550(14) 0.0436(11) Uani 1 1 d . . . . .
C013 C 0.8125(3) 0.5592(3) 0.48546(15) 0.0449(11) Uani 1 1 d . . . . .
H013 H 0.813436 0.513826 0.472980 0.054 Uiso 1 1 calc R U . . .
C014 C 0.4028(3) 0.2871(3) 0.65916(17) 0.0469(11) Uani 1 1 d . . . . .
H014 H 0.380018 0.280428 0.634365 0.056 Uiso 1 1 calc R U . . .
C015 C 0.1907(3) 0.7087(3) 0.54417(15) 0.0425(11) Uani 1 1 d . . . . .
C016 C 0.6500(3) 0.5117(3) 0.55655(15) 0.0430(11) Uani 1 1 d . . . . .
C017 C 0.8963(3) 0.6200(3) 0.89915(15) 0.0453(11) Uani 1 1 d . . . . .
H017 H 0.914792 0.569841 0.917895 0.054 Uiso 1 1 calc R U . . .
C018 C -0.0557(3) 0.6029(3) 0.62000(17) 0.0492(12) Uani 1 1 d . . . . .
H018 H -0.114857 0.609531 0.611995 0.059 Uiso 1 1 calc R U . . .
C019 C 0.4354(3) 0.8750(3) 0.42070(14) 0.0436(11) Uani 1 1 d . . . . .
H019 H 0.468508 0.839657 0.399002 0.052 Uiso 1 1 calc R U . . .
C01A C 0.2647(3) 0.4937(3) 0.61992(15) 0.0418(10) Uani 1 1 d . . . . .
C01B C 0.6478(3) 0.2776(3) 0.62909(17) 0.0467(11) Uani 1 1 d . . . . .
H01B H 0.623759 0.251191 0.612527 0.056 Uiso 1 1 calc R U . . .
C01C C 0.6303(3) 0.3301(3) 0.79964(17) 0.0529(12) Uani 1 1 d . . . . .
H01C H 0.642409 0.374257 0.778607 0.063 Uiso 1 1 calc R U . . .
C01D C 0.6708(3) 0.7494(3) 0.43818(15) 0.0489(12) Uani 1 1 d . . . . .
H01D H 0.689590 0.702000 0.424092 0.059 Uiso 1 1 calc R U . . .
C01E C 0.0557(3) 0.5901(3) 0.66191(15) 0.0468(11) Uani 1 1 d . . . . .
H01E H 0.086521 0.586249 0.686184 0.056 Uiso 1 1 calc R U . . .
C01F C 0.8049(3) 0.4217(3) 0.78277(16) 0.0491(12) Uani 1 1 d . . . . .
H01F H 0.782438 0.476602 0.769970 0.059 Uiso 1 1 calc R U . . .
C01G C 0.8570(3) 0.6559(3) 0.50646(16) 0.0476(11) Uani 1 1 d . . . . .
H01G H 0.894824 0.686858 0.510167 0.057 Uiso 1 1 calc R U . . .
C01H C 0.2488(3) 0.7586(3) 0.51602(15) 0.0436(11) Uani 1 1 d . . . . .
C01I C 0.3674(3) 0.4727(3) 0.60543(15) 0.0442(11) Uani 1 1 d . . . . .
C01J C 0.5273(3) 0.7252(3) 0.49091(14) 0.0421(10) Uani 1 1 d . . . . .
C01K C 0.8766(3) 0.4306(3) 0.59703(16) 0.0482(12) Uani 1 1 d . . . . .
H01K H 0.925664 0.432383 0.610822 0.058 Uiso 1 1 calc R U . . .
C01L C 0.1125(3) 0.9729(3) 0.49708(16) 0.0491(11) Uani 1 1 d . . . . .
H01L H 0.073648 1.023795 0.505758 0.059 Uiso 1 1 calc R U . . .
C01M C 0.0301(3) 0.7704(3) 0.59118(16) 0.0452(11) Uani 1 1 d . . . . .
H01M H 0.048154 0.760285 0.619788 0.054 Uiso 1 1 calc R U . . .
C01N C 0.2025(3) 0.8749(3) 0.45397(15) 0.0473(11) Uani 1 1 d . . . . .
H01N H 0.235157 0.847036 0.429014 0.057 Uiso 1 1 calc R U . . .
C01O C 0.2344(3) 0.6243(3) 0.56361(15) 0.0418(10) Uani 1 1 d . . . . .
C01P C 0.4272(3) 0.7681(3) 0.48814(14) 0.0415(10) Uani 1 1 d . . . . .
C01Q C 0.4628(3) 0.3386(3) 0.70401(16) 0.0478(11) Uani 1 1 d . . . . .
H01Q H 0.487487 0.373057 0.714716 0.057 Uiso 1 1 calc R U . . .
C01R C 0.5777(3) 0.8519(3) 0.66096(16) 0.0490(12) Uani 1 1 d . . . . .
C01S C 0.0362(3) 0.7743(3) 0.51593(17) 0.0478(11) Uani 1 1 d . . . . .
H01S H 0.059324 0.767249 0.485348 0.057 Uiso 1 1 calc R U . . .
C01T C 0.8079(3) 0.7295(3) 0.85862(15) 0.0500(12) Uani 1 1 d . . . . .
H01T H 0.756419 0.766086 0.845382 0.060 Uiso 1 1 calc R U . . .
C01U C 0.4485(3) 0.4148(3) 0.62516(15) 0.0432(11) Uani 1 1 d . . . . .
C01V C -0.0560(3) 0.8138(3) 0.5342(2) 0.0545(13) Uani 1 1 d . . . . .
H01V H -0.107297 0.838024 0.518277 0.065 Uiso 1 1 calc R U . . .
C01W C 0.5364(3) 0.8356(3) 0.62821(16) 0.0509(12) Uani 1 1 d . . . . .
C01X C 0.7907(3) 0.3849(3) 0.56113(15) 0.0476(11) Uani 1 1 d . . . . .
H01X H 0.771114 0.352099 0.546550 0.057 Uiso 1 1 calc R U . . .
C01Y C 0.1989(3) 0.5679(3) 0.59991(15) 0.0419(11) Uani 1 1 d . . . . .
C01Z C 0.3614(3) 0.9889(3) 0.45462(16) 0.0489(11) Uani 1 1 d . . . . .
H01Z H 0.335566 1.044081 0.459277 0.059 Uiso 1 1 calc R U . . .
C020 C 0.8876(3) 0.5888(3) 0.48147(16) 0.0517(12) Uani 1 1 d . . . . .
H020 H 0.949080 0.568341 0.465020 0.062 Uiso 1 1 calc R U . . .
C021 C -0.0394(3) 0.6019(3) 0.66464(17) 0.0530(12) Uani 1 1 d . . . . .
H021 H -0.085803 0.608157 0.690981 0.064 Uiso 1 1 calc R U . . .
C022 C 0.7314(3) 0.3025(3) 0.67462(17) 0.0504(12) Uani 1 1 d . . . . .
H022 H 0.774769 0.294472 0.694190 0.060 Uiso 1 1 calc R U . . .
C023 C 0.4074(3) 0.9598(3) 0.41296(16) 0.0520(12) Uani 1 1 d . . . . .
H023 H 0.417358 0.992245 0.384923 0.062 Uiso 1 1 calc R U . . .
C024 C 0.1472(3) 0.9551(3) 0.45218(16) 0.0504(12) Uani 1 1 d . . . . .
H024 H 0.134561 0.991831 0.425727 0.060 Uiso 1 1 calc R U . . .
C025 C 0.8756(3) 0.3635(3) 0.57741(17) 0.0537(12) Uani 1 1 d . . . . .
H025 H 0.924068 0.313309 0.575793 0.064 Uiso 1 1 calc R U . . .
C026 C 0.9524(3) 0.6692(3) 0.87911(16) 0.0529(12) Uani 1 1 d . . . . .
H026 H 1.016350 0.659357 0.881756 0.063 Uiso 1 1 calc R U . . .
C027 C -0.0602(3) 0.8114(3) 0.5812(2) 0.0550(13) Uani 1 1 d . . . . .
H027 H -0.114695 0.833804 0.601971 0.066 Uiso 1 1 calc R U . . .
C028 C 0.1350(3) 0.6602(3) 0.95425(17) 0.0541(13) Uani 1 1 d . . . . .
H028 H 0.147237 0.663862 0.922499 0.065 Uiso 1 1 calc R U . . .
C029 C 0.9319(3) 0.4422(3) 0.85220(17) 0.0531(12) Uani 1 1 d . . . . .
H029 H 0.931910 0.396995 0.874783 0.064 Uiso 1 1 calc R U . . .
C02A C 0.4488(3) 0.2672(3) 0.72691(18) 0.0566(13) Uani 1 1 d . . . . .
H02A H 0.462058 0.243758 0.756094 0.068 Uiso 1 1 calc R U . . .
C02B C 0.7174(3) 0.2404(3) 0.65538(18) 0.0550(13) Uani 1 1 d . . . . .
H02B H 0.749767 0.184064 0.659851 0.066 Uiso 1 1 calc R U . . .
C02C C 0.4406(4) 0.9715(3) 0.69527(17) 0.0525(12) Uani 1 1 d . . . . .
C02D C 0.4107(3) 0.2341(3) 0.69902(18) 0.0555(13) Uani 1 1 d . . . . .
H02D H 0.394035 0.185143 0.706390 0.067 Uiso 1 1 calc R U . . .
C02E C 0.5597(4) 0.7502(3) 0.62024(16) 0.0547(13) Uani 1 1 d . . . . .
C02F C 0.8960(4) 0.7386(3) 0.85329(17) 0.0555(13) Uani 1 1 d . . . . .
H02F H 0.916413 0.782396 0.835811 0.067 Uiso 1 1 calc R U . . .
C02G C 0.6638(3) 0.7018(3) 0.67760(19) 0.0584(14) Uani 1 1 d . . . . .
C02H C 0.5945(4) 0.2528(3) 0.86552(18) 0.0562(13) Uani 1 1 d . . . . .
H02H H 0.577998 0.235370 0.896536 0.067 Uiso 1 1 calc R U . . .
C02I C 0.6449(3) 0.7826(3) 0.68486(19) 0.0560(13) Uani 1 1 d . . . . .
C02J C 0.4795(4) 0.7391(4) 0.60698(16) 0.0584(14) Uani 1 1 d . . . . .
C02K C 0.3835(4) 0.9840(3) 0.73994(18) 0.0551(12) Uani 1 1 d . . . . .
C02L C 0.6627(4) 0.8710(3) 0.45699(17) 0.0559(13) Uani 1 1 d . . . . .
H02L H 0.676273 0.919836 0.456981 0.067 Uiso 1 1 calc R U . . .
C02M C 0.4391(4) 0.8790(3) 0.61584(16) 0.0550(13) Uani 1 1 d . . . . .
C02N C 0.8713(3) 0.3604(4) 0.76153(18) 0.0572(13) Uani 1 1 d . . . . .
H02N H 0.903013 0.365533 0.731399 0.069 Uiso 1 1 calc R U . . .
C02O C 0.5308(4) 0.9139(3) 0.69327(17) 0.0523(12) Uani 1 1 d . . . . .
C02P C 0.7638(13) 0.5349(11) 0.8751(6) 0.032(3) Uani 0.5 1 d . . P A 1
C02Q C 0.4178(4) 0.9443(3) 0.77972(18) 0.0571(13) Uani 1 1 d . . . . .
C02R C 0.6334(4) 0.2571(3) 0.78948(19) 0.0610(14) Uani 1 1 d . . . . .
H02R H 0.647503 0.241581 0.760385 0.073 Uiso 1 1 calc R U . . .
C02S C 0.9781(4) 0.5281(4) 0.79311(17) 0.0670(17) Uani 1 1 d . . . . .
H02S H 1.016451 0.550107 0.768517 0.080 Uiso 1 1 calc R U . . .
C02T C 0.8252(3) 0.3054(3) 0.83241(19) 0.0540(12) Uani 1 1 d . . . . .
H02T H 0.818274 0.268410 0.858947 0.065 Uiso 1 1 calc R U . . .
C02U C 0.2071(4) 0.4902(3) 0.90408(18) 0.0608(14) Uani 1 1 d . . . . .
H02U H 0.229033 0.504900 0.873257 0.073 Uiso 1 1 calc R U . . .
C02V C 0.4090(4) 0.8175(4) 0.60193(15) 0.0586(14) Uani 1 1 d . . . . .
C02W C 0.3686(4) 0.9472(3) 0.63227(16) 0.0578(13) Uani 1 1 d . . . . .
C02X C 0.3578(4) 0.9066(3) 0.81575(17) 0.0603(14) Uani 1 1 d . . . . .
C02Y C 0.6161(4) 0.5830(3) 0.7084(2) 0.0629(14) Uani 1 1 d . . . . .
C02Z C 0.5896(4) 0.6114(3) 0.66410(19) 0.0615(14) Uani 1 1 d . . . . .
C030 C 0.5031(4) 0.6059(3) 0.65784(19) 0.0626(14) Uani 1 1 d . . . . .
C031 C 0.2853(4) 1.0014(3) 0.73807(18) 0.0596(13) Uani 1 1 d . . . . .
C032 C 0.1253(3) 0.8922(4) 0.6968(2) 0.0677(16) Uani 1 1 d . . . . .
C033 C 0.4509(4) 0.6686(4) 0.62536(18) 0.0615(14) Uani 1 1 d . . . . .
C034 C 0.6193(3) 0.6850(3) 0.64533(18) 0.0582(13) Uani 1 1 d . . . . .
C035 C 0.2667(4) 0.9065(3) 0.80909(17) 0.0609(14) Uani 1 1 d . . . . .
C036 C 0.3960(3) 0.3677(4) 0.8440(2) 0.0626(14) Uani 1 1 d . . . . .
H036 H 0.422898 0.395557 0.817529 0.075 Uiso 1 1 calc R U . . .
C037 C 0.4335(4) 0.5783(3) 0.6947(2) 0.0631(14) Uani 1 1 d . . . . .
C038 C 0.5696(4) 0.8793(3) 0.73535(18) 0.0565(13) Uani 1 1 d . . . . .
C039 C 0.2414(4) 0.8897(4) 0.62531(19) 0.0700(16) Uani 1 1 d . . . . .
C03A C 0.4877(4) 0.8357(4) 1.01204(18) 0.0630(14) Uani 1 1 d . . . . .
H03A H 0.534824 0.800721 1.028563 0.076 Uiso 1 1 calc R U . . .
C03B C 0.1499(4) 0.9591(4) 0.7065(2) 0.0656(15) Uani 1 1 d . . . . .
C03C C 0.1622(3) 0.4001(3) 0.6498(2) 0.0643(15) Uani 1 1 d . . . . .
H03C H 0.143938 0.398495 0.622600 0.077 Uiso 1 1 calc R U . . .
C03D C 0.0475(3) 0.6788(4) 0.98072(18) 0.0673(16) Uani 1 1 d . . . . .
H03D H -0.011516 0.697489 0.970596 0.081 Uiso 1 1 calc R U . . .
C03E C 0.5479(4) 0.5710(3) 0.7891(2) 0.0647(15) Uani 1 1 d . . . . .
C03F C 0.6675(4) 0.6357(3) 0.7161(2) 0.0660(15) Uani 1 1 d . . . . .
C03G C 0.7122(4) 0.8112(4) 0.42743(16) 0.0608(15) Uani 1 1 d . . . . .
H03G H 0.764616 0.813768 0.404396 0.073 Uiso 1 1 calc R U . . .
C03H C 0.2681(4) 0.9500(4) 0.63747(17) 0.0609(14) Uani 1 1 d . . . . .
C03I C 0.2721(4) 1.0358(4) 0.68939(19) 0.0663(15) Uani 1 1 d . . . . .
H03I H 0.243052 1.096048 0.685295 0.080 Uiso 1 1 calc R U . . .
C03J C 0.5159(4) 0.8939(4) 0.77796(19) 0.0621(14) Uani 1 1 d . . . . .
C03K C 0.1683(4) 0.8118(4) 0.80897(18) 0.0665(15) Uani 1 1 d . . . . .
C03L C 0.7229(4) 0.7701(4) 0.96116(18) 0.0647(15) Uani 1 1 d . . . . .
H03L H 0.758516 0.723819 0.978154 0.078 Uiso 1 1 calc R U . . .
C03M C 0.6587(4) 0.6541(4) 0.7598(2) 0.0672(16) Uani 1 1 d . . . . .
C03N C 0.5538(4) 0.5540(3) 0.7439(2) 0.0641(14) Uani 1 1 d . . . . .
C03O C 0.2150(4) 0.9922(4) 0.67540(19) 0.0663(15) Uani 1 1 d . . . . .
C03P C 0.1949(4) 0.4637(4) 0.98022(19) 0.0657(15) Uani 1 1 d . . . . .
H03P H 0.208387 0.457220 1.009531 0.079 Uiso 1 1 calc R U . . .
C03Q C 0.4642(5) 0.6852(4) 0.85241(18) 0.0694(16) Uani 1 1 d . . . . .
C03R C 0.3011(4) 0.7657(4) 0.85279(16) 0.0635(15) Uani 1 1 d . . . . .
C03S C 0.2373(4) 0.8318(4) 0.82842(17) 0.0620(14) Uani 1 1 d . . . . .
C03T C 0.6383(4) 0.8000(4) 0.7302(2) 0.0613(14) Uani 1 1 d . . . . .
C03U C 0.3948(5) 0.7670(4) 0.85741(16) 0.0683(16) Uani 1 1 d . . . . .
C03V C 0.3139(4) 0.8205(4) 0.60730(17) 0.0653(15) Uani 1 1 d . . . . .
C03W C 0.3750(4) 1.0082(3) 0.65981(18) 0.0606(13) Uani 1 1 d . . . . .
H03W H 0.391475 1.055553 0.639873 0.073 Uiso 1 1 calc R U . . .
C03X C 0.3123(5) 0.6813(4) 0.84812(17) 0.0670(15) Uani 1 1 d . . . . .
C03Y C 0.2307(4) 0.4294(4) 0.70088(17) 0.0675(16) Uani 1 1 d . . . . .
H03Y H 0.266935 0.451072 0.713737 0.081 Uiso 1 1 calc R U . . .
C03Z C 0.6473(4) 0.7373(4) 0.7670(2) 0.0678(16) Uani 1 1 d . . . . .
C040 C 0.3519(4) 0.6742(4) 0.63855(18) 0.0647(16) Uani 1 1 d . . . . .
C041 C 0.1771(4) 0.7220(4) 0.6970(2) 0.0702(16) Uani 1 1 d . . . . .
C042 C 0.8844(4) 0.2871(4) 0.7930(2) 0.0649(15) Uani 1 1 d . . . . .
H042 H 0.926631 0.235434 0.787413 0.078 Uiso 1 1 calc R U . . .
C043 C 0.1579(4) 0.6381(4) 1.02673(17) 0.0714(17) Uani 1 1 d . . . . .
H043 H 0.187418 0.624628 1.052415 0.086 Uiso 1 1 calc R U . . .
C044 C 0.6166(4) 0.8530(3) 0.91656(18) 0.0621(14) Uani 1 1 d . . . . .
H044 H 0.567943 0.871304 0.898892 0.075 Uiso 1 1 calc R U . . .
C045 C 0.3027(14) 0.6218(12) 0.9724(9) 0.039(4) Uani 0.5 1 d . . P A 1
C046 C 0.4234(5) 0.8367(4) 0.83890(17) 0.0664(15) Uani 1 1 d . . . . .
C047 C 0.5864(4) 0.7509(4) 0.8106(2) 0.0713(16) Uani 1 1 d . . . . .
C048 C 0.6196(11) 0.5075(13) 0.9157(6) 0.032(3) Uani 0.5 1 d . . P A 1
C049 C 0.2566(4) 0.6650(4) 0.82278(19) 0.0658(15) Uani 1 1 d . . . . .
C04A C 0.1257(4) 0.4681(4) 0.9222(2) 0.0686(16) Uani 1 1 d . . . . .
H04A H 0.082171 0.464258 0.905629 0.082 Uiso 1 1 calc R U . . .
C04B C 0.1667(4) 0.8603(5) 0.6561(2) 0.0715(16) Uani 1 1 d . . . . .
C04C C 0.7552(4) 0.9248(4) 0.7666(2) 0.0637(15) Uani 1 1 d . . . . .
H04C H 0.783552 0.887583 0.789948 0.076 Uiso 1 1 calc R U . . .
C04D C 0.6110(5) 0.2082(4) 0.8313(2) 0.0753(17) Uani 1 1 d . . . . .
H04D H 0.608215 0.154294 0.834576 0.090 Uiso 1 1 calc R U . . .
C04E C 0.1006(3) 0.8416(4) 0.7376(2) 0.0695(16) Uani 1 1 d . . . . .
C04F C 0.4117(5) 0.6344(4) 0.84557(18) 0.0694(16) Uani 1 1 d . . . . .
C04G C 0.1177(3) 0.4521(4) 0.9698(2) 0.0687(16) Uani 1 1 d . . . . .
H04G H 0.068182 0.436382 0.990429 0.082 Uiso 1 1 calc R U . . .
C04H C 0.5201(5) 0.8292(4) 0.81574(19) 0.0679(16) Uani 1 1 d . . . . .
C04I C 0.4588(4) 0.5543(3) 0.7381(2) 0.0653(15) Uani 1 1 d . . . . .
C04J C 0.2475(4) 0.6454(4) 0.7101(2) 0.0677(16) Uani 1 1 d . . . . .
C04K C 0.6005(4) 0.6184(4) 0.7973(2) 0.0699(16) Uani 1 1 d . . . . .
C04L C 0.1761(4) 0.7298(4) 0.80883(19) 0.0670(16) Uani 1 1 d . . . . .
C04M C 0.2276(4) 0.9600(3) 0.77073(19) 0.0621(14) Uani 1 1 d . . . . .
C04N C 0.3936(4) 0.5690(3) 0.7828(2) 0.0657(15) Uani 1 1 d . . . . .
C04O C 0.2945(4) 0.6061(4) 0.7906(2) 0.0682(16) Uani 1 1 d . . . . .
C04P C 0.1023(4) 0.8783(4) 0.7787(2) 0.0725(16) Uani 1 1 d . . . . .
H04P H 0.036866 0.894719 0.796245 0.087 Uiso 1 1 calc R U . . .
C04Q C 1.0081(4) 0.4533(4) 0.82114(18) 0.0752(18) Uani 1 1 d . . . . .
H04Q H 1.070429 0.417129 0.818731 0.090 Uiso 1 1 calc R U . . .
C04R C 0.5565(5) 0.6782(4) 0.8295(2) 0.0736(17) Uani 1 1 d . . . . .
C04S C 0.3357(4) 0.6221(4) 0.6822(2) 0.0680(16) Uani 1 1 d . . . . .
C04T C 0.1943(4) 0.7718(5) 0.6557(2) 0.0800(19) Uani 1 1 d . . . . .
C04U C 0.2733(5) 0.7802(5) 1.04087(19) 0.0797(19) Uani 1 1 d . . . . .
H04U H 0.316429 0.756175 1.061229 0.096 Uiso 1 1 calc R U . . .
C04V C 0.1212(4) 0.7580(5) 0.7361(2) 0.0752(18) Uani 1 1 d . . . . .
C04X C 0.1344(4) 0.9576(4) 0.7581(2) 0.0704(16) Uani 1 1 d . . . . .
H04X H 0.081900 1.006624 0.766882 0.084 Uiso 1 1 calc R U . . .
C04Y C 0.3849(4) 0.8827(4) 0.9624(2) 0.0843(19) Uani 1 1 d . . . . .
H04Y H 0.349393 0.886247 0.940030 0.101 Uiso 1 1 calc R U . . .
C04Z C 0.4500(5) 0.5810(4) 0.8129(2) 0.0711(16) Uani 1 1 d . . . . .
C050 C 0.2831(4) 0.7485(5) 0.62623(19) 0.0714(17) Uani 1 1 d . . . . .
C051 C 0.7888(4) 0.9093(4) 0.7222(2) 0.0731(17) Uani 1 1 d . . . . .
C052 C 0.6124(9) 0.3923(10) 0.8672(5) 0.038(3) Uani 0.5 1 d . . P A 1
C053 C 0.3530(4) 0.3219(4) 0.9174(3) 0.084(2) Uani 1 1 d . . . . .
H053 H 0.345513 0.314177 0.949139 0.101 Uiso 1 1 calc R U . . .
C054 C 0.4986(16) 0.5985(10) 0.9584(6) 0.040(4) Uani 0.5 1 d . . P A 1
C055 C 0.0612(4) 0.6650(5) 1.02662(19) 0.085(2) Uani 1 1 d . . . . .
H055 H 0.012914 0.672787 1.052207 0.102 Uiso 1 1 calc R U . . .
C056 C 0.4997(11) 0.7318(10) 0.9645(5) 0.039(3) Uani 0.5 1 d . . P A 1
C057 C 0.7457(5) 0.9678(5) 0.6881(2) 0.087(2) Uani 1 1 d . . . . .
H057 H 0.767132 0.959409 0.657663 0.105 Uiso 1 1 calc R U . . .
C058 C 0.9598(5) 0.0702(5) 0.6503(3) 0.0595(18) Uani 0.75 1 d . U P B 3
H058 H 0.931351 0.028550 0.653006 0.071 Uiso 0.75 1 calc R U P B 3
C059 C 0.4634(10) 0.5372(14) 0.9494(6) 0.034(4) Uani 0.5 1 d . . P A 1
C05A C 0.2194(4) 0.6197(4) 0.7616(2) 0.0745(17) Uani 1 1 d . . . . .
H05A H 0.196269 0.571070 0.766872 0.089 Uiso 1 1 calc R U . . .
C05B C 0.6662(6) 0.8989(4) 0.9259(2) 0.086(2) Uani 1 1 d . . . . .
H05B H 0.658288 0.954780 0.915381 0.103 Uiso 1 1 calc R U . . .
C05C C 0.1343(5) 0.3624(4) 0.6916(3) 0.099(3) Uani 1 1 d . . . . .
H05C H 0.093545 0.329216 0.698250 0.119 Uiso 1 1 calc R U . . .
C05D C 0.1363(4) 0.6959(4) 0.7778(2) 0.0825(19) Uani 1 1 d . . . . .
H05D H 0.077381 0.681551 0.793056 0.099 Uiso 1 1 calc R U . . .
C05E C 0.9440(6) 0.1105(7) 0.6862(3) 0.071(2) Uani 0.75 1 d . U P B 3
C05F C 1.0189(7) 0.0891(7) 0.6082(3) 0.076(3) Uani 0.75 1 d . U P B 3
H05F H 1.029502 0.059304 0.584122 0.091 Uiso 0.75 1 calc R U P B 3
C05G C 0.7404(8) 0.6057(9) 0.8956(4) 0.033(3) Uani 0.5 1 d . . P A 1
C05H C 1.0582(6) 0.1483(7) 0.6034(4) 0.079(2) Uani 0.75 1 d . U P B 3
H05H H 1.095697 0.162061 0.575818 0.095 Uiso 0.75 1 calc R U P B 3
C05I C 0.3432(4) 0.3159(4) 0.8463(3) 0.091(2) Uani 1 1 d . . . . .
H05I H 0.326990 0.302376 0.821439 0.109 Uiso 1 1 calc R U . . .
C05J C 0.4455(6) 0.9157(5) 1.0153(2) 0.097(2) Uani 1 1 d . . . . .
H05J H 0.456379 0.945743 1.034855 0.117 Uiso 1 1 calc R U . . .
C05K C 0.4200(10) 0.4287(10) 0.9069(5) 0.045(4) Uani 0.5 1 d . . P A 1
C05L C 0.1762(6) 0.3809(5) 0.7234(3) 0.110(3) Uani 1 1 d . . . . .
H05L H 0.167960 0.362753 0.754662 0.132 Uiso 1 1 calc R U . . .
C05M C 0.5374(17) 0.4804(8) 0.9239(5) 0.035(3) Uani 0.5 1 d . . P A 1
C05N C 0.2029(4) 0.8082(4) 0.9793(3) 0.090(2) Uani 1 1 d . . . . .
H05N H 0.191346 0.805738 0.950714 0.108 Uiso 1 1 calc R U . . .
C05O C 0.6801(5) 0.9946(4) 0.7775(3) 0.088(2) Uani 1 1 d . . . . .
H05O H 0.657852 1.002291 0.807998 0.105 Uiso 1 1 calc R U . . .
C05P C 0.6901(10) 0.4214(6) 0.8595(4) 0.035(2) Uani 0.5 1 d . . P A 1
C05Q C 0.5973(12) 0.7148(8) 0.9428(5) 0.039(3) Uani 0.5 1 d . . P A 1
C05R C 0.3406(9) 0.6805(10) 0.9810(4) 0.041(3) Uani 0.5 1 d . . P A 1
C05S C 0.6720(7) 1.0376(5) 0.6989(3) 0.099(3) Uani 1 1 d . . . . .
H05S H 0.644202 1.075851 0.675765 0.119 Uiso 1 1 calc R U . . .
C05T C 0.3480(10) 0.4875(9) 0.9323(5) 0.038(3) Uani 0.5 1 d . . P A 1
C05U C 0.6387(5) 1.0514(4) 0.7448(3) 0.094(2) Uani 1 1 d . . . . .
H05U H 0.589251 1.098642 0.752315 0.113 Uiso 1 1 calc R U . . .
C05V C 0.7311(6) 0.8486(6) 0.9540(2) 0.097(2) Uani 1 1 d . . . . .
H05V H 0.772995 0.865445 0.965919 0.116 Uiso 1 1 calc R U . . .
C05X C 0.3819(6) 0.9460(5) 0.9842(3) 0.108(3) Uani 1 1 d . . . . .
H05X H 0.343630 1.000490 0.979048 0.130 Uiso 1 1 calc R U . . .
C05Y C 0.9899(6) 0.1740(6) 0.6819(4) 0.080(2) Uani 0.75 1 d . U P B 3
H05Y H 0.983517 0.201831 0.706293 0.096 Uiso 0.75 1 calc R U P B 3
C05Z C 0.3172(5) 0.2862(5) 0.8926(4) 0.116(3) Uani 1 1 d . . . . .
H05Z H 0.281879 0.248769 0.903896 0.139 Uiso 1 1 calc R U . . .
C060 C 0.1477(5) 0.8612(6) 1.0078(3) 0.116(3) Uani 1 1 d . . . . .
H060 H 0.090526 0.901960 1.002811 0.140 Uiso 1 1 calc R U . . .
C062 C 0.6983(6) 0.4843(7) 0.8821(3) 0.0314(19) Uani 0.5 1 d . . P A 1
C063 C 0.6012(16) 0.5770(12) 0.9367(6) 0.033(4) Uani 0.5 1 d . . P A 1
C064 C 1.0425(6) 0.1909(6) 0.6408(3) 0.075(2) Uani 0.75 1 d . U P B 3
H064 H 1.070200 0.233442 0.637031 0.090 Uiso 0.75 1 calc R U P B 3
C066 C 0.1914(7) 0.8444(6) 1.0470(3) 0.117(3) Uani 1 1 d . . . . .
H066 H 0.168244 0.872410 1.072438 0.140 Uiso 1 1 calc R U . . .
C067 C 0.5229(10) 0.4284(6) 0.8990(4) 0.036(2) Uani 0.5 1 d . . P A 1
C069 C 0.8675(5) 0.8328(5) 0.7110(3) 0.110(3) Uani 1 1 d . . . . .
H06A H 0.921581 0.847563 0.691619 0.165 Uiso 1 1 calc R U . . .
H06B H 0.844715 0.801524 0.695385 0.165 Uiso 1 1 calc R U . . .
H06C H 0.887024 0.799896 0.738719 0.165 Uiso 1 1 calc R U . . .
C06A C 0.3673(7) 0.5466(9) 0.9528(3) 0.039(2) Uani 0.5 1 d . . P A 1
C06C C 0.4451(8) 0.6733(7) 0.9694(3) 0.037(2) Uani 0.5 1 d . . P A 1
C06D C 0.6494(7) 0.6340(6) 0.9259(3) 0.0354(19) Uani 0.5 1 d . . P A 1
C06O C 0.1532(6) 1.1460(4) 0.9020(2) 0.1573(17) Uani 1 1 d G . . . .
C06N C 0.2487(5) 1.1075(4) 0.8843(3) 0.1573(17) Uani 1 1 d G . . . .
H06N H 0.289238 1.070555 0.903460 0.189 Uiso 1 1 calc R U . . .
C06E C 0.2835(4) 1.1242(4) 0.8379(3) 0.1573(17) Uani 1 1 d G . . . .
H06G H 0.347333 1.098483 0.826091 0.189 Uiso 1 1 calc R U . . .
C06M C 0.2228(6) 1.1794(4) 0.8093(2) 0.1573(17) Uani 1 1 d G . . . .
H06M H 0.246106 1.190630 0.778258 0.189 Uiso 1 1 calc R U . . .
C068 C 0.1274(5) 1.2179(4) 0.8270(3) 0.1573(17) Uani 1 1 d G . . . .
H068 H 0.086783 1.254847 0.807794 0.189 Uiso 1 1 calc R U . . .
C065 C 0.0926(4) 1.2012(4) 0.8733(3) 0.1573(17) Uani 1 1 d G . . . .
H065 H 0.028686 1.226920 0.885164 0.189 Uiso 1 1 calc R U . . .
C06P C 0.8867(7) 0.0938(6) 0.7303(3) 0.094(3) Uani 0.75 1 d . U P B 3
H06D H 0.842215 0.066684 0.726949 0.141 Uiso 0.75 1 calc R U P B 3
H06E H 0.851613 0.145018 0.742118 0.141 Uiso 0.75 1 calc R U P B 3
H06F H 0.928353 0.058784 0.751040 0.141 Uiso 0.75 1 calc R U P B 3
C1 C 0.6252(14) 0.5467(19) 0.9248(7) 0.040(3) Uani 0.5 1 d . U P A 2
C2 C 0.7109(8) 0.5638(9) 0.8998(4) 0.044(2) Uani 0.5 1 d . U P A 2
C3 C 0.6310(9) 0.4362(6) 0.8841(4) 0.043(2) Uani 0.5 1 d . U P A 2
C4 C 0.5516(11) 0.6846(9) 0.9534(4) 0.047(2) Uani 0.5 1 d . U P A 2
C5 C 0.4253(8) 0.4762(7) 0.9277(3) 0.047(2) Uani 0.5 1 d . U P A 2
C6 C 0.3727(12) 0.7075(9) 0.9793(4) 0.047(3) Uani 0.5 1 d . U P A 2
C8 C 0.553(2) 0.6038(10) 0.9498(6) 0.043(3) Uani 0.5 1 d . U P A 2
C9 C 0.3746(9) 0.6302(9) 0.9699(3) 0.051(2) Uani 0.5 1 d . U P A 2
C10 C 0.4679(14) 0.5785(18) 0.9579(6) 0.043(3) Uani 0.5 1 d . U P A 2
C11 C 0.5898(19) 0.4873(11) 0.9170(7) 0.040(3) Uani 0.5 1 d . U P A 2
C15 C 0.7247(9) 0.4447(9) 0.8603(4) 0.041(3) Uani 0.5 1 d . U P A 2
C21 C 0.6418(10) 0.6982(11) 0.9326(5) 0.048(3) Uani 0.5 1 d . U P A 2
C29 C 0.4557(10) 0.7342(11) 0.9711(5) 0.044(3) Uani 0.5 1 d . U P A 2
C31 C 0.4923(19) 0.5071(16) 0.9375(7) 0.041(3) Uani 0.5 1 d . U P A 2
C33 C 0.7182(10) 0.6424(9) 0.9073(4) 0.039(3) Uani 0.5 1 d . U P A 2
C40 C 0.308(2) 0.5926(16) 0.9653(10) 0.052(4) Uani 0.5 1 d . U P A 2
C44 C 0.3276(11) 0.5214(11) 0.9455(6) 0.051(3) Uani 0.5 1 d . U P A 2
C60 C 0.7613(16) 0.5080(12) 0.8683(7) 0.040(4) Uani 0.5 1 d . U P A 2
C92 C 0.5701(13) 0.3931(10) 0.8764(6) 0.041(3) Uani 0.5 1 d . U P A 2
C94 C 0.4659(13) 0.4150(9) 0.8983(5) 0.039(3) Uani 0.5 1 d . U P A 2
C0AA C 0.1243(8) 1.1207(6) 0.9497(4) 0.1573(17) Uani 1 1 d . . . . .
H0AA H 0.086010 1.168363 0.964209 0.236 Uiso 1 1 calc R U . . .
H0AB H 0.180558 1.093525 0.963640 0.236 Uiso 1 1 calc R U . . .
H0AC H 0.087083 1.083139 0.953056 0.236 Uiso 1 1 calc R U . . .
C3AA C 1.0063(14) 0.1647(10) 0.6590(8) 0.056(3) Uani 0.25 1 d G U P C 4
C4AA C 0.9531(13) 0.1274(11) 0.6956(6) 0.056(3) Uani 0.25 1 d G U P C 4
H4AA H 0.936497 0.146710 0.723843 0.068 Uiso 0.25 1 calc R U P C 4
C5AA C 0.9247(10) 0.0613(10) 0.6902(5) 0.056(3) Uani 0.25 1 d G U P C 4
H5AA H 0.889101 0.036328 0.714721 0.068 Uiso 0.25 1 calc R U P C 4
C1AA C 0.9495(12) 0.0324(10) 0.6480(6) 0.056(3) Uani 0.25 1 d G U P C 4
H1AA H 0.930495 -0.011859 0.644374 0.068 Uiso 0.25 1 calc R U P C 4
C7 C 1.0027(15) 0.0697(14) 0.6113(5) 0.056(3) Uani 0.25 1 d G U P C 4
H7 H 1.019286 0.050336 0.583149 0.068 Uiso 0.25 1 calc R U P C 4
C2AA C 1.0311(14) 0.1358(13) 0.6168(7) 0.056(3) Uani 0.25 1 d G U P C 4
H2AA H 1.066683 0.160718 0.592270 0.068 Uiso 0.25 1 calc R U P C 4
C6AA C 1.0387(13) 0.2434(13) 0.6588(8) 0.056(3) Uani 0.25 1 d . U P C 4
H6AA H 1.085314 0.249792 0.631873 0.084 Uiso 0.25 1 calc R U P C 4
H6AB H 1.066758 0.236461 0.685532 0.084 Uiso 0.25 1 calc R U P C 4
H6AC H 0.983519 0.291782 0.658965 0.084 Uiso 0.25 1 calc R U P C 4

loop_
_atom_site_aniso_label
_atom_site_aniso_U_11
_atom_site_aniso_U_22
_atom_site_aniso_U_33
_atom_site_aniso_U_23
_atom_site_aniso_U_13
_atom_site_aniso_U_12
N001 0.0301(19) 0.052(2) 0.0327(19) -0.0028(16) -0.0030(15) -0.0128(17)
N002 0.0329(19) 0.057(2) 0.0298(18) -0.0053(16) -0.0056(15) -0.0145(17)
N003 0.0335(18) 0.042(2) 0.037(2) -0.0056(16) -0.0101(15) -0.0037(16)
N004 0.0354(19) 0.044(2) 0.0344(19) -0.0038(16) -0.0085(15) -0.0091(16)
N005 0.0328(18) 0.037(2) 0.048(2) -0.0097(16) -0.0177(16) -0.0014(16)
N006 0.0257(18) 0.052(2) 0.041(2) -0.0139(17) -0.0105(15) -0.0016(16)
N007 0.0266(18) 0.047(2) 0.044(2) -0.0092(17) -0.0074(15) -0.0080(16)
N008 0.0280(18) 0.056(2) 0.0360(19) -0.0122(17) -0.0054(15) -0.0105(17)
N009 0.0287(18) 0.046(2) 0.044(2) -0.0112(17) -0.0072(16) -0.0067(16)
N00A 0.038(2) 0.043(2) 0.042(2) -0.0074(17) -0.0125(16) -0.0055(17)
N00B 0.035(2) 0.056(3) 0.042(2) -0.0069(18) -0.0021(17) -0.0050(18)
N00C 0.033(2) 0.059(2) 0.036(2) 0.0021(18) -0.0075(16) -0.0183(18)
N00D 0.035(2) 0.050(2) 0.041(2) -0.0018(17) -0.0033(16) -0.0033(18)
N00E 0.044(2) 0.046(2) 0.053(2) 0.0013(19) -0.0158(18) -0.0180(18)
N00F 0.027(2) 0.082(3) 0.042(2) 0.005(2) -0.0055(17) -0.0091(19)
N00G 0.053(2) 0.055(3) 0.058(3) 0.006(2) -0.010(2) -0.029(2)
N00H 0.030(2) 0.076(3) 0.054(2) 0.021(2) -0.0113(18) -0.021(2)
N00I 0.054(2) 0.061(3) 0.040(2) -0.008(2) -0.0045(19) -0.005(2)
N00J 0.063(3) 0.050(3) 0.039(2) -0.0084(19) 0.0006(19) -0.018(2)
N00K 0.036(2) 0.099(4) 0.044(2) -0.025(2) -0.0107(18) 0.010(2)
C00L 0.033(2) 0.051(3) 0.041(2) -0.022(2) -0.0128(19) -0.001(2)
C00M 0.033(2) 0.054(3) 0.040(2) -0.010(2) -0.0116(19) -0.012(2)
C00N 0.027(2) 0.057(3) 0.044(3) -0.020(2) -0.0082(19) -0.011(2)
C00O 0.048(3) 0.039(3) 0.033(2) -0.0146(19) -0.015(2) 0.000(2)
C00P 0.048(3) 0.041(3) 0.035(2) -0.012(2) -0.011(2) -0.011(2)
C00Q 0.037(2) 0.050(3) 0.034(2) -0.016(2) -0.0056(18) -0.012(2)
C00R 0.036(2) 0.052(3) 0.038(2) -0.007(2) -0.0138(19) -0.009(2)
C00S 0.035(2) 0.050(3) 0.045(3) -0.010(2) -0.015(2) -0.012(2)
C00T 0.037(2) 0.050(3) 0.049(3) -0.010(2) -0.014(2) -0.013(2)
C00U 0.041(2) 0.058(3) 0.039(2) -0.003(2) -0.012(2) -0.019(2)
C00V 0.034(2) 0.063(3) 0.035(2) -0.018(2) -0.0072(19) -0.009(2)
C00W 0.039(2) 0.044(3) 0.045(3) -0.017(2) -0.019(2) 0.001(2)
C00X 0.043(3) 0.047(3) 0.039(2) -0.010(2) -0.008(2) -0.007(2)
C00Y 0.051(3) 0.063(3) 0.033(2) 0.000(2) -0.008(2) -0.028(2)
C00Z 0.040(2) 0.043(3) 0.042(3) -0.015(2) -0.010(2) -0.006(2)
C010 0.039(2) 0.057(3) 0.035(2) -0.017(2) -0.0043(19) -0.011(2)
C011 0.038(2) 0.047(3) 0.041(3) -0.008(2) -0.006(2) -0.009(2)
C012 0.037(2) 0.059(3) 0.035(2) -0.014(2) -0.0106(19) -0.008(2)
C013 0.031(2) 0.057(3) 0.044(3) -0.015(2) -0.0028(19) -0.008(2)
C014 0.037(2) 0.050(3) 0.058(3) -0.015(2) -0.015(2) -0.010(2)
C015 0.031(2) 0.052(3) 0.044(3) -0.016(2) -0.0148(19) -0.001(2)
C016 0.033(2) 0.056(3) 0.041(3) -0.017(2) -0.0128(19) -0.005(2)
C017 0.038(2) 0.061(3) 0.038(2) -0.006(2) -0.014(2) -0.013(2)
C018 0.029(2) 0.059(3) 0.061(3) -0.013(2) -0.010(2) -0.011(2)
C019 0.039(2) 0.063(3) 0.031(2) -0.005(2) -0.0029(19) -0.020(2)
C01A 0.037(2) 0.051(3) 0.040(2) -0.015(2) -0.0071(19) -0.011(2)
C01B 0.033(2) 0.048(3) 0.062(3) -0.017(2) -0.014(2) -0.006(2)
C01C 0.041(3) 0.068(4) 0.051(3) 0.006(2) -0.014(2) -0.024(2)
C01D 0.035(2) 0.076(4) 0.034(2) -0.007(2) -0.008(2) -0.012(2)
C01E 0.039(3) 0.058(3) 0.040(3) -0.009(2) -0.009(2) -0.007(2)
C01F 0.047(3) 0.063(3) 0.042(3) -0.009(2) -0.006(2) -0.023(2)
C01G 0.039(3) 0.063(3) 0.048(3) -0.003(2) -0.017(2) -0.021(2)
C01H 0.038(2) 0.050(3) 0.042(3) -0.016(2) -0.015(2) -0.001(2)
C01I 0.039(2) 0.050(3) 0.045(3) -0.019(2) -0.008(2) -0.007(2)
C01J 0.046(3) 0.049(3) 0.032(2) -0.010(2) -0.0059(19) -0.012(2)
C01K 0.030(2) 0.068(3) 0.049(3) -0.012(2) -0.014(2) -0.011(2)
C01L 0.042(3) 0.044(3) 0.053(3) -0.004(2) -0.012(2) -0.002(2)
C01M 0.037(2) 0.048(3) 0.050(3) -0.012(2) -0.005(2) -0.011(2)
C01N 0.036(2) 0.068(3) 0.035(2) -0.006(2) -0.0080(19) -0.011(2)
C01O 0.037(2) 0.053(3) 0.040(2) -0.013(2) -0.0153(19) -0.010(2)
C01P 0.047(3) 0.047(3) 0.031(2) -0.007(2) -0.0080(19) -0.013(2)
C01Q 0.045(3) 0.056(3) 0.047(3) -0.003(2) -0.019(2) -0.016(2)
C01R 0.037(2) 0.057(3) 0.051(3) 0.004(2) -0.005(2) -0.019(2)
C01S 0.043(3) 0.044(3) 0.061(3) -0.008(2) -0.023(2) -0.008(2)
C01T 0.042(3) 0.065(3) 0.039(3) -0.002(2) -0.004(2) -0.015(2)
C01U 0.048(3) 0.042(3) 0.040(2) -0.011(2) -0.013(2) -0.007(2)
C01V 0.030(2) 0.045(3) 0.089(4) -0.012(3) -0.026(2) -0.001(2)
C01W 0.044(3) 0.061(3) 0.039(3) 0.000(2) 0.005(2) -0.016(2)
C01X 0.039(3) 0.055(3) 0.045(3) -0.017(2) -0.008(2) -0.004(2)
C01Y 0.030(2) 0.054(3) 0.045(3) -0.019(2) -0.0048(19) -0.011(2)
C01Z 0.052(3) 0.046(3) 0.051(3) -0.008(2) -0.015(2) -0.014(2)
C020 0.033(2) 0.068(3) 0.050(3) -0.010(2) -0.003(2) -0.011(2)
C021 0.035(3) 0.066(3) 0.050(3) -0.003(2) 0.000(2) -0.010(2)
C022 0.037(2) 0.056(3) 0.059(3) -0.003(2) -0.025(2) -0.008(2)
C023 0.052(3) 0.059(3) 0.044(3) 0.003(2) -0.010(2) -0.020(3)
C024 0.039(3) 0.056(3) 0.045(3) 0.008(2) -0.015(2) -0.002(2)
C025 0.034(2) 0.061(3) 0.055(3) -0.015(2) -0.014(2) 0.008(2)
C026 0.035(2) 0.077(4) 0.053(3) -0.007(3) -0.010(2) -0.025(3)
C027 0.030(2) 0.050(3) 0.082(4) -0.021(3) -0.002(2) -0.006(2)
C028 0.034(3) 0.074(4) 0.046(3) 0.005(2) -0.010(2) -0.010(2)
C029 0.046(3) 0.061(3) 0.049(3) -0.008(2) -0.014(2) -0.008(2)
C02A 0.049(3) 0.057(3) 0.058(3) 0.005(3) -0.020(2) -0.007(2)
C02B 0.039(3) 0.047(3) 0.074(3) -0.003(3) -0.019(2) -0.005(2)
C02C 0.056(3) 0.044(3) 0.057(3) 0.002(2) -0.009(2) -0.019(2)
C02D 0.051(3) 0.043(3) 0.071(4) -0.002(3) -0.014(3) -0.013(2)
C02E 0.048(3) 0.069(4) 0.038(3) -0.011(2) 0.011(2) -0.015(3)
C02F 0.062(3) 0.062(3) 0.049(3) -0.002(2) -0.006(2) -0.032(3)
C02G 0.029(2) 0.062(4) 0.072(4) 0.000(3) 0.003(2) -0.011(2)
C02H 0.064(3) 0.058(3) 0.055(3) 0.012(3) -0.019(2) -0.036(3)
C02I 0.034(3) 0.063(4) 0.070(4) -0.004(3) -0.005(2) -0.019(2)
C02J 0.064(3) 0.080(4) 0.035(3) -0.017(3) 0.005(2) -0.029(3)
C02K 0.064(3) 0.044(3) 0.059(3) -0.011(2) -0.010(3) -0.017(2)
C02L 0.057(3) 0.070(4) 0.048(3) 0.012(3) -0.021(2) -0.032(3)
C02M 0.054(3) 0.064(3) 0.035(3) 0.005(2) -0.004(2) -0.010(3)
C02N 0.045(3) 0.077(4) 0.048(3) -0.017(3) -0.001(2) -0.016(3)
C02O 0.055(3) 0.057(3) 0.053(3) -0.004(2) -0.008(2) -0.030(3)
C02P 0.021(6) 0.053(10) 0.020(7) -0.006(6) 0.003(5) -0.010(6)
C02Q 0.076(4) 0.052(3) 0.053(3) -0.015(2) -0.015(3) -0.025(3)
C02R 0.069(3) 0.061(4) 0.056(3) -0.005(3) -0.021(3) -0.018(3)
C02S 0.041(3) 0.129(5) 0.037(3) -0.004(3) 0.003(2) -0.043(3)
C02T 0.042(3) 0.049(3) 0.069(3) -0.001(3) -0.016(3) -0.010(2)
C02U 0.048(3) 0.069(4) 0.056(3) 0.012(3) -0.015(2) -0.013(3)
C02V 0.059(3) 0.084(4) 0.028(2) -0.006(2) -0.011(2) -0.013(3)
C02W 0.059(3) 0.062(3) 0.039(3) 0.012(2) -0.015(2) -0.007(3)
C02X 0.079(4) 0.064(4) 0.049(3) -0.023(3) -0.013(3) -0.025(3)
C02Y 0.045(3) 0.048(3) 0.080(4) -0.005(3) -0.004(3) 0.002(2)
C02Z 0.058(3) 0.052(3) 0.064(4) -0.018(3) 0.006(3) -0.006(3)
C030 0.065(4) 0.060(3) 0.065(4) -0.031(3) 0.003(3) -0.017(3)
C031 0.066(3) 0.048(3) 0.059(3) -0.016(3) -0.007(3) -0.006(3)
C032 0.026(2) 0.090(4) 0.080(4) -0.007(3) -0.019(3) -0.003(3)
C033 0.068(4) 0.075(4) 0.049(3) -0.033(3) -0.004(3) -0.022(3)
C034 0.039(3) 0.070(4) 0.061(3) -0.018(3) 0.010(2) -0.016(3)
C035 0.069(3) 0.065(4) 0.044(3) -0.015(3) 0.000(2) -0.015(3)
C036 0.044(3) 0.079(4) 0.069(4) -0.010(3) -0.020(3) -0.017(3)
C037 0.073(4) 0.051(3) 0.074(4) -0.023(3) -0.001(3) -0.029(3)
C038 0.057(3) 0.066(4) 0.061(3) -0.007(3) -0.020(3) -0.032(3)
C039 0.051(3) 0.103(5) 0.052(3) -0.009(3) -0.024(3) -0.008(3)
C03A 0.058(3) 0.079(4) 0.047(3) -0.020(3) 0.002(2) -0.014(3)
C03B 0.036(3) 0.074(4) 0.071(4) -0.008(3) -0.013(3) 0.005(3)
C03C 0.034(3) 0.060(3) 0.093(4) -0.001(3) -0.003(3) -0.015(2)
C03D 0.034(3) 0.106(5) 0.050(3) 0.007(3) -0.011(2) -0.014(3)
C03E 0.069(4) 0.045(3) 0.068(4) 0.015(3) -0.025(3) -0.005(3)
C03F 0.039(3) 0.060(4) 0.083(4) 0.004(3) -0.015(3) 0.001(3)
C03G 0.042(3) 0.104(5) 0.035(3) 0.001(3) -0.007(2) -0.025(3)
C03H 0.048(3) 0.079(4) 0.045(3) 0.001(3) -0.023(2) -0.002(3)
C03I 0.055(3) 0.061(4) 0.070(4) 0.001(3) -0.017(3) -0.002(3)
C03J 0.073(4) 0.065(4) 0.065(4) -0.011(3) -0.030(3) -0.030(3)
C03K 0.055(3) 0.084(4) 0.054(3) -0.019(3) 0.015(3) -0.022(3)
C03L 0.066(3) 0.089(4) 0.045(3) -0.016(3) 0.006(3) -0.036(3)
C03M 0.042(3) 0.066(4) 0.084(4) 0.014(3) -0.033(3) -0.004(3)
C03N 0.061(3) 0.043(3) 0.077(4) 0.003(3) -0.010(3) -0.007(3)
C03O 0.051(3) 0.070(4) 0.061(3) 0.002(3) -0.018(3) 0.004(3)
C03P 0.047(3) 0.082(4) 0.059(3) 0.019(3) -0.006(2) -0.026(3)
C03Q 0.091(5) 0.076(4) 0.042(3) 0.020(3) -0.035(3) -0.026(4)
C03R 0.087(4) 0.077(4) 0.026(2) -0.004(2) 0.002(3) -0.033(3)
C03S 0.061(3) 0.080(4) 0.042(3) -0.015(3) 0.009(2) -0.025(3)
C03T 0.043(3) 0.066(4) 0.078(4) 0.003(3) -0.023(3) -0.019(3)
C03U 0.094(4) 0.090(5) 0.028(3) -0.003(3) -0.020(3) -0.033(4)
C03V 0.064(4) 0.095(5) 0.040(3) -0.007(3) -0.016(3) -0.023(3)
C03W 0.060(3) 0.056(3) 0.057(3) 0.004(3) -0.013(3) -0.012(3)
C03X 0.087(4) 0.075(4) 0.036(3) 0.010(3) 0.000(3) -0.036(4)
C03Y 0.061(3) 0.072(4) 0.037(3) -0.009(3) -0.005(2) 0.023(3)
C03Z 0.053(3) 0.081(4) 0.078(4) 0.002(3) -0.037(3) -0.021(3)
C040 0.070(4) 0.101(5) 0.043(3) -0.036(3) -0.003(3) -0.040(4)
C041 0.046(3) 0.104(5) 0.080(4) -0.026(4) -0.017(3) -0.038(3)
C042 0.052(3) 0.062(4) 0.079(4) -0.031(3) -0.014(3) -0.001(3)
C043 0.040(3) 0.114(5) 0.039(3) 0.005(3) -0.007(2) -0.004(3)
C044 0.073(4) 0.048(3) 0.054(3) -0.008(3) 0.008(3) -0.014(3)
C045 0.016(7) 0.056(12) 0.026(7) 0.003(8) 0.000(5) 0.009(7)
C046 0.092(4) 0.084(4) 0.037(3) -0.006(3) -0.022(3) -0.038(4)
C047 0.073(4) 0.084(5) 0.068(4) 0.000(3) -0.045(3) -0.022(4)
C048 0.025(8) 0.046(11) 0.022(6) 0.002(7) -0.006(6) -0.008(6)
C049 0.074(4) 0.069(4) 0.051(3) 0.001(3) 0.014(3) -0.038(3)
C04A 0.043(3) 0.076(4) 0.093(5) 0.005(3) -0.024(3) -0.026(3)
C04B 0.045(3) 0.103(5) 0.071(4) -0.019(4) -0.026(3) -0.014(3)
C04C 0.066(4) 0.057(4) 0.079(4) 0.003(3) -0.034(3) -0.025(3)
C04D 0.109(5) 0.061(4) 0.074(4) 0.001(3) -0.042(4) -0.037(3)
C04E 0.028(3) 0.095(5) 0.082(4) -0.017(4) -0.006(3) -0.013(3)
C04F 0.091(5) 0.070(4) 0.038(3) 0.023(3) -0.016(3) -0.027(4)
C04G 0.032(3) 0.091(4) 0.076(4) 0.013(3) -0.005(3) -0.026(3)
C04H 0.081(4) 0.089(5) 0.053(3) -0.013(3) -0.032(3) -0.036(4)
C04I 0.074(4) 0.042(3) 0.076(4) -0.009(3) 0.001(3) -0.020(3)
C04J 0.061(4) 0.087(4) 0.078(4) -0.026(3) -0.005(3) -0.048(3)
C04K 0.063(3) 0.064(4) 0.072(4) 0.013(3) -0.039(3) -0.001(3)
C04L 0.054(3) 0.087(5) 0.061(3) -0.014(3) 0.018(3) -0.038(3)
C04M 0.058(3) 0.060(3) 0.057(3) -0.019(3) 0.000(3) -0.003(3)
C04N 0.072(4) 0.049(3) 0.072(4) 0.004(3) 0.000(3) -0.027(3)
C04O 0.076(4) 0.060(4) 0.071(4) -0.001(3) 0.009(3) -0.044(3)
C04P 0.038(3) 0.088(4) 0.077(4) -0.016(3) 0.007(3) -0.009(3)
C04Q 0.038(3) 0.125(6) 0.047(3) -0.027(3) -0.003(2) 0.003(3)
C04R 0.080(4) 0.084(5) 0.058(4) 0.016(3) -0.043(3) -0.021(4)
C04S 0.069(4) 0.079(4) 0.075(4) -0.035(3) -0.003(3) -0.039(3)
C04T 0.056(4) 0.134(6) 0.068(4) -0.030(4) -0.022(3) -0.035(4)
C04U 0.069(4) 0.140(6) 0.043(3) -0.030(4) 0.002(3) -0.045(4)
C04V 0.044(3) 0.109(6) 0.086(5) -0.027(4) -0.006(3) -0.036(3)
C04X 0.043(3) 0.078(4) 0.073(4) -0.019(3) 0.004(3) -0.001(3)
C04Y 0.066(4) 0.089(5) 0.066(4) -0.003(4) -0.010(3) 0.015(3)
C04Z 0.093(5) 0.052(3) 0.055(3) 0.020(3) -0.010(3) -0.022(3)
C050 0.058(4) 0.111(5) 0.057(3) -0.026(3) -0.023(3) -0.025(4)
C051 0.064(4) 0.084(4) 0.085(5) -0.009(4) -0.021(3) -0.037(3)
C052 0.025(7) 0.050(7) 0.036(7) -0.002(5) 0.001(6) -0.013(6)
C053 0.057(4) 0.069(4) 0.098(5) 0.022(4) 0.009(3) -0.017(3)
C054 0.021(10) 0.063(11) 0.026(6) -0.008(7) -0.007(8) 0.004(8)
C055 0.039(3) 0.141(6) 0.046(3) 0.001(3) 0.001(2) -0.001(3)
C056 0.019(7) 0.057(8) 0.034(7) -0.006(5) -0.005(7) -0.003(7)
C057 0.093(5) 0.118(6) 0.075(4) 0.036(4) -0.046(4) -0.073(5)
C058 0.043(4) 0.073(5) 0.066(4) -0.006(4) -0.021(3) -0.015(4)
C059 0.029(8) 0.046(12) 0.020(8) 0.003(6) -0.003(5) -0.005(7)
C05A 0.071(4) 0.077(4) 0.088(4) -0.019(3) 0.002(3) -0.045(3)
C05B 0.128(6) 0.061(4) 0.065(4) -0.016(3) 0.016(4) -0.040(4)
C05C 0.053(4) 0.083(5) 0.114(6) 0.031(5) 0.031(4) -0.012(3)
C05D 0.066(4) 0.102(5) 0.091(5) -0.023(4) 0.015(3) -0.053(4)
C05E 0.045(4) 0.099(6) 0.058(4) -0.018(4) -0.025(3) 0.008(4)
C05F 0.056(5) 0.110(8) 0.069(5) -0.019(5) -0.019(4) -0.025(5)
C05G 0.035(6) 0.034(7) 0.028(6) -0.001(5) -0.003(4) -0.010(6)
C05H 0.046(5) 0.095(7) 0.091(6) -0.007(5) -0.026(4) -0.009(4)
C05I 0.051(3) 0.084(5) 0.159(7) -0.034(5) -0.037(4) -0.024(3)
C05J 0.130(6) 0.086(5) 0.064(4) -0.036(4) 0.010(4) -0.019(5)
C05K 0.021(6) 0.059(9) 0.046(7) 0.011(6) -0.010(6) -0.010(7)
C05L 0.109(6) 0.081(5) 0.058(4) 0.018(4) 0.039(4) 0.029(4)
C05M 0.023(8) 0.040(7) 0.035(8) 0.003(5) -0.002(7) -0.006(7)
C05N 0.067(4) 0.095(5) 0.105(5) -0.047(4) -0.048(4) 0.020(4)
C05O 0.089(5) 0.076(5) 0.118(6) -0.015(4) -0.042(4) -0.036(4)
C05P 0.030(6) 0.037(6) 0.039(6) 0.004(5) -0.009(5) -0.013(5)
C05Q 0.042(8) 0.037(7) 0.036(7) 0.003(5) -0.003(6) -0.014(7)
C05R 0.026(7) 0.058(9) 0.035(6) -0.011(6) -0.007(5) -0.005(6)
C05S 0.117(6) 0.080(5) 0.131(7) 0.047(5) -0.086(6) -0.062(5)
C05T 0.022(7) 0.057(9) 0.034(7) 0.004(5) -0.010(5) -0.011(6)
C05U 0.096(5) 0.059(4) 0.151(8) -0.003(5) -0.068(5) -0.028(4)
C05V 0.121(6) 0.141(7) 0.059(4) -0.034(4) 0.019(4) -0.090(6)
C05X 0.123(6) 0.070(5) 0.086(5) -0.027(4) 0.001(5) 0.027(4)
C05Y 0.055(5) 0.070(6) 0.108(6) -0.023(5) -0.023(4) 0.003(4)
C05Z 0.056(4) 0.069(5) 0.217(11) 0.018(6) -0.017(5) -0.036(4)
C060 0.055(4) 0.137(7) 0.152(8) -0.082(6) -0.002(5) 0.004(4)
C062 0.026(5) 0.037(5) 0.030(5) 0.007(4) -0.011(4) -0.009(5)
C063 0.033(10) 0.050(13) 0.018(11) 0.003(6) -0.008(8) -0.017(10)
C064 0.056(5) 0.062(5) 0.101(6) -0.022(4) -0.025(4) 0.004(4)
C066 0.121(7) 0.144(7) 0.082(5) -0.078(5) 0.048(5) -0.043(6)
C067 0.021(6) 0.040(6) 0.038(6) 0.006(5) -0.007(5) -0.004(5)
C069 0.056(4) 0.131(7) 0.151(7) -0.041(6) -0.018(4) -0.026(4)
C06A 0.026(6) 0.054(7) 0.028(5) 0.006(5) -0.001(4) -0.009(6)
C06C 0.032(7) 0.051(6) 0.032(5) -0.006(4) -0.006(4) -0.016(6)
C06D 0.038(6) 0.043(6) 0.024(4) -0.010(4) -0.006(4) -0.005(5)
C06O 0.143(3) 0.121(3) 0.213(5) -0.008(3) -0.026(3) -0.057(3)
C06N 0.143(3) 0.121(3) 0.213(5) -0.008(3) -0.026(3) -0.057(3)
C06E 0.143(3) 0.121(3) 0.213(5) -0.008(3) -0.026(3) -0.057(3)
C06M 0.143(3) 0.121(3) 0.213(5) -0.008(3) -0.026(3) -0.057(3)
C068 0.143(3) 0.121(3) 0.213(5) -0.008(3) -0.026(3) -0.057(3)
C065 0.143(3) 0.121(3) 0.213(5) -0.008(3) -0.026(3) -0.057(3)
C06P 0.079(6) 0.106(7) 0.084(5) 0.006(5) -0.022(4) -0.015(5)
C1 0.039(7) 0.059(12) 0.025(10) 0.000(7) -0.009(5) -0.018(7)
C2 0.042(6) 0.055(6) 0.034(6) -0.001(5) -0.009(5) -0.016(5)
C3 0.040(6) 0.044(6) 0.044(5) 0.004(4) -0.008(5) -0.017(5)
C4 0.044(6) 0.064(7) 0.024(5) 0.000(5) -0.003(4) -0.007(7)
C5 0.040(6) 0.059(6) 0.039(5) 0.013(4) -0.011(4) -0.020(4)
C6 0.038(7) 0.068(8) 0.028(5) -0.002(5) -0.005(5) -0.008(6)
C8 0.036(9) 0.053(6) 0.033(9) 0.006(5) -0.015(8) -0.004(8)
C9 0.042(7) 0.069(7) 0.032(5) 0.003(5) -0.005(4) -0.010(5)
C10 0.035(7) 0.065(10) 0.022(6) -0.001(7) -0.013(7) -0.003(6)
C11 0.033(8) 0.053(8) 0.034(6) 0.007(6) -0.011(8) -0.016(6)
C15 0.036(6) 0.049(7) 0.040(6) 0.003(5) -0.015(5) -0.014(5)
C21 0.043(7) 0.068(9) 0.035(7) -0.008(5) -0.014(6) -0.014(6)
C29 0.033(6) 0.063(8) 0.029(6) -0.011(5) -0.008(6) -0.001(6)
C31 0.035(8) 0.056(11) 0.031(11) 0.008(6) -0.012(7) -0.016(8)
C33 0.032(6) 0.054(7) 0.031(6) 0.000(5) -0.007(4) -0.016(6)
C40 0.039(9) 0.062(12) 0.040(12) 0.018(8) -0.005(7) -0.012(8)
C44 0.036(7) 0.065(10) 0.042(9) 0.017(6) 0.000(6) -0.022(6)
C60 0.036(7) 0.056(10) 0.033(7) -0.005(6) -0.017(6) -0.014(6)
C92 0.033(7) 0.046(7) 0.044(8) 0.007(5) -0.011(6) -0.017(7)
C94 0.030(7) 0.046(6) 0.044(7) 0.014(4) -0.018(7) -0.019(7)
C0AA 0.143(3) 0.121(3) 0.213(5) -0.008(3) -0.026(3) -0.057(3)
C3AA 0.036(5) 0.049(5) 0.094(7) -0.013(5) -0.023(5) -0.016(4)
C4AA 0.036(5) 0.049(5) 0.094(7) -0.013(5) -0.023(5) -0.016(4)
C5AA 0.036(5) 0.049(5) 0.094(7) -0.013(5) -0.023(5) -0.016(4)
C1AA 0.036(5) 0.049(5) 0.094(7) -0.013(5) -0.023(5) -0.016(4)
C7 0.036(5) 0.049(5) 0.094(7) -0.013(5) -0.023(5) -0.016(4)
C2AA 0.036(5) 0.049(5) 0.094(7) -0.013(5) -0.023(5) -0.016(4)
C6AA 0.036(5) 0.049(5) 0.094(7) -0.013(5) -0.023(5) -0.016(4)

loop_
_atom_type_symbol
_atom_type_description
_atom_type_scat_dispersion_real
_atom_type_scat_dispersion_imag
_atom_type_scat_source
C C 0.0181 0.0091 'International Tables Vol C Tables 4.2.6.8 and 6.1.1.4'
H H 0.0000 0.0000 'International Tables Vol C Tables 4.2.6.8 and 6.1.1.4'
N N 0.0311 0.0180 'International Tables Vol C Tables 4.2.6.8 and 6.1.1.4'

loop_
_geom_angle_atom_site_label_1
_geom_angle_atom_site_label_2
_geom_angle_atom_site_label_3
_geom_angle
_geom_angle_site_symmetry_1
_geom_angle_site_symmetry_3
_geom_angle_publ_flag
C00Y N001 C02P 122.0(8) . . ?
C00Y N001 C60 131.5(10) . . ?
C029 N001 C00Y 108.8(4) . . ?
C029 N001 C02P 127.3(9) . . ?
C029 N001 C60 118.9(10) . . ?
C00U N002 C01J 126.3(4) . . ?
C01D N002 C00U 109.2(4) . . ?
C01D N002 C01J 124.0(4) . . ?
C011 N003 C01H 126.0(4) . . ?
C011 N003 C01N 108.7(4) . . ?
C01N N003 C01H 125.3(4) . . ?
C00X N004 C019 108.7(4) . . ?
C00X N004 C01P 127.0(4) . . ?
C019 N004 C01P 124.0(4) . . ?
C00S N005 C00W 126.6(4) . . ?
C01B N005 C00S 108.7(4) . . ?
C01B N005 C00W 124.6(3) . . ?
C00M N006 C016 125.4(4) . . ?
C01X N006 C00M 109.2(3) . . ?
C01X N006 C016 125.3(4) . . ?
C00T N007 C01Y 125.8(4) . . ?
C01E N007 C00T 108.1(3) . . ?
C01E N007 C01Y 125.9(3) . . ?
C00R N008 C00V 128.5(4) . . ?
C00R N008 C013 108.7(3) . . ?
C013 N008 C00V 122.1(4) . . ?
C01M N009 C015 127.6(4) . . ?
C01M N009 C01S 108.8(4) . . ?
C01S N009 C015 123.2(4) . . ?
C014 N00A C01Q 107.8(4) . . ?
C014 N00A C01U 124.9(4) . . ?
C01Q N00A C01U 126.7(4) . . ?
C01F N00B C02T 108.9(4) . . ?
C01F N00B C05P 129.3(5) . . ?
C01F N00B C15 118.5(6) . . ?
C02T N00B C05P 119.2(5) . . ?
C02T N00B C15 130.3(6) . . ?
C017 N00C C05G 116.9(6) . . ?
C017 N00C C33 128.9(6) . . ?
C01T N00C C017 109.0(4) . . ?
C01T N00C C05G 131.9(5) . . ?
C01T N00C C33 120.0(6) . . ?
C03C N00D C01A 125.0(4) . . ?
C03Y N00D C01A 125.9(4) . . ?
C03Y N00D C03C 108.9(5) . . ?
C01C N00E C052 120.7(7) . . ?
C01C N00E C92 133.8(7) . . ?
C02H N00E C01C 108.0(4) . . ?
C02H N00E C052 130.3(7) . . ?
C02H N00E C92 116.2(7) . . ?
C028 N00F C045 130.9(12) . . ?
C028 N00F C40 121.8(11) . . ?
C043 N00F C028 108.7(4) . . ?
C043 N00F C045 119.3(11) . . ?
C043 N00F C40 128.2(12) . . ?
C036 N00G C053 108.4(5) . . ?
C036 N00G C94 122.0(7) . . ?
C053 N00G C94 129.1(7) . . ?
C05K N00G C036 132.2(7) . . ?
C05K N00G C053 116.0(8) . . ?
C02U N00H C03P 108.9(4) . . ?
C02U N00H C05T 120.2(7) . . ?
C02U N00H C44 133.3(7) . . ?
C03P N00H C05T 129.2(7) . . ?
C03P N00H C44 115.8(7) . . ?
C03A N00I C056 118.8(7) . . ?
C03A N00I C29 131.7(7) . . ?
C04Y N00I C03A 107.1(5) . . ?
C04Y N00I C056 132.3(7) . . ?
C04Y N00I C29 119.9(8) . . ?
C03L N00J C044 110.0(5) . . ?
C03L N00J C05Q 129.2(7) . . ?
C03L N00J C21 117.2(7) . . ?
C044 N00J C05Q 119.0(7) . . ?
C044 N00J C21 131.2(7) . . ?
C04U N00K C05N 109.0(5) . . ?
C04U N00K C05R 128.8(6) . . ?
C04U N00K C6 117.4(7) . . ?
C05N N00K C05R 120.4(6) . . ?
C05N N00K C6 130.6(6) . . ?
C00Q C00L C00P 108.6(4) . . ?
C00Z C00L C00P 124.0(4) . . ?
C00Z C00L C00Q 124.5(4) . . ?
N006 C00M H00M 126.2 . . ?
C01K C00M N006 107.5(4) . . ?
C01K C00M H00M 126.2 . . ?
C00O C00N C00P 107.7(4) . . ?
C01O C00N C00O 124.4(4) . . ?
C01O C00N C00P 124.6(4) . . ?
C00N C00O C00Q 108.7(4) . . ?
C00N C00O C012 125.3(4) . . ?
C012 C00O C00Q 123.2(4) . . ?
C00L C00P C00N 107.9(4) . . ?
C01I C00P C00L 125.0(4) . . ?
C01I C00P C00N 124.2(4) . . ?
C00L C00Q C00O 107.1(4) . . ?
C010 C00Q C00L 124.9(4) . . ?
C010 C00Q C00O 124.7(4) . . ?
N008 C00R H00R 126.1 . . ?
C01G C00R N008 107.8(4) . . ?
C01G C00R H00R 126.1 . . ?
N005 C00S H00S 126.1 . . ?
C022 C00S N005 107.7(4) . . ?
C022 C00S H00S 126.1 . . ?
N007 C00T H00T 126.0 . . ?
C018 C00T N007 108.0(4) . . ?
C018 C00T H00T 126.0 . . ?
N002 C00U H00U 126.2 . . ?
C02L C00U N002 107.6(4) . . ?
C02L C00U H00U 126.2 . . ?
N008 C00V C010 121.4(4) . . ?
N008 C00V C016 116.6(4) . . ?
C016 C00V C010 121.9(4) . . ?
N005 C00W C00Z 120.7(4) . . ?
N005 C00W C01U 116.9(4) . . ?
C00Z C00W C01U 122.4(4) . . ?
N004 C00X H00X 126.0 . . ?
C01Z C00X N004 107.9(4) . . ?
C01Z C00X H00X 126.0 . . ?
N001 C00Y H00Y 126.4 . . ?
C02S C00Y N001 107.2(5) . . ?
C02S C00Y H00Y 126.4 . . ?
C00L C00Z C00W 113.4(4) . . ?
C00L C00Z C016 112.7(4) . . ?
C00W C00Z C016 133.4(4) . . ?
C00Q C010 C00V 112.5(4) . . ?
C00Q C010 C01J 113.7(4) . . ?
C01J C010 C00V 133.5(4) . . ?
N003 C011 H011 126.1 . . ?
C01L C011 N003 107.8(4) . . ?
C01L C011 H011 126.1 . . ?
C00O C012 C01H 111.6(4) . . ?
C00O C012 C01P 113.8(4) . . ?
C01P C012 C01H 134.2(4) . . ?
N008 C013 H013 126.1 . . ?
C020 C013 N008 107.8(4) . . ?
C020 C013 H013 126.1 . . ?
N00A C014 H014 125.9 . . ?
C02D C014 N00A 108.2(4) . . ?
C02D C014 H014 125.9 . . ?
N009 C015 C01H 116.3(4) . . ?
N009 C015 C01O 122.4(4) . . ?
C01H C015 C01O 121.3(4) . . ?
N006 C016 C00V 118.2(4) . . ?
N006 C016 C00Z 119.4(4) . . ?
C00V C016 C00Z 122.3(4) . . ?
N00C C017 H017 126.2 . . ?
C026 C017 N00C 107.6(4) . . ?
C026 C017 H017 126.2 . . ?
C00T C018 H018 126.0 . . ?
C00T C018 C021 108.1(4) . . ?
C021 C018 H018 126.0 . . ?
N004 C019 H019 126.2 . . ?
C023 C019 N004 107.6(4) . . ?
C023 C019 H019 126.2 . . ?
N00D C01A C01I 120.5(4) . . ?
N00D C01A C01Y 117.1(4) . . ?
C01I C01A C01Y 122.5(4) . . ?
N005 C01B H01B 126.0 . . ?
C02B C01B N005 108.1(4) . . ?
C02B C01B H01B 126.0 . . ?
N00E C01C H01C 125.6 . . ?
C02R C01C N00E 108.7(4) . . ?
C02R C01C H01C 125.6 . . ?
N002 C01D H01D 126.4 . . ?
C03G C01D N002 107.3(5) . . ?
C03G C01D H01D 126.4 . . ?
N007 C01E H01E 125.9 . . ?
C021 C01E N007 108.1(4) . . ?
C021 C01E H01E 125.9 . . ?
N00B C01F H01F 126.2 . . ?
C02N C01F N00B 107.7(5) . . ?
C02N C01F H01F 126.2 . . ?
C00R C01G H01G 126.2 . . ?
C00R C01G C020 107.6(4) . . ?
C020 C01G H01G 126.2 . . ?
N003 C01H C012 118.5(4) . . ?
N003 C01H C015 118.4(4) . . ?
C015 C01H C012 123.0(4) . . ?
C00P C01I C01A 113.3(4) . . ?
C00P C01I C01U 112.9(4) . . ?
C01A C01I C01U 133.4(4) . . ?
N002 C01J C010 120.0(4) . . ?
N002 C01J C01P 118.3(4) . . ?
C010 C01J C01P 121.6(4) . . ?
C00M C01K H01K 126.1 . . ?
C00M C01K C025 107.9(4) . . ?
C025 C01K H01K 126.1 . . ?
C011 C01L H01L 126.1 . . ?
C011 C01L C024 107.8(4) . . ?
C024 C01L H01L 126.1 . . ?
N009 C01M H01M 126.2 . . ?
C027 C01M N009 107.6(4) . . ?
C027 C01M H01M 126.2 . . ?
N003 C01N H01N 126.2 . . ?
C024 C01N N003 107.7(4) . . ?
C024 C01N H01N 126.2 . . ?
C00N C01O C015 113.2(4) . . ?
C00N C01O C01Y 113.5(4) . . ?
C01Y C01O C015 132.9(4) . . ?
N004 C01P C012 121.2(4) . . ?
N004 C01P C01J 116.6(4) . . ?
C012 C01P C01J 122.2(4) . . ?
N00A C01Q H01Q 125.7 . . ?
C02A C01Q N00A 108.6(4) . . ?
C02A C01Q H01Q 125.7 . . ?
C01W C01R C02I 118.5(5) . . ?
C01W C01R C02O 126.7(4) . . ?
C02I C01R C02O 106.6(4) . . ?
N009 C01S H01S 126.2 . . ?
C01V C01S N009 107.6(4) . . ?
C01V C01S H01S 126.2 . . ?
N00C C01T H01T 125.9 . . ?
C02F C01T N00C 108.2(4) . . ?
C02F C01T H01T 125.9 . . ?
N00A C01U C00W 117.8(4) . . ?
N00A C01U C01I 120.8(4) . . ?
C00W C01U C01I 121.4(4) . . ?
C01S C01V H01V 125.9 . . ?
C01S C01V C027 108.1(4) . . ?
C027 C01V H01V 125.9 . . ?
C01R C01W C02E 118.4(5) . . ?
C01R C01W C02M 128.1(5) . . ?
C02E C01W C02M 106.3(4) . . ?
N006 C01X H01X 126.4 . . ?
C025 C01X N006 107.3(4) . . ?
C025 C01X H01X 126.4 . . ?
N007 C01Y C01A 118.8(4) . . ?
N007 C01Y C01O 120.3(4) . . ?
C01O C01Y C01A 120.9(4) . . ?
C00X C01Z H01Z 126.1 . . ?
C00X C01Z C023 107.8(4) . . ?
C023 C01Z H01Z 126.1 . . ?
C013 C020 C01G 108.1(4) . . ?
C013 C020 H020 125.9 . . ?
C01G C020 H020 125.9 . . ?
C018 C021 H021 126.2 . . ?
C01E C021 C018 107.6(4) . . ?
C01E C021 H021 126.2 . . ?
C00S C022 H022 126.0 . . ?
C00S C022 C02B 107.9(4) . . ?
C02B C022 H022 126.0 . . ?
C019 C023 C01Z 107.9(4) . . ?
C019 C023 H023 126.0 . . ?
C01Z C023 H023 126.0 . . ?
C01L C024 H024 126.0 . . ?
C01N C024 C01L 108.0(4) . . ?
C01N C024 H024 126.0 . . ?
C01K C025 H025 125.9 . . ?
C01X C025 C01K 108.1(4) . . ?
C01X C025 H025 125.9 . . ?
C017 C026 H026 126.3 . . ?
C017 C026 C02F 107.5(4) . . ?
C02F C026 H026 126.3 . . ?
C01M C027 C01V 107.8(4) . . ?
C01M C027 H027 126.1 . . ?
C01V C027 H027 126.1 . . ?
N00F C028 H028 126.0 . . ?
C03D C028 N00F 108.1(4) . . ?
C03D C028 H028 126.0 . . ?
N001 C029 H029 126.2 . . ?
C04Q C029 N001 107.6(5) . . ?
C04Q C029 H029 126.2 . . ?
C01Q C02A H02A 126.0 . . ?
C01Q C02A C02D 108.0(4) . . ?
C02D C02A H02A 126.0 . . ?
C01B C02B C022 107.5(4) . . ?
C01B C02B H02B 126.2 . . ?
C022 C02B H02B 126.2 . . ?
C02K C02C C03W 108.5(4) . . ?
C02O C02C C02K 117.5(5) . . ?
C02O C02C C03W 131.4(5) . . ?
C014 C02D C02A 107.4(4) . . ?
C014 C02D H02D 126.3 . . ?
C02A C02D H02D 126.3 . . ?
C02J C02E C01W 109.2(5) . . ?
C034 C02E C01W 121.9(5) . . ?
C034 C02E C02J 119.8(5) . . ?
C01T C02F C026 107.7(4) . . ?
C01T C02F H02F 126.2 . . ?
C026 C02F H02F 126.2 . . ?
C02I C02G C034 119.5(5) . . ?
C02I C02G C03F 120.4(5) . . ?
C034 C02G C03F 107.8(5) . . ?
N00E C02H H02H 126.1 . . ?
C04D C02H N00E 107.8(5) . . ?
C04D C02H H02H 126.1 . . ?
C02G C02I C01R 122.0(5) . . ?
C02G C02I C03T 119.5(5) . . ?
C03T C02I C01R 108.8(5) . . ?
C02V C02J C02E 108.1(5) . . ?
C033 C02J C02E 120.0(5) . . ?
C033 C02J C02V 119.9(5) . . ?
C02Q C02K C02C 122.4(5) . . ?
C02Q C02K C031 119.8(5) . . ?
C031 C02K C02C 110.0(5) . . ?
C00U C02L H02L 126.3 . . ?
C00U C02L C03G 107.4(5) . . ?
C03G C02L H02L 126.3 . . ?
C02V C02M C01W 106.1(4) . . ?
C02W C02M C01W 129.4(5) . . ?
C02W C02M C02V 118.4(5) . . ?
C01F C02N H02N 126.0 . . ?
C01F C02N C042 108.0(5) . . ?
C042 C02N H02N 126.0 . . ?
C02C C02O C01R 128.1(4) . . ?
C02C C02O C038 119.0(5) . . ?
C038 C02O C01R 106.7(4) . . ?
N001 C02P C062 117.4(11) . . ?
C05G C02P N001 120.2(11) . . ?
C05G C02P C062 122.4(15) . . ?
C02K C02Q C02X 119.3(5) . . ?
C02K C02Q C03J 120.2(5) . . ?
C03J C02Q C02X 109.0(5) . . ?
C01C C02R H02R 126.5 . . ?
C01C C02R C04D 107.1(5) . . ?
C04D C02R H02R 126.5 . . ?
C00Y C02S H02S 126.1 . . ?
C00Y C02S C04Q 107.8(4) . . ?
C04Q C02S H02S 126.1 . . ?
N00B C02T H02T 126.1 . . ?
C042 C02T N00B 107.7(5) . . ?
C042 C02T H02T 126.1 . . ?
N00H C02U H02U 126.8 . . ?
C04A C02U N00H 106.4(5) . . ?
C04A C02U H02U 126.8 . . ?
C02J C02V C02M 110.1(4) . . ?
C03V C02V C02J 118.8(5) . . ?
C03V C02V C02M 122.8(5) . . ?
C02M C02W C03H 118.1(5) . . ?
C02M C02W C03W 130.1(5) . . ?
C03H C02W C03W 108.9(5) . . ?
C02Q C02X C046 105.8(5) . . ?
C035 C02X C02Q 120.0(5) . . ?
C035 C02X C046 123.6(5) . . ?
C02Z C02Y C03F 107.9(5) . . ?
C03N C02Y C02Z 119.9(5) . . ?
C03N C02Y C03F 120.4(6) . . ?
C02Y C02Z C034 108.0(5) . . ?
C030 C02Z C02Y 118.2(5) . . ?
C030 C02Z C034 120.8(5) . . ?
C02Z C030 C033 118.2(5) . . ?
C02Z C030 C037 123.8(5) . . ?
C033 C030 C037 108.8(5) . . ?
C02K C031 C03I 107.4(5) . . ?
C04M C031 C02K 120.4(5) . . ?
C04M C031 C03I 126.9(5) . . ?
C04B C032 C03B 119.9(6) . . ?
C04B C032 C04E 121.8(6) . . ?
C04E C032 C03B 110.9(6) . . ?
C02J C033 C030 120.3(5) . . ?
C02J C033 C040 120.5(6) . . ?
C040 C033 C030 107.9(5) . . ?
C02E C034 C02G 119.6(5) . . ?
C02E C034 C02Z 119.1(5) . . ?
C02G C034 C02Z 108.5(5) . . ?
C02X C035 C03S 117.1(5) . . ?
C02X C035 C04M 117.9(5) . . ?
C04M C035 C03S 120.3(5) . . ?
N00G C036 H036 126.3 . . ?
C05I C036 N00G 107.5(6) . . ?
C05I C036 H036 126.3 . . ?
C030 C037 C04S 106.6(5) . . ?
C04I C037 C030 117.0(5) . . ?
C04I C037 C04S 128.5(5) . . ?
C03J C038 C02O 122.6(5) . . ?
C03J C038 C03T 119.1(5) . . ?
C03T C038 C02O 109.6(5) . . ?
C03H C039 C03V 119.5(5) . . ?
C03H C039 C04B 118.1(5) . . ?
C03V C039 C04B 108.4(6) . . ?
N00I C03A H03A 125.2 . . ?
C05J C03A N00I 109.6(6) . . ?
C05J C03A H03A 125.2 . . ?
C032 C03B C04X 109.5(5) . . ?
C03O C03B C032 120.2(6) . . ?
C03O C03B C04X 124.5(5) . . ?
N00D C03C H03C 126.8 . . ?
C05C C03C N00D 106.4(6) . . ?
C05C C03C H03C 126.8 . . ?
C028 C03D H03D 126.2 . . ?
C028 C03D C055 107.7(4) . . ?
C055 C03D H03D 126.2 . . ?
C03N C03E C04Z 108.4(5) . . ?
C04K C03E C03N 121.3(5) . . ?
C04K C03E C04Z 119.8(6) . . ?
C02Y C03F C02G 107.6(5) . . ?
C03M C03F C02G 119.0(5) . . ?
C03M C03F C02Y 120.2(5) . . ?
C01D C03G C02L 108.5(4) . . ?
C01D C03G H03G 125.7 . . ?
C02L C03G H03G 125.7 . . ?
C039 C03H C02W 122.4(5) . . ?
C039 C03H C03O 121.7(5) . . ?
C03O C03H C02W 108.3(5) . . ?
C031 C03I H03I 112.4 . . ?
C031 C03I C03W 105.5(4) . . ?
C03O C03I C031 108.2(5) . . ?
C03O C03I H03I 112.4 . . ?
C03O C03I C03W 105.4(5) . . ?
C03W C03I H03I 112.4 . . ?
C038 C03J C02Q 117.3(5) . . ?
C038 C03J C04H 121.3(6) . . ?
C04H C03J C02Q 108.2(5) . . ?
C03S C03K C04P 120.9(5) . . ?
C04L C03K C03S 119.4(6) . . ?
C04L C03K C04P 118.1(5) . . ?
N00J C03L H03L 127.0 . . ?
C05V C03L N00J 106.0(6) . . ?
C05V C03L H03L 127.0 . . ?
C03F C03M C03Z 120.7(5) . . ?
C03F C03M C04K 119.4(6) . . ?
C04K C03M C03Z 108.4(6) . . ?
C02Y C03N C03E 118.7(5) . . ?
C02Y C03N C04I 121.8(5) . . ?
C03E C03N C04I 109.2(5) . . ?
C03B C03O C03H 118.5(6) . . ?
C03B C03O C03I 122.1(5) . . ?
C03H C03O C03I 110.9(5) . . ?
N00H C03P H03P 125.8 . . ?
C04G C03P N00H 108.5(5) . . ?
C04G C03P H03P 125.8 . . ?
C04F C03Q C03U 106.4(5) . . ?
C04R C03Q C03U 120.2(6) . . ?
C04R C03Q C04F 121.0(6) . . ?
C03S C03R C03U 123.2(5) . . ?
C03S C03R C03X 119.7(5) . . ?
C03U C03R C03X 105.8(5) . . ?
C03K C03S C035 120.1(5) . . ?
C03R C03S C035 118.0(5) . . ?
C03R C03S C03K 117.5(5) . . ?
C038 C03T C02I 108.3(5) . . ?
C03Z C03T C02I 121.0(5) . . ?
C03Z C03T C038 120.4(5) . . ?
C03R C03U C03Q 109.3(5) . . ?
C046 C03U C03Q 119.2(6) . . ?
C046 C03U C03R 119.1(6) . . ?
C02V C03V C039 118.6(5) . . ?
C02V C03V C050 121.0(6) . . ?
C039 C03V C050 107.3(5) . . ?
C02C C03W C03I 103.4(4) . . ?
C02C C03W H03W 111.2 . . ?
C02W C03W C02C 114.9(4) . . ?
C02W C03W C03I 104.4(4) . . ?
C02W C03W H03W 111.2 . . ?
C03I C03W H03W 111.2 . . ?
C049 C03X C03R 120.0(6) . . ?
C049 C03X C04F 119.6(6) . . ?
C04F C03X C03R 109.3(5) . . ?
N00D C03Y H03Y 126.2 . . ?
C05L C03Y N00D 107.6(6) . . ?
C05L C03Y H03Y 126.2 . . ?
C03T C03Z C03M 119.1(5) . . ?
C03T C03Z C047 120.4(6) . . ?
C047 C03Z C03M 107.7(5) . . ?
C033 C040 C04S 110.4(5) . . ?
C050 C040 C033 119.0(6) . . ?
C050 C040 C04S 121.8(5) . . ?
C04T C041 C04J 121.6(6) . . ?
C04T C041 C04V 120.3(7) . . ?
C04V C041 C04J 110.5(6) . . ?
C02N C042 H042 126.1 . . ?
C02T C042 C02N 107.7(5) . . ?
C02T C042 H042 126.1 . . ?
N00F C043 H043 126.1 . . ?
C055 C043 N00F 107.9(4) . . ?
C055 C043 H043 126.1 . . ?
N00J C044 H044 126.5 . . ?
C05B C044 N00J 107.0(6) . . ?
C05B C044 H044 126.5 . . ?
N00F C045 C05R 119.4(11) . . ?
N00F C045 C06A 120.1(14) . . ?
C05R C045 C06A 120.5(16) . . ?
C03U C046 C02X 118.9(5) . . ?
C03U C046 C04H 120.5(6) . . ?
C04H C046 C02X 109.2(5) . . ?
C03Z C047 C04R 108.3(6) . . ?
C04H C047 C03Z 119.0(6) . . ?
C04H C047 C04R 119.3(6) . . ?
C062 C048 C05M 125(2) . . ?
C062 C048 C063 122(2) . . ?
C063 C048 C05M 110.9(13) . . ?
C03X C049 C04L 118.9(6) . . ?
C03X C049 C04O 123.2(6) . . ?
C04L C049 C04O 110.7(6) . . ?
C02U C04A H04A 125.4 . . ?
C02U C04A C04G 109.2(5) . . ?
C04G C04A H04A 125.4 . . ?
C032 C04B C039 120.1(6) . . ?
C032 C04B C04T 119.4(6) . . ?
C039 C04B C04T 106.8(6) . . ?
C051 C04C H04C 119.2 . . ?
C051 C04C C05O 121.6(6) . . ?
C05O C04C H04C 119.2 . . ?
C02H C04D C02R 108.4(5) . . ?
C02H C04D H04D 125.8 . . ?
C02R C04D H04D 125.8 . . ?
C032 C04E C04P 110.1(6) . . ?
C04V C04E C032 118.0(6) . . ?
C04V C04E C04P 124.7(6) . . ?
C03Q C04F C03X 108.9(6) . . ?
C04Z C04F C03Q 120.3(6) . . ?
C04Z C04F C03X 117.3(6) . . ?
C03P C04G C04A 107.0(4) . . ?
C03P C04G H04G 126.5 . . ?
C04A C04G H04G 126.5 . . ?
C03J C04H C046 107.5(5) . . ?
C047 C04H C03J 119.4(6) . . ?
C047 C04H C046 120.3(6) . . ?
C037 C04I C03N 119.1(5) . . ?
C037 C04I C04N 127.0(5) . . ?
C03N C04I C04N 106.5(5) . . ?
C041 C04J C05A 107.8(5) . . ?
C04S C04J C041 119.5(6) . . ?
C04S C04J C05A 129.3(6) . . ?
C03E C04K C03M 119.7(6) . . ?
C03E C04K C04R 119.8(6) . . ?
C03M C04K C04R 107.8(6) . . ?
C03K C04L C049 121.1(5) . . ?
C03K C04L C05D 127.1(6) . . ?
C049 C04L C05D 106.5(6) . . ?
C031 C04M C035 119.5(5) . . ?
C031 C04M C04X 117.5(5) . . ?
C035 C04M C04X 121.4(5) . . ?
C04O C04N C04I 128.0(6) . . ?
C04O C04N C04Z 117.9(6) . . ?
C04Z C04N C04I 107.0(5) . . ?
C049 C04O C05A 107.8(5) . . ?
C04N C04O C049 117.7(6) . . ?
C04N C04O C05A 131.1(6) . . ?
C03K C04P H04P 109.1 . . ?
C03K C04P C04X 116.1(5) . . ?
C04E C04P C03K 108.6(5) . . ?
C04E C04P H04P 109.1 . . ?
C04E C04P C04X 104.8(5) . . ?
C04X C04P H04P 109.1 . . ?
C029 C04Q C02S 108.5(5) . . ?
C029 C04Q H04Q 125.7 . . ?
C02S C04Q H04Q 125.7 . . ?
C03Q C04R C047 120.4(6) . . ?
C03Q C04R C04K 119.3(6) . . ?
C047 C04R C04K 107.7(6) . . ?
C040 C04S C037 105.9(5) . . ?
C04J C04S C037 129.5(6) . . ?
C04J C04S C040 118.1(6) . . ?
C041 C04T C04B 118.0(6) . . ?
C041 C04T C050 119.9(7) . . ?
C050 C04T C04B 108.3(6) . . ?
N00K C04U H04U 126.4 . . ?
C066 C04U N00K 107.2(6) . . ?
C066 C04U H04U 126.4 . . ?
C041 C04V C05D 109.6(6) . . ?
C04E C04V C041 121.0(6) . . ?
C04E C04V C05D 121.6(6) . . ?
C03B C04X C04M 108.3(4) . . ?
C03B C04X C04P 104.6(5) . . ?
C03B C04X H04X 109.2 . . ?
C04M C04X C04P 116.2(5) . . ?
C04M C04X H04X 109.2 . . ?
C04P C04X H04X 109.2 . . ?
N00I C04Y H04Y 126.6 . . ?
C05X C04Y N00I 106.9(6) . . ?
C05X C04Y H04Y 126.6 . . ?
C03E C04Z C04N 108.9(5) . . ?
C04F C04Z C03E 119.5(6) . . ?
C04F C04Z C04N 123.2(6) . . ?
C040 C050 C03V 118.9(5) . . ?
C040 C050 C04T 119.0(6) . . ?
C04T C050 C03V 109.2(6) . . ?
C04C C051 C057 117.3(7) . . ?
C04C C051 C069 121.2(6) . . ?
C057 C051 C069 121.6(7) . . ?
N00E C052 C067 113.3(10) . . ?
C05P C052 N00E 125.5(11) . . ?
C05P C052 C067 121.3(13) . . ?
N00G C053 H053 125.6 . . ?
C05Z C053 N00G 108.8(7) . . ?
C05Z C053 H053 125.6 . . ?
C059 C054 C063 105.2(12) . . ?
C06C C054 C059 126(2) . . ?
C06C C054 C063 125(2) . . ?
C03D C055 H055 126.2 . . ?
C043 C055 C03D 107.7(5) . . ?
C043 C055 H055 126.2 . . ?
C05Q C056 N00I 118.7(11) . . ?
C05Q C056 C06C 122.0(15) . . ?
C06C C056 N00I 119.2(11) . . ?
C051 C057 H057 119.4 . . ?
C05S C057 C051 121.1(7) . . ?
C05S C057 H057 119.4 . . ?
C05E C058 H058 119.0 . . ?
C05E C058 C05F 122.1(8) . . ?
C05F C058 H058 119.0 . . ?
C05M C059 C054 110.5(13) . . ?
C06A C059 C054 123(2) . . ?
C06A C059 C05M 124(2) . . ?
C04J C05A H05A 110.3 . . ?
C04J C05A C05D 104.2(5) . . ?
C04O C05A C04J 116.5(4) . . ?
C04O C05A H05A 110.3 . . ?
C04O C05A C05D 104.8(5) . . ?
C05D C05A H05A 110.3 . . ?
C044 C05B H05B 125.8 . . ?
C044 C05B C05V 108.4(6) . . ?
C05V C05B H05B 125.8 . . ?
C03C C05C H05C 125.4 . . ?
C03C C05C C05L 109.2(7) . . ?
C05L C05C H05C 125.4 . . ?
C04L C05D C05A 105.4(5) . . ?
C04L C05D H05D 112.4 . . ?
C04V C05D C04L 107.7(5) . . ?
C04V C05D C05A 105.9(5) . . ?
C04V C05D H05D 112.4 . . ?
C05A C05D H05D 112.4 . . ?
C058 C05E C05Y 118.5(9) . . ?
C058 C05E C06P 125.4(10) . . ?
C05Y C05E C06P 116.0(9) . . ?
C058 C05F H05F 120.0 . . ?
C05H C05F C058 120.0(9) . . ?
C05H C05F H05F 120.0 . . ?
C02P C05G N00C 121.4(11) . . ?
C02P C05G C06D 121.9(14) . . ?
C06D C05G N00C 116.6(11) . . ?
C05F C05H H05H 120.7 . . ?
C05F C05H C064 118.5(10) . . ?
C064 C05H H05H 120.7 . . ?
C036 C05I H05I 125.9 . . ?
C036 C05I C05Z 108.3(7) . . ?
C05Z C05I H05I 125.9 . . ?
C03A C05J H05J 126.3 . . ?
C03A C05J C05X 107.4(6) . . ?
C05X C05J H05J 126.3 . . ?
N00G C05K C05T 124.1(12) . . ?
N00G C05K C067 116.1(11) . . ?
C05T C05K C067 119.7(13) . . ?
C03Y C05L C05C 107.9(6) . . ?
C03Y C05L H05L 126.0 . . ?
C05C C05L H05L 126.0 . . ?
C048 C05M C059 106.4(13) . . ?
C067 C05M C048 125(2) . . ?
C067 C05M C059 125(2) . . ?
N00K C05N H05N 125.8 . . ?
C060 C05N N00K 108.4(6) . . ?
C060 C05N H05N 125.8 . . ?
C04C C05O H05O 119.3 . . ?
C05U C05O C04C 121.4(8) . . ?
C05U C05O H05O 119.3 . . ?
C052 C05P N00B 121.2(10) . . ?
C052 C05P C062 125.7(13) . . ?
C062 C05P N00B 113.1(10) . . ?
N00J C05Q C06D 117.7(12) . . ?
C056 C05Q N00J 121.7(11) . . ?
C056 C05Q C06D 120.5(14) . . ?
N00K C05R C06C 114.0(11) . . ?
C045 C05R N00K 123.1(11) . . ?
C045 C05R C06C 122.7(14) . . ?
C057 C05S H05S 119.9 . . ?
C057 C05S C05U 120.3(6) . . ?
C05U C05S H05S 119.9 . . ?
N00H C05T C06A 116.6(11) . . ?
C05K C05T N00H 119.4(11) . . ?
C05K C05T C06A 123.9(12) . . ?
C05O C05U C05S 118.3(7) . . ?
C05O C05U H05U 120.8 . . ?
C05S C05U H05U 120.8 . . ?
C03L C05V C05B 108.6(6) . . ?
C03L C05V H05V 125.7 . . ?
C05B C05V H05V 125.7 . . ?
C04Y C05X C05J 109.0(6) . . ?
C04Y C05X H05X 125.5 . . ?
C05J C05X H05X 125.5 . . ?
C05E C05Y H05Y 121.6 . . ?
C064 C05Y C05E 116.8(10) . . ?
C064 C05Y H05Y 121.6 . . ?
C053 C05Z C05I 107.1(6) . . ?
C053 C05Z H05Z 126.5 . . ?
C05I C05Z H05Z 126.5 . . ?
C05N C060 H060 126.2 . . ?
C05N C060 C066 107.7(7) . . ?
C066 C060 H060 126.2 . . ?
C048 C062 C02P 112.8(15) . . ?
C048 C062 C05P 110.9(14) . . ?
C05P C062 C02P 135.9(12) . . ?
C048 C063 C054 106.9(12) . . ?
C06D C063 C048 127(2) . . ?
C06D C063 C054 121(2) . . ?
C05H C064 H064 118.0 . . ?
C05Y C064 C05H 124.0(10) . . ?
C05Y C064 H064 118.0 . . ?
C04U C066 C060 107.8(6) . . ?
C04U C066 H066 126.1 . . ?
C060 C066 H066 126.1 . . ?
C052 C067 C05K 135.7(12) . . ?
C05M C067 C052 111.1(14) . . ?
C05M C067 C05K 112.9(15) . . ?
C051 C069 H06A 109.5 . . ?
C051 C069 H06B 109.5 . . ?
C051 C069 H06C 109.5 . . ?
H06A C069 H06B 109.5 . . ?
H06A C069 H06C 109.5 . . ?
H06B C069 H06C 109.5 . . ?
C059 C06A C045 113.9(15) . . ?
C059 C06A C05T 114.1(14) . . ?
C05T C06A C045 131.6(13) . . ?
C054 C06C C056 114.3(14) . . ?
C054 C06C C05R 112.1(15) . . ?
C056 C06C C05R 133.5(13) . . ?
C05G C06D C05Q 132.2(13) . . ?
C063 C06D C05G 111.6(15) . . ?
C063 C06D C05Q 115.9(14) . . ?
C06N C06O C065 120.0 . . ?
C06N C06O C0AA 114.9(8) . . ?
C065 C06O C0AA 125.0(8) . . ?
C06O C06N H06N 120.0 . . ?
C06O C06N C06E 120.0 . . ?
C06E C06N H06N 120.0 . . ?
C06N C06E H06G 120.0 . . ?
C06M C06E C06N 120.0 . . ?
C06M C06E H06G 120.0 . . ?
C06E C06M H06M 120.0 . . ?
C06E C06M C068 120.0 . . ?
C068 C06M H06M 120.0 . . ?
C06M C068 H068 120.0 . . ?
C06M C068 C065 120.0 . . ?
C065 C068 H068 120.0 . . ?
C06O C065 H065 120.0 . . ?
C068 C065 C06O 120.0 . . ?
C068 C065 H065 120.0 . . ?
C05E C06P H06D 109.5 . . ?
C05E C06P H06E 109.5 . . ?
C05E C06P H06F 109.5 . . ?
H06D C06P H06E 109.5 . . ?
H06D C06P H06F 109.5 . . ?
H06E C06P H06F 109.5 . . ?
C8 C1 C2 122(3) . . ?
C11 C1 C2 125(2) . . ?
C11 C1 C8 110.2(16) . . ?
C1 C2 C33 112.7(15) . . ?
C60 C2 C1 112.3(16) . . ?
C60 C2 C33 134.2(13) . . ?
C11 C3 C15 112.3(15) . . ?
C11 C3 C92 114.3(16) . . ?
C92 C3 C15 132.8(14) . . ?
C8 C4 C21 110.8(16) . . ?
C8 C4 C29 111.4(16) . . ?
C21 C4 C29 137.0(14) . . ?
C31 C5 C44 112.1(19) . . ?
C31 C5 C94 113.5(17) . . ?
C94 C5 C44 133.9(15) . . ?
C9 C6 N00K 115.4(13) . . ?
C9 C6 C29 123.1(14) . . ?
C29 C6 N00K 121.4(13) . . ?
C1 C8 C4 127(3) . . ?
C1 C8 C10 106.7(17) . . ?
C4 C8 C10 123(2) . . ?
C10 C9 C6 113.1(15) . . ?
C40 C9 C6 137.2(17) . . ?
C40 C9 C10 109.4(19) . . ?
C9 C10 C8 124(3) . . ?
C31 C10 C8 106.9(15) . . ?
C31 C10 C9 126(2) . . ?
C1 C11 C31 106.8(14) . . ?
C3 C11 C1 126(3) . . ?
C3 C11 C31 125(2) . . ?
N00B C15 C3 115.9(12) . . ?
C60 C15 N00B 122.4(12) . . ?
C60 C15 C3 121.6(15) . . ?
N00J C21 C4 115.3(13) . . ?
N00J C21 C33 120.0(12) . . ?
C33 C21 C4 124.7(15) . . ?
N00I C29 C4 114.6(12) . . ?
N00I C29 C6 121.6(12) . . ?
C6 C29 C4 123.8(15) . . ?
C5 C31 C10 124(3) . . ?
C5 C31 C11 124(3) . . ?
C10 C31 C11 109.4(13) . . ?
N00C C33 C2 114.3(11) . . ?
N00C C33 C21 123.6(12) . . ?
C21 C33 C2 122.1(12) . . ?
C9 C40 N00F 116.6(17) . . ?
C44 C40 N00F 116.6(18) . . ?
C44 C40 C9 127(2) . . ?
C5 C44 N00H 115.4(15) . . ?
C40 C44 N00H 123.4(16) . . ?
C40 C44 C5 121(2) . . ?
N001 C60 C15 117.4(13) . . ?
C2 C60 N001 119.6(13) . . ?
C2 C60 C15 122.9(17) . . ?
N00E C92 C94 118.7(11) . . ?
C3 C92 N00E 121.4(14) . . ?
C3 C92 C94 119.9(15) . . ?
N00G C94 C92 119.0(11) . . ?
C5 C94 N00G 118.8(14) . . ?
C5 C94 C92 122.2(15) . . ?
C06O C0AA H0AA 109.5 . . ?
C06O C0AA H0AB 109.5 . . ?
C06O C0AA H0AC 109.5 . . ?
H0AA C0AA H0AB 109.5 . . ?
H0AA C0AA H0AC 109.5 . . ?
H0AB C0AA H0AC 109.5 . . ?
C4AA C3AA C2AA 120.0 . . ?
C4AA C3AA C6AA 126.1(15) . . ?
C2AA C3AA C6AA 113.8(16) . . ?
C3AA C4AA H4AA 120.0 . . ?
C5AA C4AA C3AA 120.0 . . ?
C5AA C4AA H4AA 120.0 . . ?
C4AA C5AA H5AA 120.0 . . ?
C1AA C5AA C4AA 120.0 . . ?
C1AA C5AA H5AA 120.0 . . ?
C5AA C1AA H1AA 120.0 . . ?
C5AA C1AA C7 120.0 . . ?
C7 C1AA H1AA 120.0 . . ?
C1AA C7 H7 120.0 . . ?
C2AA C7 C1AA 120.0 . . ?
C2AA C7 H7 120.0 . . ?
C3AA C2AA H2AA 120.0 . . ?
C7 C2AA C3AA 120.0 . . ?
C7 C2AA H2AA 120.0 . . ?
C3AA C6AA H6AA 109.5 . . ?
C3AA C6AA H6AB 109.5 . . ?
C3AA C6AA H6AC 109.5 . . ?
H6AA C6AA H6AB 109.5 . . ?
H6AA C6AA H6AC 109.5 . . ?
H6AB C6AA H6AC 109.5 . . ?

loop_
_geom_bond_atom_site_label_1
_geom_bond_atom_site_label_2
_geom_bond_distance
_geom_bond_site_symmetry_2
_geom_bond_publ_flag
N001 C00Y 1.378(5) . ?
N001 C029 1.371(6) . ?
N001 C02P 1.440(18) . ?
N001 C60 1.42(2) . ?
N002 C00U 1.378(6) . ?
N002 C01D 1.373(6) . ?
N002 C01J 1.422(5) . ?
N003 C011 1.373(5) . ?
N003 C01H 1.423(6) . ?
N003 C01N 1.379(5) . ?
N004 C00X 1.375(6) . ?
N004 C019 1.377(5) . ?
N004 C01P 1.427(6) . ?
N005 C00S 1.380(5) . ?
N005 C00W 1.426(5) . ?
N005 C01B 1.370(6) . ?
N006 C00M 1.384(5) . ?
N006 C016 1.423(5) . ?
N006 C01X 1.381(6) . ?
N007 C00T 1.389(5) . ?
N007 C01E 1.385(5) . ?
N007 C01Y 1.406(5) . ?
N008 C00R 1.372(5) . ?
N008 C00V 1.424(5) . ?
N008 C013 1.377(5) . ?
N009 C015 1.421(5) . ?
N009 C01M 1.377(5) . ?
N009 C01S 1.385(5) . ?
N00A C014 1.379(6) . ?
N00A C01Q 1.381(5) . ?
N00A C01U 1.418(6) . ?
N00B C01F 1.367(6) . ?
N00B C02T 1.377(6) . ?
N00B C05P 1.464(14) . ?
N00B C15 1.458(17) . ?
N00C C017 1.376(5) . ?
N00C C01T 1.365(6) . ?
N00C C05G 1.488(16) . ?
N00C C33 1.410(14) . ?
N00D C01A 1.423(6) . ?
N00D C03C 1.381(6) . ?
N00D C03Y 1.378(6) . ?
N00E C01C 1.380(6) . ?
N00E C02H 1.376(6) . ?
N00E C052 1.401(17) . ?
N00E C92 1.46(2) . ?
N00F C028 1.384(6) . ?
N00F C043 1.364(6) . ?
N00F C045 1.39(2) . ?
N00F C40 1.50(3) . ?
N00G C036 1.373(7) . ?
N00G C053 1.374(7) . ?
N00G C05K 1.349(17) . ?
N00G C94 1.496(16) . ?
N00H C02U 1.372(6) . ?
N00H C03P 1.376(6) . ?
N00H C05T 1.420(14) . ?
N00H C44 1.50(2) . ?
N00I C03A 1.389(7) . ?
N00I C04Y 1.385(7) . ?
N00I C056 1.461(18) . ?
N00I C29 1.406(18) . ?
N00J C03L 1.373(7) . ?
N00J C044 1.378(7) . ?
N00J C05Q 1.464(17) . ?
N00J C21 1.405(18) . ?
N00K C04U 1.364(6) . ?
N00K C05N 1.378(7) . ?
N00K C05R 1.471(17) . ?
N00K C6 1.436(17) . ?
C00L C00P 1.396(6) . ?
C00L C00Q 1.394(6) . ?
C00L C00Z 1.384(6) . ?
C00M H00M 0.9300 . ?
C00M C01K 1.364(6) . ?
C00N C00O 1.392(6) . ?
C00N C00P 1.400(6) . ?
C00N C01O 1.385(6) . ?
C00O C00Q 1.403(6) . ?
C00O C012 1.400(6) . ?
C00P C01I 1.382(6) . ?
C00Q C010 1.386(6) . ?
C00R H00R 0.9300 . ?
C00R C01G 1.359(6) . ?
C00S H00S 0.9300 . ?
C00S C022 1.356(6) . ?
C00T H00T 0.9300 . ?
C00T C018 1.342(6) . ?
C00U H00U 0.9300 . ?
C00U C02L 1.356(6) . ?
C00V C010 1.443(6) . ?
C00V C016 1.436(6) . ?
C00W C00Z 1.434(6) . ?
C00W C01U 1.437(6) . ?
C00X H00X 0.9300 . ?
C00X C01Z 1.364(6) . ?
C00Y H00Y 0.9300 . ?
C00Y C02S 1.355(7) . ?
C00Z C016 1.443(6) . ?
C010 C01J 1.434(6) . ?
C011 H011 0.9300 . ?
C011 C01L 1.363(6) . ?
C012 C01H 1.446(6) . ?
C012 C01P 1.432(6) . ?
C013 H013 0.9300 . ?
C013 C020 1.348(6) . ?
C014 H014 0.9300 . ?
C014 C02D 1.364(7) . ?
C015 C01H 1.444(6) . ?
C015 C01O 1.449(6) . ?
C017 H017 0.9300 . ?
C017 C026 1.350(6) . ?
C018 H018 0.9300 . ?
C018 C021 1.420(7) . ?
C019 H019 0.9300 . ?
C019 C023 1.370(7) . ?
C01A C01I 1.437(6) . ?
C01A C01Y 1.449(6) . ?
C01B H01B 0.9300 . ?
C01B C02B 1.359(6) . ?
C01C H01C 0.9300 . ?
C01C C02R 1.339(7) . ?
C01D H01D 0.9300 . ?
C01D C03G 1.352(7) . ?
C01E H01E 0.9300 . ?
C01E C021 1.349(6) . ?
C01F H01F 0.9300 . ?
C01F C02N 1.346(7) . ?
C01G H01G 0.9300 . ?
C01G C020 1.402(7) . ?
C01I C01U 1.451(6) . ?
C01J C01P 1.444(6) . ?
C01K H01K 0.9300 . ?
C01K C025 1.408(7) . ?
C01L H01L 0.9300 . ?
C01L C024 1.398(7) . ?
C01M H01M 0.9300 . ?
C01M C027 1.368(6) . ?
C01N H01N 0.9300 . ?
C01N C024 1.358(7) . ?
C01O C01Y 1.444(6) . ?
C01Q H01Q 0.9300 . ?
C01Q C02A 1.346(7) . ?
C01R C01W 1.390(7) . ?
C01R C02I 1.466(7) . ?
C01R C02O 1.487(7) . ?
C01S H01S 0.9300 . ?
C01S C01V 1.362(7) . ?
C01T H01T 0.9300 . ?
C01T C02F 1.343(6) . ?
C01V H01V 0.9300 . ?
C01V C027 1.403(7) . ?
C01W C02E 1.456(7) . ?
C01W C02M 1.490(7) . ?
C01X H01X 0.9300 . ?
C01X C025 1.369(6) . ?
C01Z H01Z 0.9300 . ?
C01Z C023 1.397(7) . ?
C020 H020 0.9300 . ?
C021 H021 0.9300 . ?
C022 H022 0.9300 . ?
C022 C02B 1.408(7) . ?
C023 H023 0.9300 . ?
C024 H024 0.9300 . ?
C025 H025 0.9300 . ?
C026 H026 0.9300 . ?
C026 C02F 1.418(7) . ?
C027 H027 0.9300 . ?
C028 H028 0.9300 . ?
C028 C03D 1.344(7) . ?
C029 H029 0.9300 . ?
C029 C04Q 1.343(7) . ?
C02A H02A 0.9300 . ?
C02A C02D 1.406(7) . ?
C02B H02B 0.9300 . ?
C02C C02K 1.442(7) . ?
C02C C02O 1.381(7) . ?
C02C C03W 1.516(7) . ?
C02D H02D 0.9300 . ?
C02E C02J 1.421(7) . ?
C02E C034 1.392(7) . ?
C02F H02F 0.9300 . ?
C02G C02I 1.381(7) . ?
C02G C034 1.415(7) . ?
C02G C03F 1.456(8) . ?
C02H H02H 0.9300 . ?
C02H C04D 1.343(8) . ?
C02I C03T 1.438(8) . ?
C02J C02V 1.419(8) . ?
C02J C033 1.393(7) . ?
C02K C02Q 1.377(7) . ?
C02K C031 1.405(7) . ?
C02L H02L 0.9300 . ?
C02L C03G 1.408(8) . ?
C02M C02V 1.442(7) . ?
C02M C02W 1.387(7) . ?
C02N H02N 0.9300 . ?
C02N C042 1.410(8) . ?
C02O C038 1.453(7) . ?
C02P C05G 1.388(19) . ?
C02P C062 1.467(16) . ?
C02Q C02X 1.441(7) . ?
C02Q C03J 1.429(8) . ?
C02R H02R 0.9300 . ?
C02R C04D 1.413(8) . ?
C02S H02S 0.9300 . ?
C02S C04Q 1.394(8) . ?
C02T H02T 0.9300 . ?
C02T C042 1.341(7) . ?
C02U H02U 0.9300 . ?
C02U C04A 1.357(7) . ?
C02V C03V 1.374(7) . ?
C02W C03H 1.456(7) . ?
C02W C03W 1.504(8) . ?
C02X C035 1.417(7) . ?
C02X C046 1.448(8) . ?
C02Y C02Z 1.427(8) . ?
C02Y C03F 1.445(8) . ?
C02Y C03N 1.384(8) . ?
C02Z C030 1.379(8) . ?
C02Z C034 1.450(7) . ?
C030 C033 1.451(8) . ?
C030 C037 1.464(8) . ?
C031 C03I 1.505(8) . ?
C031 C04M 1.403(7) . ?
C032 C03B 1.420(8) . ?
C032 C04B 1.382(8) . ?
C032 C04E 1.414(8) . ?
C033 C040 1.414(7) . ?
C035 C03S 1.468(8) . ?
C035 C04M 1.435(8) . ?
C036 H036 0.9300 . ?
C036 C05I 1.354(8) . ?
C037 C04I 1.391(8) . ?
C037 C04S 1.499(8) . ?
C038 C03J 1.380(8) . ?
C038 C03T 1.428(8) . ?
C039 C03H 1.365(8) . ?
C039 C03V 1.429(8) . ?
C039 C04B 1.443(8) . ?
C03A H03A 0.9300 . ?
C03A C05J 1.330(9) . ?
C03B C03O 1.377(8) . ?
C03B C04X 1.524(8) . ?
C03C H03C 0.9300 . ?
C03C C05C 1.347(9) . ?
C03D H03D 0.9300 . ?
C03D C055 1.411(7) . ?
C03E C03N 1.431(8) . ?
C03E C04K 1.390(8) . ?
C03E C04Z 1.446(8) . ?
C03F C03M 1.389(8) . ?
C03G H03G 0.9300 . ?
C03H C03O 1.422(8) . ?
C03I H03I 0.9800 . ?
C03I C03O 1.474(8) . ?
C03I C03W 1.568(8) . ?
C03J C04H 1.427(8) . ?
C03K C03S 1.450(8) . ?
C03K C04L 1.382(8) . ?
C03K C04P 1.538(8) . ?
C03L H03L 0.9300 . ?
C03L C05V 1.370(9) . ?
C03M C03Z 1.445(8) . ?
C03M C04K 1.433(8) . ?
C03N C04I 1.463(8) . ?
C03P H03P 0.9300 . ?
C03P C04G 1.340(7) . ?
C03Q C03U 1.465(9) . ?
C03Q C04F 1.420(8) . ?
C03Q C04R 1.373(9) . ?
C03R C03S 1.419(8) . ?
C03R C03U 1.440(8) . ?
C03R C03X 1.443(8) . ?
C03T C03Z 1.386(8) . ?
C03U C046 1.380(8) . ?
C03V C050 1.434(8) . ?
C03W H03W 0.9800 . ?
C03X C049 1.371(8) . ?
C03X C04F 1.428(8) . ?
C03Y H03Y 0.9300 . ?
C03Y C05L 1.341(10) . ?
C03Z C047 1.438(9) . ?
C040 C04S 1.462(8) . ?
C040 C050 1.397(9) . ?
C041 C04J 1.439(9) . ?
C041 C04T 1.392(9) . ?
C041 C04V 1.412(8) . ?
C042 H042 0.9300 . ?
C043 H043 0.9300 . ?
C043 C055 1.360(7) . ?
C044 H044 0.9300 . ?
C044 C05B 1.350(8) . ?
C045 C05R 1.40(2) . ?
C045 C06A 1.481(18) . ?
C046 C04H 1.431(8) . ?
C047 C04H 1.403(9) . ?
C047 C04R 1.439(8) . ?
C048 C05M 1.406(18) . ?
C048 C062 1.374(17) . ?
C048 C063 1.39(2) . ?
C049 C04L 1.423(8) . ?
C049 C04O 1.437(8) . ?
C04A H04A 0.9300 . ?
C04A C04G 1.397(8) . ?
C04B C04T 1.447(9) . ?
C04C H04C 0.9300 . ?
C04C C051 1.371(8) . ?
C04C C05O 1.386(9) . ?
C04D H04D 0.9300 . ?
C04E C04P 1.511(9) . ?
C04E C04V 1.382(9) . ?
C04F C04Z 1.384(8) . ?
C04G H04G 0.9300 . ?
C04I C04N 1.493(8) . ?
C04J C04S 1.377(8) . ?
C04J C05A 1.536(8) . ?
C04K C04R 1.453(9) . ?
C04L C05D 1.507(8) . ?
C04M C04X 1.534(8) . ?
C04N C04O 1.389(8) . ?
C04N C04Z 1.452(8) . ?
C04O C05A 1.505(9) . ?
C04P H04P 0.9800 . ?
C04P C04X 1.565(8) . ?
C04Q H04Q 0.9300 . ?
C04T C050 1.405(8) . ?
C04U H04U 0.9300 . ?
C04U C066 1.359(10) . ?
C04V C05D 1.491(9) . ?
C04X H04X 0.9800 . ?
C04Y H04Y 0.9300 . ?
C04Y C05X 1.367(10) . ?
C051 C057 1.396(9) . ?
C051 C069 1.490(10) . ?
C052 C05P 1.364(18) . ?
C052 C067 1.487(15) . ?
C053 H053 0.9300 . ?
C053 C05Z 1.343(11) . ?
C054 C059 1.42(2) . ?
C054 C063 1.48(2) . ?
C054 C06C 1.337(18) . ?
C055 H055 0.9300 . ?
C056 C05Q 1.415(19) . ?
C056 C06C 1.459(16) . ?
C057 H057 0.9300 . ?
C057 C05S 1.376(11) . ?
C058 H058 0.9300 . ?
C058 C05E 1.339(11) . ?
C058 C05F 1.424(11) . ?
C059 C05M 1.409(17) . ?
C059 C06A 1.369(18) . ?
C05A H05A 0.9800 . ?
C05A C05D 1.556(9) . ?
C05B H05B 0.9300 . ?
C05B C05V 1.390(10) . ?
C05C H05C 0.9300 . ?
C05C C05L 1.390(11) . ?
C05D H05D 0.9800 . ?
C05E C05Y 1.443(13) . ?
C05E C06P 1.447(12) . ?
C05F H05F 0.9300 . ?
C05F C05H 1.305(12) . ?
C05G C06D 1.451(15) . ?
C05H H05H 0.9300 . ?
C05H C064 1.407(12) . ?
C05I H05I 0.9300 . ?
C05I C05Z 1.407(12) . ?
C05J H05J 0.9300 . ?
C05J C05X 1.389(11) . ?
C05K C05T 1.42(2) . ?
C05K C067 1.496(14) . ?
C05L H05L 0.9300 . ?
C05M C067 1.375(17) . ?
C05N H05N 0.9300 . ?
C05N C060 1.325(9) . ?
C05O H05O 0.9300 . ?
C05O C05U 1.346(10) . ?
C05P C062 1.442(15) . ?
C05Q C06D 1.486(16) . ?
C05R C06C 1.486(15) . ?
C05S H05S 0.9300 . ?
C05S C05U 1.404(11) . ?
C05T C06A 1.425(18) . ?
C05U H05U 0.9300 . ?
C05V H05V 0.9300 . ?
C05X H05X 0.9300 . ?
C05Y H05Y 0.9300 . ?
C05Y C064 1.347(12) . ?
C05Z H05Z 0.9300 . ?
C060 H060 0.9300 . ?
C060 C066 1.414(12) . ?
C063 C06D 1.350(16) . ?
C064 H064 0.9300 . ?
C066 H066 0.9300 . ?
C069 H06A 0.9600 . ?
C069 H06B 0.9600 . ?
C069 H06C 0.9600 . ?
C06O C06N 1.3900 . ?
C06O C065 1.3900 . ?
C06O C0AA 1.432(12) . ?
C06N H06N 0.9300 . ?
C06N C06E 1.3900 . ?
C06E H06G 0.9300 . ?
C06E C06M 1.3900 . ?
C06M H06M 0.9300 . ?
C06M C068 1.3900 . ?
C068 H068 0.9300 . ?
C068 C065 1.3900 . ?
C065 H065 0.9300 . ?
C06P H06D 0.9600 . ?
C06P H06E 0.9600 . ?
C06P H06F 0.9600 . ?
C1 C2 1.42(2) . ?
C1 C8 1.39(2) . ?
C1 C11 1.38(2) . ?
C2 C33 1.460(16) . ?
C2 C60 1.40(2) . ?
C3 C11 1.37(2) . ?
C3 C15 1.460(16) . ?
C3 C92 1.428(18) . ?
C4 C8 1.41(2) . ?
C4 C21 1.423(18) . ?
C4 C29 1.449(16) . ?
C5 C31 1.38(2) . ?
C5 C44 1.445(18) . ?
C5 C94 1.410(19) . ?
C6 C9 1.408(19) . ?
C6 C29 1.41(2) . ?
C8 C10 1.43(2) . ?
C9 C10 1.40(2) . ?
C9 C40 1.40(3) . ?
C10 C31 1.39(3) . ?
C11 C31 1.40(2) . ?
C15 C60 1.45(2) . ?
C21 C33 1.41(2) . ?
C40 C44 1.39(3) . ?
C92 C94 1.50(2) . ?
C0AA H0AA 0.9600 . ?
C0AA H0AB 0.9600 . ?
C0AA H0AC 0.9600 . ?
C3AA C4AA 1.3900 . ?
C3AA C2AA 1.3900 . ?
C3AA C6AA 1.58(2) . ?
C4AA H4AA 0.9300 . ?
C4AA C5AA 1.3900 . ?
C5AA H5AA 0.9300 . ?
C5AA C1AA 1.3900 . ?
C1AA H1AA 0.9300 . ?
C1AA C7 1.3900 . ?
C7 H7 0.9300 . ?
C7 C2AA 1.3900 . ?
C2AA H2AA 0.9300 . ?
C6AA H6AA 0.9600 . ?
C6AA H6AB 0.9600 . ?
C6AA H6AC 0.9600 . ?

loop_
_geom_torsion_atom_site_label_1
_geom_torsion_atom_site_label_2
_geom_torsion_atom_site_label_3
_geom_torsion_atom_site_label_4
_geom_torsion
_geom_torsion_site_symmetry_1
_geom_torsion_site_symmetry_2
_geom_torsion_site_symmetry_3
_geom_torsion_site_symmetry_4
_geom_torsion_publ_flag
N001 C00Y C02S C04Q -1.0(6) . . . . ?
N001 C029 C04Q C02S -0.8(6) . . . . ?
N001 C02P C05G N00C 0(2) . . . . ?
N001 C02P C05G C06D 178.9(11) . . . . ?
N001 C02P C062 C048 172.8(13) . . . . ?
N001 C02P C062 C05P -15(2) . . . . ?
N002 C00U C02L C03G -0.4(5) . . . . ?
N002 C01D C03G C02L 0.3(5) . . . . ?
N002 C01J C01P N004 2.5(5) . . . . ?
N002 C01J C01P C012 -178.5(4) . . . . ?
N003 C011 C01L C024 1.2(5) . . . . ?
N003 C01N C024 C01L 0.8(5) . . . . ?
N004 C00X C01Z C023 -0.3(5) . . . . ?
N004 C019 C023 C01Z 1.0(5) . . . . ?
N005 C00S C022 C02B -0.2(5) . . . . ?
N005 C00W C00Z C00L 173.1(4) . . . . ?
N005 C00W C00Z C016 -15.7(7) . . . . ?
N005 C00W C01U N00A 1.5(6) . . . . ?
N005 C00W C01U C01I 179.5(4) . . . . ?
N005 C01B C02B C022 0.5(5) . . . . ?
N006 C00M C01K C025 0.6(5) . . . . ?
N006 C01X C025 C01K 0.1(5) . . . . ?
N007 C00T C018 C021 0.2(5) . . . . ?
N007 C01E C021 C018 0.7(5) . . . . ?
N008 C00R C01G C020 0.8(5) . . . . ?
N008 C00V C010 C00Q 168.2(4) . . . . ?
N008 C00V C010 C01J -18.9(7) . . . . ?
N008 C00V C016 N006 2.8(6) . . . . ?
N008 C00V C016 C00Z -176.8(4) . . . . ?
N008 C013 C020 C01G 1.9(5) . . . . ?
N009 C015 C01H N003 3.0(5) . . . . ?
N009 C015 C01H C012 -179.7(4) . . . . ?
N009 C015 C01O C00N 171.1(4) . . . . ?
N009 C015 C01O C01Y -16.8(7) . . . . ?
N009 C01M C027 C01V -0.6(5) . . . . ?
N009 C01S C01V C027 0.6(5) . . . . ?
N00A C014 C02D C02A -0.4(5) . . . . ?
N00A C01Q C02A C02D 0.0(6) . . . . ?
N00B C01F C02N C042 0.1(5) . . . . ?
N00B C02T C042 C02N -0.9(6) . . . . ?
N00B C05P C062 C02P 13.3(18) . . . . ?
N00B C05P C062 C048 -174.3(9) . . . . ?
N00B C15 C60 N001 -5(2) . . . . ?
N00B C15 C60 C2 178.1(13) . . . . ?
N00C C017 C026 C02F -0.6(5) . . . . ?
N00C C01T C02F C026 0.1(6) . . . . ?
N00C C05G C06D C05Q 15.8(16) . . . . ?
N00C C05G C06D C063 -171.1(10) . . . . ?
N00D C01A C01I C00P 172.2(4) . . . . ?
N00D C01A C01I C01U -15.4(7) . . . . ?
N00D C01A C01Y N007 0.9(6) . . . . ?
N00D C01A C01Y C01O -179.5(4) . . . . ?
N00D C03C C05C C05L 0.9(7) . . . . ?
N00D C03Y C05L C05C 0.0(7) . . . . ?
N00E C01C C02R C04D -0.3(6) . . . . ?
N00E C02H C04D C02R -0.3(6) . . . . ?
N00E C052 C05P N00B 1.9(19) . . . . ?
N00E C052 C05P C062 -177.3(10) . . . . ?
N00E C052 C067 C05K -17(2) . . . . ?
N00E C052 C067 C05M 170.1(9) . . . . ?
N00E C92 C94 N00G -1.3(17) . . . . ?
N00E C92 C94 C5 179.9(10) . . . . ?
N00F C028 C03D C055 0.2(7) . . . . ?
N00F C043 C055 C03D -0.4(8) . . . . ?
N00F C045 C05R N00K -2(3) . . . . ?
N00F C045 C05R C06C -177.3(14) . . . . ?
N00F C045 C06A C059 -172.9(17) . . . . ?
N00F C045 C06A C05T 15(3) . . . . ?
N00F C40 C44 N00H 1(3) . . . . ?
N00F C40 C44 C5 179.9(14) . . . . ?
N00G C036 C05I C05Z -0.7(7) . . . . ?
N00G C053 C05Z C05I -1.3(8) . . . . ?
N00G C05K C05T N00H 2(2) . . . . ?
N00G C05K C05T C06A 178.9(11) . . . . ?
N00G C05K C067 C052 16(2) . . . . ?
N00G C05K C067 C05M -171.9(10) . . . . ?
N00H C02U C04A C04G 1.0(7) . . . . ?
N00H C03P C04G C04A 0.1(7) . . . . ?
N00H C05T C06A C045 -16(2) . . . . ?
N00H C05T C06A C059 171.5(11) . . . . ?
N00I C03A C05J C05X -1.7(8) . . . . ?
N00I C04Y C05X C05J 0.0(8) . . . . ?
N00I C056 C05Q N00J 4(2) . . . . ?
N00I C056 C05Q C06D -179.3(10) . . . . ?
N00I C056 C06C C054 -173.5(12) . . . . ?
N00I C056 C06C C05R 11.6(19) . . . . ?
N00J C03L C05V C05B -1.3(7) . . . . ?
N00J C044 C05B C05V -1.0(6) . . . . ?
N00J C05Q C06D C05G -16.3(17) . . . . ?
N00J C05Q C06D C063 170.8(10) . . . . ?
N00J C21 C33 N00C 0.4(19) . . . . ?
N00J C21 C33 C2 -178.8(10) . . . . ?
N00K C04U C066 C060 -0.2(9) . . . . ?
N00K C05N C060 C066 0.6(10) . . . . ?
N00K C05R C06C C054 172.2(11) . . . . ?
N00K C05R C06C C056 -12.8(17) . . . . ?
N00K C6 C9 C10 -169.7(11) . . . . ?
N00K C6 C9 C40 17(2) . . . . ?
N00K C6 C29 N00I -3(2) . . . . ?
N00K C6 C29 C4 176.4(11) . . . . ?
C00L C00P C01I C01A 165.9(4) . . . . ?
C00L C00P C01I C01U -8.1(6) . . . . ?
C00L C00Q C010 C00V 9.8(6) . . . . ?
C00L C00Q C010 C01J -164.6(4) . . . . ?
C00L C00Z C016 N006 -171.9(4) . . . . ?
C00L C00Z C016 C00V 7.6(6) . . . . ?
C00M N006 C016 C00V 56.7(6) . . . . ?
C00M N006 C016 C00Z -123.8(4) . . . . ?
C00M N006 C01X C025 0.3(5) . . . . ?
C00M C01K C025 C01X -0.5(6) . . . . ?
C00N C00O C00Q C00L -0.5(5) . . . . ?
C00N C00O C00Q C010 -160.9(4) . . . . ?
C00N C00O C012 C01H -8.5(6) . . . . ?
C00N C00O C012 C01P 165.2(4) . . . . ?
C00N C00P C01I C01A 7.7(6) . . . . ?
C00N C00P C01I C01U -166.3(4) . . . . ?
C00N C01O C01Y N007 -173.3(4) . . . . ?
C00N C01O C01Y C01A 7.1(6) . . . . ?
C00O C00N C00P C00L -0.7(5) . . . . ?
C00O C00N C00P C01I 160.6(4) . . . . ?
C00O C00N C01O C015 8.7(6) . . . . ?
C00O C00N C01O C01Y -164.9(4) . . . . ?
C00O C00Q C010 C00V 166.7(4) . . . . ?
C00O C00Q C010 C01J -7.6(6) . . . . ?
C00O C012 C01H N003 -174.3(4) . . . . ?
C00O C012 C01H C015 8.4(6) . . . . ?
C00O C012 C01P N004 172.1(4) . . . . ?
C00O C012 C01P C01J -6.8(6) . . . . ?
C00P C00L C00Q C00O 0.1(5) . . . . ?
C00P C00L C00Q C010 160.4(4) . . . . ?
C00P C00L C00Z C00W 6.6(6) . . . . ?
C00P C00L C00Z C016 -166.5(4) . . . . ?
C00P C00N C00O C00Q 0.8(5) . . . . ?
C00P C00N C00O C012 -160.5(4) . . . . ?
C00P C00N C01O C015 165.8(4) . . . . ?
C00P C00N C01O C01Y -7.9(6) . . . . ?
C00P C01I C01U N00A -173.9(4) . . . . ?
C00P C01I C01U C00W 8.2(6) . . . . ?
C00Q C00L C00P C00N 0.4(5) . . . . ?
C00Q C00L C00P C01I -160.8(4) . . . . ?
C00Q C00L C00Z C00W 165.1(4) . . . . ?
C00Q C00L C00Z C016 -7.9(6) . . . . ?
C00Q C00O C012 C01H -167.2(4) . . . . ?
C00Q C00O C012 C01P 6.5(6) . . . . ?
C00Q C010 C01J N002 -174.4(4) . . . . ?
C00Q C010 C01J C01P 7.0(6) . . . . ?
C00R N008 C00V C010 75.0(6) . . . . ?
C00R N008 C00V C016 -107.0(5) . . . . ?
C00R N008 C013 C020 -1.5(5) . . . . ?
C00R C01G C020 C013 -1.7(5) . . . . ?
C00S N005 C00W C00Z 69.8(6) . . . . ?
C00S N005 C00W C01U -111.0(5) . . . . ?
C00S N005 C01B C02B -0.6(5) . . . . ?
C00S C022 C02B C01B -0.2(6) . . . . ?
C00T N007 C01E C021 -0.6(5) . . . . ?
C00T N007 C01Y C01A -119.9(5) . . . . ?
C00T N007 C01Y C01O 60.6(6) . . . . ?
C00T C018 C021 C01E -0.6(6) . . . . ?
C00U N002 C01D C03G -0.6(5) . . . . ?
C00U N002 C01J C010 -125.7(4) . . . . ?
C00U N002 C01J C01P 52.9(6) . . . . ?
C00U C02L C03G C01D 0.1(5) . . . . ?
C00V N008 C00R C01G 170.6(4) . . . . ?
C00V N008 C013 C020 -172.4(4) . . . . ?
C00V C010 C01J N002 12.8(7) . . . . ?
C00V C010 C01J C01P -165.8(4) . . . . ?
C00W N005 C00S C022 177.6(4) . . . . ?
C00W N005 C01B C02B -177.8(4) . . . . ?
C00W C00Z C016 N006 16.8(7) . . . . ?
C00W C00Z C016 C00V -163.7(4) . . . . ?
C00X N004 C019 C023 -1.2(5) . . . . ?
C00X N004 C01P C012 73.7(5) . . . . ?
C00X N004 C01P C01J -107.3(5) . . . . ?
C00X C01Z C023 C019 -0.4(5) . . . . ?
C00Y N001 C029 C04Q 0.2(5) . . . . ?
C00Y N001 C02P C05G -52.3(19) . . . . ?
C00Y N001 C02P C062 126.0(12) . . . . ?
C00Y N001 C60 C2 -76.5(19) . . . . ?
C00Y N001 C60 C15 106.4(16) . . . . ?
C00Y C02S C04Q C029 1.1(6) . . . . ?
C00Z C00L C00P C00N 161.8(4) . . . . ?
C00Z C00L C00P C01I 0.7(7) . . . . ?
C00Z C00L C00Q C00O -161.2(4) . . . . ?
C00Z C00L C00Q C010 -0.9(7) . . . . ?
C00Z C00W C01U N00A -179.3(4) . . . . ?
C00Z C00W C01U C01I -1.4(6) . . . . ?
C010 C00V C016 N006 -179.3(4) . . . . ?
C010 C00V C016 C00Z 1.2(6) . . . . ?
C010 C01J C01P N004 -178.9(4) . . . . ?
C010 C01J C01P C012 0.2(6) . . . . ?
C011 N003 C01H C012 -118.3(4) . . . . ?
C011 N003 C01H C015 59.1(5) . . . . ?
C011 N003 C01N C024 -0.1(5) . . . . ?
C011 C01L C024 C01N -1.2(5) . . . . ?
C012 C00O C00Q C00L 161.2(4) . . . . ?
C012 C00O C00Q C010 0.9(6) . . . . ?
C013 N008 C00R C01G 0.4(5) . . . . ?
C013 N008 C00V C010 -115.9(5) . . . . ?
C013 N008 C00V C016 62.0(5) . . . . ?
C014 N00A C01Q C02A -0.3(5) . . . . ?
C014 N00A C01U C00W -116.1(4) . . . . ?
C014 N00A C01U C01I 66.0(6) . . . . ?
C015 N009 C01M C027 174.3(4) . . . . ?
C015 N009 C01S C01V -174.6(4) . . . . ?
C015 C01O C01Y N007 14.6(7) . . . . ?
C015 C01O C01Y C01A -164.9(4) . . . . ?
C016 N006 C00M C01K -176.2(4) . . . . ?
C016 N006 C01X C025 175.9(4) . . . . ?
C016 C00V C010 C00Q -9.6(6) . . . . ?
C016 C00V C010 C01J 163.2(4) . . . . ?
C017 N00C C01T C02F -0.5(5) . . . . ?
C017 N00C C05G C02P -61.2(15) . . . . ?
C017 N00C C05G C06D 120.0(8) . . . . ?
C017 N00C C33 C2 -71.7(11) . . . . ?
C017 N00C C33 C21 109.0(13) . . . . ?
C017 C026 C02F C01T 0.3(6) . . . . ?
C019 N004 C00X C01Z 1.0(5) . . . . ?
C019 N004 C01P C012 -112.8(5) . . . . ?
C019 N004 C01P C01J 66.2(5) . . . . ?
C01A N00D C03C C05C -175.9(5) . . . . ?
C01A N00D C03Y C05L 175.5(4) . . . . ?
C01A C01I C01U N00A 13.7(7) . . . . ?
C01A C01I C01U C00W -164.2(4) . . . . ?
C01B N005 C00S C022 0.5(5) . . . . ?
C01B N005 C00W C00Z -113.5(5) . . . . ?
C01B N005 C00W C01U 65.7(6) . . . . ?
C01C N00E C02H C04D 0.1(6) . . . . ?
C01C N00E C052 C05P -49.8(16) . . . . ?
C01C N00E C052 C067 129.1(9) . . . . ?
C01C N00E C92 C3 -74.0(14) . . . . ?
C01C N00E C92 C94 104.6(12) . . . . ?
C01C C02R C04D C02H 0.4(7) . . . . ?
C01D N002 C00U C02L 0.6(5) . . . . ?
C01D N002 C01J C010 63.3(5) . . . . ?
C01D N002 C01J C01P -118.1(5) . . . . ?
C01E N007 C00T C018 0.2(5) . . . . ?
C01E N007 C01Y C01A 55.1(6) . . . . ?
C01E N007 C01Y C01O -124.5(5) . . . . ?
C01F N00B C02T C042 1.0(5) . . . . ?
C01F N00B C05P C052 101.0(12) . . . . ?
C01F N00B C05P C062 -79.7(9) . . . . ?
C01F N00B C15 C3 124.6(8) . . . . ?
C01F N00B C15 C60 -52.5(15) . . . . ?
C01F C02N C042 C02T 0.5(6) . . . . ?
C01H N003 C011 C01L -178.8(4) . . . . ?
C01H N003 C01N C024 178.1(4) . . . . ?
C01H C012 C01P N004 -16.1(7) . . . . ?
C01H C012 C01P C01J 164.9(4) . . . . ?
C01H C015 C01O C00N -8.3(6) . . . . ?
C01H C015 C01O C01Y 163.8(4) . . . . ?
C01I C01A C01Y N007 -178.8(4) . . . . ?
C01I C01A C01Y C01O 0.7(6) . . . . ?
C01J N002 C00U C02L -171.5(4) . . . . ?
C01J N002 C01D C03G 171.7(4) . . . . ?
C01M N009 C015 C01H -110.7(5) . . . . ?
C01M N009 C015 C01O 69.8(6) . . . . ?
C01M N009 C01S C01V -1.0(5) . . . . ?
C01N N003 C011 C01L -0.7(5) . . . . ?
C01N N003 C01H C012 63.8(5) . . . . ?
C01N N003 C01H C015 -118.8(4) . . . . ?
C01O C00N C00O C00Q 161.1(4) . . . . ?
C01O C00N C00O C012 -0.2(7) . . . . ?
C01O C00N C00P C00L -161.0(4) . . . . ?
C01O C00N C00P C01I 0.4(7) . . . . ?
C01O C015 C01H N003 -177.6(4) . . . . ?
C01O C015 C01H C012 -0.3(6) . . . . ?
C01P N004 C00X C01Z 175.3(4) . . . . ?
C01P N004 C019 C023 -175.7(4) . . . . ?
C01P C012 C01H N003 13.8(7) . . . . ?
C01P C012 C01H C015 -163.5(4) . . . . ?
C01Q N00A C014 C02D 0.5(5) . . . . ?
C01Q N00A C01U C00W 53.6(6) . . . . ?
C01Q N00A C01U C01I -124.4(5) . . . . ?
C01Q C02A C02D C014 0.2(6) . . . . ?
C01R C01W C02E C02J 148.8(4) . . . . ?
C01R C01W C02E C034 2.0(6) . . . . ?
C01R C01W C02M C02V -148.4(5) . . . . ?
C01R C01W C02M C02W 3.0(8) . . . . ?
C01R C02I C03T C038 -0.8(5) . . . . ?
C01R C02I C03T C03Z 144.3(5) . . . . ?
C01R C02O C038 C03J -146.6(5) . . . . ?
C01R C02O C038 C03T 0.7(5) . . . . ?
C01S N009 C015 C01H 61.6(5) . . . . ?
C01S N009 C015 C01O -117.8(5) . . . . ?
C01S N009 C01M C027 1.0(5) . . . . ?
C01S C01V C027 C01M 0.0(6) . . . . ?
C01T N00C C017 C026 0.7(5) . . . . ?
C01T N00C C05G C02P 99.9(14) . . . . ?
C01T N00C C05G C06D -79.0(11) . . . . ?
C01T N00C C33 C2 126.9(8) . . . . ?
C01T N00C C33 C21 -52.4(14) . . . . ?
C01U N00A C014 C02D 171.8(4) . . . . ?
C01U N00A C01Q C02A -171.4(4) . . . . ?
C01U C00W C00Z C00L -6.1(6) . . . . ?
C01U C00W C00Z C016 165.1(4) . . . . ?
C01W C01R C02I C02G -3.7(7) . . . . ?
C01W C01R C02I C03T -149.3(4) . . . . ?
C01W C01R C02O C02C -5.2(8) . . . . ?
C01W C01R C02O C038 146.2(5) . . . . ?
C01W C02E C02J C02V 5.7(5) . . . . ?
C01W C02E C02J C033 -136.8(5) . . . . ?
C01W C02E C034 C02G -4.1(7) . . . . ?
C01W C02E C034 C02Z 133.2(5) . . . . ?
C01W C02M C02V C02J 2.6(5) . . . . ?
C01W C02M C02V C03V 150.4(5) . . . . ?
C01W C02M C02W C03H -144.4(5) . . . . ?
C01W C02M C02W C03W 13.9(9) . . . . ?
C01X N006 C00M C01K -0.6(5) . . . . ?
C01X N006 C016 C00V -118.3(5) . . . . ?
C01X N006 C016 C00Z 61.3(6) . . . . ?
C01Y N007 C00T C018 175.9(4) . . . . ?
C01Y N007 C01E C021 -176.3(4) . . . . ?
C01Y C01A C01I C00P -8.0(6) . . . . ?
C01Y C01A C01I C01U 164.4(4) . . . . ?
C028 N00F C043 C055 0.6(7) . . . . ?
C028 N00F C045 C05R 103.8(19) . . . . ?
C028 N00F C045 C06A -76(2) . . . . ?
C028 N00F C40 C9 122.3(17) . . . . ?
C028 N00F C40 C44 -56(3) . . . . ?
C028 C03D C055 C043 0.1(8) . . . . ?
C029 N001 C00Y C02S 0.5(5) . . . . ?
C029 N001 C02P C05G 110.3(15) . . . . ?
C029 N001 C02P C062 -71.4(17) . . . . ?
C029 N001 C60 C2 115.5(16) . . . . ?
C029 N001 C60 C15 -61.6(18) . . . . ?
C02C C02K C02Q C02X -134.0(5) . . . . ?
C02C C02K C02Q C03J 5.4(7) . . . . ?
C02C C02K C031 C03I -23.8(6) . . . . ?
C02C C02K C031 C04M 132.4(5) . . . . ?
C02C C02O C038 C03J 7.9(7) . . . . ?
C02C C02O C038 C03T 155.1(4) . . . . ?
C02E C01W C02M C02V 0.8(5) . . . . ?
C02E C01W C02M C02W 152.3(5) . . . . ?
C02E C02J C02V C02M -5.2(5) . . . . ?
C02E C02J C02V C03V -154.4(4) . . . . ?
C02E C02J C033 C030 -0.4(7) . . . . ?
C02E C02J C033 C040 138.8(5) . . . . ?
C02G C02I C03T C038 -147.5(4) . . . . ?
C02G C02I C03T C03Z -2.3(7) . . . . ?
C02G C03F C03M C03Z -0.8(7) . . . . ?
C02G C03F C03M C04K 138.1(5) . . . . ?
C02H N00E C01C C02R 0.1(5) . . . . ?
C02H N00E C052 C05P 117.7(13) . . . . ?
C02H N00E C052 C067 -63.4(14) . . . . ?
C02H N00E C92 C3 124.5(10) . . . . ?
C02H N00E C92 C94 -56.9(13) . . . . ?
C02I C01R C01W C02E 1.8(6) . . . . ?
C02I C01R C01W C02M 147.9(5) . . . . ?
C02I C01R C02O C02C -152.5(5) . . . . ?
C02I C01R C02O C038 -1.1(5) . . . . ?
C02I C02G C034 C02E 2.2(7) . . . . ?
C02I C02G C034 C02Z -139.1(5) . . . . ?
C02I C02G C03F C02Y 136.5(5) . . . . ?
C02I C02G C03F C03M -4.6(7) . . . . ?
C02I C03T C03Z C03M -3.1(7) . . . . ?
C02I C03T C03Z C047 -140.0(5) . . . . ?
C02J C02E C034 C02G -147.5(5) . . . . ?
C02J C02E C034 C02Z -10.3(7) . . . . ?
C02J C02V C03V C039 148.4(5) . . . . ?
C02J C02V C03V C050 12.1(7) . . . . ?
C02J C033 C040 C04S -137.9(5) . . . . ?
C02J C033 C040 C050 10.3(7) . . . . ?
C02K C02C C02O C01R 138.5(5) . . . . ?
C02K C02C C02O C038 -9.9(6) . . . . ?
C02K C02C C03W C02W -118.2(5) . . . . ?
C02K C02C C03W C03I -5.1(5) . . . . ?
C02K C02Q C02X C035 3.6(7) . . . . ?
C02K C02Q C02X C046 149.4(5) . . . . ?
C02K C02Q C03J C038 -7.5(7) . . . . ?
C02K C02Q C03J C04H -149.3(5) . . . . ?
C02K C031 C03I C03O 132.0(5) . . . . ?
C02K C031 C03I C03W 19.6(6) . . . . ?
C02K C031 C04M C035 6.9(7) . . . . ?
C02K C031 C04M C04X -158.8(5) . . . . ?
C02M C01W C02E C02J -4.0(5) . . . . ?
C02M C01W C02E C034 -150.8(4) . . . . ?
C02M C02V C03V C039 3.2(7) . . . . ?
C02M C02V C03V C050 -133.1(6) . . . . ?
C02M C02W C03H C039 -2.3(7) . . . . ?
C02M C02W C03H C03O 147.6(5) . . . . ?
C02M C02W C03W C02C -36.9(7) . . . . ?
C02M C02W C03W C03I -149.4(5) . . . . ?
C02O C01R C01W C02E -142.2(5) . . . . ?
C02O C01R C01W C02M 4.0(8) . . . . ?
C02O C01R C02I C02G 146.8(4) . . . . ?
C02O C01R C02I C03T 1.2(5) . . . . ?
C02O C02C C02K C02Q 3.6(7) . . . . ?
C02O C02C C02K C031 -145.5(5) . . . . ?
C02O C02C C03W C02W 42.4(7) . . . . ?
C02O C02C C03W C03I 155.5(5) . . . . ?
C02O C038 C03J C02Q 1.1(7) . . . . ?
C02O C038 C03J C04H 137.6(5) . . . . ?
C02O C038 C03T C02I 0.1(5) . . . . ?
C02O C038 C03T C03Z -145.3(5) . . . . ?
C02P N001 C00Y C02S 165.9(8) . . . . ?
C02P N001 C029 C04Q -164.3(8) . . . . ?
C02P C05G C06D C05Q -163.1(15) . . . . ?
C02P C05G C06D C063 10.1(18) . . . . ?
C02Q C02K C031 C03I -173.8(5) . . . . ?
C02Q C02K C031 C04M -17.7(7) . . . . ?
C02Q C02X C035 C03S 141.7(5) . . . . ?
C02Q C02X C035 C04M -13.8(7) . . . . ?
C02Q C02X C046 C03U -147.2(5) . . . . ?
C02Q C02X C046 C04H -3.5(6) . . . . ?
C02Q C03J C04H C046 3.9(6) . . . . ?
C02Q C03J C04H C047 145.7(5) . . . . ?
C02T N00B C01F C02N -0.6(5) . . . . ?
C02T N00B C05P C052 -58.7(12) . . . . ?
C02T N00B C05P C062 120.6(7) . . . . ?
C02T N00B C15 C3 -74.5(10) . . . . ?
C02T N00B C15 C60 108.3(14) . . . . ?
C02U N00H C03P C04G 0.5(7) . . . . ?
C02U N00H C05T C05K -53.9(15) . . . . ?
C02U N00H C05T C06A 128.7(10) . . . . ?
C02U N00H C44 C5 -78.6(14) . . . . ?
C02U N00H C44 C40 100(2) . . . . ?
C02U C04A C04G C03P -0.7(7) . . . . ?
C02V C02J C033 C030 -138.5(5) . . . . ?
C02V C02J C033 C040 0.8(7) . . . . ?
C02V C02M C02W C03H 4.1(6) . . . . ?
C02V C02M C02W C03W 162.4(5) . . . . ?
C02V C03V C050 C040 -1.1(8) . . . . ?
C02V C03V C050 C04T 139.9(5) . . . . ?
C02W C02M C02V C02J -152.6(4) . . . . ?
C02W C02M C02V C03V -4.8(7) . . . . ?
C02W C03H C03O C03B -134.9(5) . . . . ?
C02W C03H C03O C03I 13.7(6) . . . . ?
C02X C02Q C03J C038 135.6(5) . . . . ?
C02X C02Q C03J C04H -6.2(5) . . . . ?
C02X C035 C03S C03K -155.3(5) . . . . ?
C02X C035 C03S C03R 0.8(7) . . . . ?
C02X C035 C04M C031 8.6(7) . . . . ?
C02X C035 C04M C04X 173.8(5) . . . . ?
C02X C046 C04H C03J -0.2(6) . . . . ?
C02X C046 C04H C047 -141.6(5) . . . . ?
C02Y C02Z C030 C033 147.7(5) . . . . ?
C02Y C02Z C030 C037 4.6(8) . . . . ?
C02Y C02Z C034 C02E -141.3(5) . . . . ?
C02Y C02Z C034 C02G 0.2(6) . . . . ?
C02Y C03F C03M C03Z -137.1(5) . . . . ?
C02Y C03F C03M C04K 1.9(7) . . . . ?
C02Y C03N C04I C037 5.1(8) . . . . ?
C02Y C03N C04I C04N -146.9(5) . . . . ?
C02Z C02Y C03F C02G 5.5(6) . . . . ?
C02Z C02Y C03F C03M 146.1(5) . . . . ?
C02Z C02Y C03N C03E -143.8(5) . . . . ?
C02Z C02Y C03N C04I -2.4(8) . . . . ?
C02Z C030 C033 C02J -10.5(7) . . . . ?
C02Z C030 C033 C040 -154.2(5) . . . . ?
C02Z C030 C037 C04I -1.9(8) . . . . ?
C02Z C030 C037 C04S 149.9(5) . . . . ?
C030 C02Z C034 C02E -0.8(7) . . . . ?
C030 C02Z C034 C02G 140.7(5) . . . . ?
C030 C033 C040 C04S 5.8(6) . . . . ?
C030 C033 C040 C050 153.9(5) . . . . ?
C030 C037 C04I C03N -2.9(7) . . . . ?
C030 C037 C04I C04N 142.7(5) . . . . ?
C030 C037 C04S C040 -0.4(5) . . . . ?
C030 C037 C04S C04J -151.0(6) . . . . ?
C031 C02K C02Q C02X 12.2(7) . . . . ?
C031 C02K C02Q C03J 151.6(5) . . . . ?
C031 C03I C03O C03B 28.0(7) . . . . ?
C031 C03I C03O C03H -119.4(5) . . . . ?
C031 C03I C03W C02C -8.4(6) . . . . ?
C031 C03I C03W C02W 112.1(5) . . . . ?
C031 C04M C04X C03B 30.2(7) . . . . ?
C031 C04M C04X C04P 147.5(5) . . . . ?
C032 C03B C03O C03H -10.0(7) . . . . ?
C032 C03B C03O C03I -155.0(5) . . . . ?
C032 C03B C04X C04M 127.4(5) . . . . ?
C032 C03B C04X C04P 2.9(5) . . . . ?
C032 C04B C04T C041 0.5(7) . . . . ?
C032 C04B C04T C050 -139.9(5) . . . . ?
C032 C04E C04P C03K -126.3(5) . . . . ?
C032 C04E C04P C04X -1.6(6) . . . . ?
C032 C04E C04V C041 8.8(8) . . . . ?
C032 C04E C04V C05D 154.7(5) . . . . ?
C033 C02J C02V C02M 137.4(5) . . . . ?
C033 C02J C02V C03V -11.9(7) . . . . ?
C033 C030 C037 C04I -147.9(5) . . . . ?
C033 C030 C037 C04S 3.9(5) . . . . ?
C033 C040 C04S C037 -3.3(6) . . . . ?
C033 C040 C04S C04J 151.3(5) . . . . ?
C033 C040 C050 C03V -10.1(7) . . . . ?
C033 C040 C050 C04T -147.2(5) . . . . ?
C034 C02E C02J C02V 153.3(4) . . . . ?
C034 C02E C02J C033 10.8(7) . . . . ?
C034 C02G C02I C01R 1.6(7) . . . . ?
C034 C02G C02I C03T 143.7(5) . . . . ?
C034 C02G C03F C02Y -5.3(6) . . . . ?
C034 C02G C03F C03M -146.5(5) . . . . ?
C034 C02Z C030 C033 11.0(7) . . . . ?
C034 C02Z C030 C037 -132.1(6) . . . . ?
C035 C02X C046 C03U -3.0(8) . . . . ?
C035 C02X C046 C04H 140.8(5) . . . . ?
C035 C04M C04X C03B -135.3(5) . . . . ?
C035 C04M C04X C04P -18.0(7) . . . . ?
C036 N00G C053 C05Z 0.9(7) . . . . ?
C036 N00G C05K C05T 101.9(15) . . . . ?
C036 N00G C05K C067 -77.2(14) . . . . ?
C036 N00G C94 C5 126.4(9) . . . . ?
C036 N00G C94 C92 -52.4(13) . . . . ?
C036 C05I C05Z C053 1.3(8) . . . . ?
C037 C030 C033 C02J 137.8(5) . . . . ?
C037 C030 C033 C040 -6.0(6) . . . . ?
C037 C04I C04N C04O 3.0(9) . . . . ?
C037 C04I C04N C04Z -146.3(5) . . . . ?
C038 C03J C04H C046 -136.0(5) . . . . ?
C038 C03J C04H C047 5.8(7) . . . . ?
C038 C03T C03Z C03M 137.9(5) . . . . ?
C038 C03T C03Z C047 1.0(7) . . . . ?
C039 C03H C03O C03B 15.2(7) . . . . ?
C039 C03H C03O C03I 163.8(5) . . . . ?
C039 C03V C050 C040 -141.7(5) . . . . ?
C039 C03V C050 C04T -0.7(6) . . . . ?
C039 C04B C04T C041 141.0(5) . . . . ?
C039 C04B C04T C050 0.6(6) . . . . ?
C03A N00I C04Y C05X -1.0(7) . . . . ?
C03A N00I C056 C05Q -59.7(14) . . . . ?
C03A N00I C056 C06C 123.7(10) . . . . ?
C03A N00I C29 C4 -66.2(15) . . . . ?
C03A N00I C29 C6 113.2(13) . . . . ?
C03A C05J C05X C04Y 1.1(9) . . . . ?
C03B C032 C04B C039 5.8(8) . . . . ?
C03B C032 C04B C04T 141.0(5) . . . . ?
C03B C032 C04E C04P 3.6(6) . . . . ?
C03B C032 C04E C04V -148.2(5) . . . . ?
C03C N00D C01A C01I -116.5(5) . . . . ?
C03C N00D C01A C01Y 63.7(6) . . . . ?
C03C N00D C03Y C05L 0.6(6) . . . . ?
C03C C05C C05L C03Y -0.6(8) . . . . ?
C03E C03N C04I C037 149.7(5) . . . . ?
C03E C03N C04I C04N -2.3(6) . . . . ?
C03E C04K C04R C03Q 2.0(8) . . . . ?
C03E C04K C04R C047 -140.2(5) . . . . ?
C03F C02G C02I C01R -135.9(5) . . . . ?
C03F C02G C02I C03T 6.2(7) . . . . ?
C03F C02G C034 C02E 144.5(5) . . . . ?
C03F C02G C034 C02Z 3.2(6) . . . . ?
C03F C02Y C02Z C030 -145.2(5) . . . . ?
C03F C02Y C02Z C034 -3.5(6) . . . . ?
C03F C02Y C03N C03E -5.5(7) . . . . ?
C03F C02Y C03N C04I 135.9(5) . . . . ?
C03F C03M C03Z C03T 4.6(8) . . . . ?
C03F C03M C03Z C047 146.4(5) . . . . ?
C03F C03M C04K C03E -4.9(8) . . . . ?
C03F C03M C04K C04R -146.5(5) . . . . ?
C03H C02W C03W C02C 122.9(5) . . . . ?
C03H C02W C03W C03I 10.4(5) . . . . ?
C03H C039 C03V C02V -1.2(8) . . . . ?
C03H C039 C03V C050 140.5(5) . . . . ?
C03H C039 C04B C032 -1.0(8) . . . . ?
C03H C039 C04B C04T -141.1(5) . . . . ?
C03I C031 C04M C035 158.1(5) . . . . ?
C03I C031 C04M C04X -7.7(8) . . . . ?
C03J C02Q C02X C035 -139.9(5) . . . . ?
C03J C02Q C02X C046 5.9(5) . . . . ?
C03J C038 C03T C02I 148.7(4) . . . . ?
C03J C038 C03T C03Z 3.3(7) . . . . ?
C03K C04L C05D C04V 22.0(7) . . . . ?
C03K C04L C05D C05A 134.8(6) . . . . ?
C03K C04P C04X C03B 119.0(5) . . . . ?
C03K C04P C04X C04M -0.3(7) . . . . ?
C03L N00J C044 C05B 0.2(6) . . . . ?
C03L N00J C05Q C056 106.6(13) . . . . ?
C03L N00J C05Q C06D -70.5(13) . . . . ?
C03L N00J C21 C4 118.3(11) . . . . ?
C03L N00J C21 C33 -62.3(14) . . . . ?
C03M C03Z C047 C04H -143.2(5) . . . . ?
C03M C03Z C047 C04R -2.6(6) . . . . ?
C03M C04K C04R C03Q 143.5(5) . . . . ?
C03M C04K C04R C047 1.4(6) . . . . ?
C03N C02Y C02Z C030 -2.3(8) . . . . ?
C03N C02Y C02Z C034 139.4(5) . . . . ?
C03N C02Y C03F C02G -137.2(5) . . . . ?
C03N C02Y C03F C03M 3.4(7) . . . . ?
C03N C03E C04K C03M 2.8(8) . . . . ?
C03N C03E C04K C04R 139.8(5) . . . . ?
C03N C03E C04Z C04F -148.5(5) . . . . ?
C03N C03E C04Z C04N 0.8(6) . . . . ?
C03N C04I C04N C04O 152.1(5) . . . . ?
C03N C04I C04N C04Z 2.7(6) . . . . ?
C03O C03B C04X C04M -25.7(7) . . . . ?
C03O C03B C04X C04P -150.1(5) . . . . ?
C03O C03I C03W C02C -122.8(4) . . . . ?
C03O C03I C03W C02W -2.3(5) . . . . ?
C03P N00H C02U C04A -0.9(6) . . . . ?
C03P N00H C05T C05K 109.1(13) . . . . ?
C03P N00H C05T C06A -68.2(14) . . . . ?
C03P N00H C44 C5 120.0(10) . . . . ?
C03P N00H C44 C40 -61(2) . . . . ?
C03Q C03U C046 C02X 138.6(5) . . . . ?
C03Q C03U C046 C04H -1.0(7) . . . . ?
C03Q C04F C04Z C03E 6.2(8) . . . . ?
C03Q C04F C04Z C04N -138.5(5) . . . . ?
C03R C03U C046 C02X 0.6(8) . . . . ?
C03R C03U C046 C04H -139.0(5) . . . . ?
C03R C03X C049 C04L -12.0(7) . . . . ?
C03R C03X C049 C04O 135.5(6) . . . . ?
C03R C03X C04F C03Q 4.9(6) . . . . ?
C03R C03X C04F C04Z -136.2(5) . . . . ?
C03S C035 C04M C031 -146.2(5) . . . . ?
C03S C035 C04M C04X 19.1(7) . . . . ?
C03S C03K C04L C049 -7.0(7) . . . . ?
C03S C03K C04L C05D -157.8(5) . . . . ?
C03S C03K C04P C04E 135.9(5) . . . . ?
C03S C03K C04P C04X 18.2(7) . . . . ?
C03S C03R C03U C03Q -139.3(5) . . . . ?
C03S C03R C03U C046 2.5(8) . . . . ?
C03S C03R C03X C049 -4.5(7) . . . . ?
C03S C03R C03X C04F 139.3(5) . . . . ?
C03T C038 C03J C02Q -143.3(5) . . . . ?
C03T C038 C03J C04H -6.7(7) . . . . ?
C03T C03Z C047 C04H -2.0(8) . . . . ?
C03T C03Z C047 C04R 138.6(5) . . . . ?
C03U C03Q C04F C03X -2.4(6) . . . . ?
C03U C03Q C04F C04Z 137.3(5) . . . . ?
C03U C03Q C04R C047 0.9(8) . . . . ?
C03U C03Q C04R C04K -136.4(5) . . . . ?
C03U C03R C03S C035 -3.2(7) . . . . ?
C03U C03R C03S C03K 153.5(5) . . . . ?
C03U C03R C03X C049 -149.2(5) . . . . ?
C03U C03R C03X C04F -5.4(5) . . . . ?
C03U C046 C04H C03J 142.8(5) . . . . ?
C03U C046 C04H C047 1.5(7) . . . . ?
C03V C039 C03H C02W 0.8(8) . . . . ?
C03V C039 C03H C03O -145.2(5) . . . . ?
C03V C039 C04B C032 139.1(6) . . . . ?
C03V C039 C04B C04T -1.0(6) . . . . ?
C03W C02C C02K C02Q 167.4(5) . . . . ?
C03W C02C C02K C031 18.2(6) . . . . ?
C03W C02C C02O C01R -20.8(8) . . . . ?
C03W C02C C02O C038 -169.2(5) . . . . ?
C03W C02W C03H C039 -164.9(5) . . . . ?
C03W C02W C03H C03O -15.0(6) . . . . ?
C03W C03I C03O C03B 140.5(5) . . . . ?
C03W C03I C03O C03H -6.9(6) . . . . ?
C03X C03R C03S C035 -141.6(5) . . . . ?
C03X C03R C03S C03K 15.2(7) . . . . ?
C03X C03R C03U C03Q 3.9(5) . . . . ?
C03X C03R C03U C046 145.7(5) . . . . ?
C03X C049 C04L C03K 18.0(7) . . . . ?
C03X C049 C04L C05D 174.1(5) . . . . ?
C03X C049 C04O C04N -4.8(8) . . . . ?
C03X C049 C04O C05A -166.4(5) . . . . ?
C03X C04F C04Z C03E 142.7(5) . . . . ?
C03X C04F C04Z C04N -2.0(8) . . . . ?
C03Y N00D C01A C01I 69.3(6) . . . . ?
C03Y N00D C01A C01Y -110.5(5) . . . . ?
C03Y N00D C03C C05C -0.9(6) . . . . ?
C03Z C03M C04K C03E 138.6(5) . . . . ?
C03Z C03M C04K C04R -3.0(6) . . . . ?
C03Z C047 C04H C03J -1.3(7) . . . . ?
C03Z C047 C04H C046 135.6(5) . . . . ?
C03Z C047 C04R C03Q -140.9(5) . . . . ?
C03Z C047 C04R C04K 0.8(6) . . . . ?
C041 C04J C04S C037 143.6(6) . . . . ?
C041 C04J C04S C040 -4.0(7) . . . . ?
C041 C04J C05A C04O -123.6(5) . . . . ?
C041 C04J C05A C05D -8.7(5) . . . . ?
C041 C04T C050 C03V -139.4(6) . . . . ?
C041 C04T C050 C040 1.5(8) . . . . ?
C041 C04V C05D C04L 120.2(5) . . . . ?
C041 C04V C05D C05A 7.8(6) . . . . ?
C043 N00F C028 C03D -0.5(6) . . . . ?
C043 N00F C045 C05R -62(2) . . . . ?
C043 N00F C045 C06A 117.4(17) . . . . ?
C043 N00F C40 C9 -73(2) . . . . ?
C043 N00F C40 C44 109(2) . . . . ?
C044 N00J C03L C05V 0.7(6) . . . . ?
C044 N00J C05Q C056 -56.4(15) . . . . ?
C044 N00J C05Q C06D 126.5(9) . . . . ?
C044 N00J C21 C4 -77.7(14) . . . . ?
C044 N00J C21 C33 101.7(13) . . . . ?
C044 C05B C05V C03L 1.4(7) . . . . ?
C045 N00F C028 C03D -167.9(11) . . . . ?
C045 N00F C043 C055 169.6(11) . . . . ?
C045 C05R C06C C054 -12(2) . . . . ?
C045 C05R C06C C056 163.0(18) . . . . ?
C046 C02X C035 C03S 2.2(7) . . . . ?
C046 C02X C035 C04M -153.4(5) . . . . ?
C048 C05M C067 C052 10.1(19) . . . . ?
C048 C05M C067 C05K -164.2(15) . . . . ?
C048 C063 C06D C05G -14(2) . . . . ?
C048 C063 C06D C05Q 160.7(17) . . . . ?
C049 C03X C04F C03Q 148.9(5) . . . . ?
C049 C03X C04F C04Z 7.8(7) . . . . ?
C049 C04L C05D C04V -132.2(5) . . . . ?
C049 C04L C05D C05A -19.5(6) . . . . ?
C049 C04O C05A C04J 118.1(5) . . . . ?
C049 C04O C05A C05D 3.5(6) . . . . ?
C04B C032 C03B C03O -0.1(8) . . . . ?
C04B C032 C03B C04X -154.5(5) . . . . ?
C04B C032 C04E C04P 153.3(5) . . . . ?
C04B C032 C04E C04V 1.5(7) . . . . ?
C04B C039 C03H C02W 136.4(5) . . . . ?
C04B C039 C03H C03O -9.6(8) . . . . ?
C04B C039 C03V C02V -140.6(5) . . . . ?
C04B C039 C03V C050 1.1(6) . . . . ?
C04B C04T C050 C03V 0.1(6) . . . . ?
C04B C04T C050 C040 141.0(5) . . . . ?
C04C C051 C057 C05S -0.5(8) . . . . ?
C04C C05O C05U C05S 1.4(9) . . . . ?
C04E C032 C03B C03O 150.3(5) . . . . ?
C04E C032 C03B C04X -4.1(6) . . . . ?
C04E C032 C04B C039 -141.3(6) . . . . ?
C04E C032 C04B C04T -6.1(7) . . . . ?
C04E C04P C04X C03B -0.8(5) . . . . ?
C04E C04P C04X C04M -120.0(5) . . . . ?
C04E C04V C05D C04L -29.2(7) . . . . ?
C04E C04V C05D C05A -141.6(5) . . . . ?
C04F C03Q C03U C03R -1.0(6) . . . . ?
C04F C03Q C03U C046 -142.8(5) . . . . ?
C04F C03Q C04R C047 138.0(6) . . . . ?
C04F C03Q C04R C04K 0.7(8) . . . . ?
C04F C03X C049 C04L -152.2(5) . . . . ?
C04F C03X C049 C04O -4.7(8) . . . . ?
C04H C047 C04R C03Q -0.4(8) . . . . ?
C04H C047 C04R C04K 141.2(5) . . . . ?
C04I C037 C04S C040 147.0(5) . . . . ?
C04I C037 C04S C04J -3.6(9) . . . . ?
C04I C04N C04O C049 -136.2(6) . . . . ?
C04I C04N C04O C05A 20.4(9) . . . . ?
C04I C04N C04Z C03E -2.2(6) . . . . ?
C04I C04N C04Z C04F 145.7(5) . . . . ?
C04J C041 C04T C04B -137.2(5) . . . . ?
C04J C041 C04T C050 -1.5(8) . . . . ?
C04J C041 C04V C04E 135.6(6) . . . . ?
C04J C041 C04V C05D -14.0(6) . . . . ?
C04J C05A C05D C04L -113.3(5) . . . . ?
C04J C05A C05D C04V 0.7(5) . . . . ?
C04K C03E C03N C02Y 2.4(8) . . . . ?
C04K C03E C03N C04I -143.4(5) . . . . ?
C04K C03E C04Z C04F -3.5(8) . . . . ?
C04K C03E C04Z C04N 145.8(5) . . . . ?
C04K C03M C03Z C03T -138.3(5) . . . . ?
C04K C03M C03Z C047 3.5(6) . . . . ?
C04L C03K C03S C035 146.8(5) . . . . ?
C04L C03K C03S C03R -9.5(7) . . . . ?
C04L C03K C04P C04E -29.7(6) . . . . ?
C04L C03K C04P C04X -147.4(5) . . . . ?
C04L C049 C04O C04N 145.0(5) . . . . ?
C04L C049 C04O C05A -16.6(6) . . . . ?
C04M C031 C03I C03O -22.2(7) . . . . ?
C04M C031 C03I C03W -134.6(5) . . . . ?
C04M C035 C03S C03K -0.3(7) . . . . ?
C04M C035 C03S C03R 155.8(5) . . . . ?
C04N C04O C05A C04J -40.2(8) . . . . ?
C04N C04O C05A C05D -154.8(6) . . . . ?
C04O C049 C04L C03K -133.3(5) . . . . ?
C04O C049 C04L C05D 22.8(6) . . . . ?
C04O C04N C04Z C03E -155.1(5) . . . . ?
C04O C04N C04Z C04F -7.3(8) . . . . ?
C04O C05A C05D C04L 9.6(6) . . . . ?
C04O C05A C05D C04V 123.6(5) . . . . ?
C04P C03K C03S C035 -18.7(7) . . . . ?
C04P C03K C03S C03R -174.9(4) . . . . ?
C04P C03K C04L C049 158.9(5) . . . . ?
C04P C03K C04L C05D 8.0(8) . . . . ?
C04P C04E C04V C041 -138.6(6) . . . . ?
C04P C04E C04V C05D 7.3(8) . . . . ?
C04R C03Q C03U C03R 141.6(5) . . . . ?
C04R C03Q C03U C046 -0.2(7) . . . . ?
C04R C03Q C04F C03X -144.6(5) . . . . ?
C04R C03Q C04F C04Z -4.9(8) . . . . ?
C04R C047 C04H C03J -137.6(5) . . . . ?
C04R C047 C04H C046 -0.7(7) . . . . ?
C04S C037 C04I C03N -147.6(5) . . . . ?
C04S C037 C04I C04N -1.9(9) . . . . ?
C04S C040 C050 C03V 134.3(5) . . . . ?
C04S C040 C050 C04T -2.8(8) . . . . ?
C04S C04J C05A C04O 34.9(8) . . . . ?
C04S C04J C05A C05D 149.8(5) . . . . ?
C04T C041 C04J C04S 2.9(8) . . . . ?
C04T C041 C04J C05A 163.9(5) . . . . ?
C04T C041 C04V C04E -14.5(8) . . . . ?
C04T C041 C04V C05D -164.1(5) . . . . ?
C04U N00K C05N C060 -0.7(8) . . . . ?
C04U N00K C05R C045 112.5(17) . . . . ?
C04U N00K C05R C06C -71.7(12) . . . . ?
C04U N00K C6 C9 121.2(10) . . . . ?
C04U N00K C6 C29 -57.1(14) . . . . ?
C04V C041 C04J C04S -146.8(5) . . . . ?
C04V C041 C04J C05A 14.3(6) . . . . ?
C04V C041 C04T C04B 9.5(7) . . . . ?
C04V C041 C04T C050 145.2(6) . . . . ?
C04V C04E C04P C03K 23.3(7) . . . . ?
C04V C04E C04P C04X 148.0(5) . . . . ?
C04X C03B C03O C03H 140.3(5) . . . . ?
C04X C03B C03O C03I -4.7(8) . . . . ?
C04Y N00I C03A C05J 1.7(6) . . . . ?
C04Y N00I C056 C05Q 102.9(13) . . . . ?
C04Y N00I C056 C06C -73.7(14) . . . . ?
C04Y N00I C29 C4 128.6(10) . . . . ?
C04Y N00I C29 C6 -52.0(16) . . . . ?
C04Z C03E C03N C02Y 146.8(5) . . . . ?
C04Z C03E C03N C04I 1.0(6) . . . . ?
C04Z C03E C04K C03M -137.6(5) . . . . ?
C04Z C03E C04K C04R -0.6(7) . . . . ?
C04Z C04N C04O C049 10.3(7) . . . . ?
C04Z C04N C04O C05A 166.9(5) . . . . ?
C050 C040 C04S C037 -150.4(5) . . . . ?
C050 C040 C04S C04J 4.2(7) . . . . ?
C051 C04C C05O C05U -1.9(9) . . . . ?
C051 C057 C05S C05U 0.0(9) . . . . ?
C052 N00E C01C C02R 170.2(7) . . . . ?
C052 N00E C02H C04D -168.6(8) . . . . ?
C052 C05P C062 C02P -167.4(16) . . . . ?
C052 C05P C062 C048 5.0(16) . . . . ?
C053 N00G C036 C05I -0.1(6) . . . . ?
C053 N00G C05K C05T -54.3(16) . . . . ?
C053 N00G C05K C067 126.6(10) . . . . ?
C053 N00G C94 C5 -63.0(13) . . . . ?
C053 N00G C94 C92 118.2(11) . . . . ?
C054 C059 C05M C048 -2(2) . . . . ?
C054 C059 C05M C067 -160.9(13) . . . . ?
C054 C059 C06A C045 -7(2) . . . . ?
C054 C059 C06A C05T 166.1(15) . . . . ?
C054 C063 C06D C05G -166.4(14) . . . . ?
C054 C063 C06D C05Q 7.9(19) . . . . ?
C056 N00I C03A C05J 168.3(8) . . . . ?
C056 N00I C04Y C05X -165.0(9) . . . . ?
C056 C05Q C06D C05G 166.5(12) . . . . ?
C056 C05Q C06D C063 -6.4(18) . . . . ?
C057 C05S C05U C05O -0.5(9) . . . . ?
C058 C05E C05Y C064 3.0(11) . . . . ?
C058 C05F C05H C064 1.5(12) . . . . ?
C059 C054 C063 C048 1.4(18) . . . . ?
C059 C054 C063 C06D 159.1(14) . . . . ?
C059 C054 C06C C056 -163.9(16) . . . . ?
C059 C054 C06C C05R 12(2) . . . . ?
C059 C05M C067 C052 165.7(16) . . . . ?
C059 C05M C067 C05K -9(2) . . . . ?
C05A C04J C04S C037 -12.8(9) . . . . ?
C05A C04J C04S C040 -160.4(5) . . . . ?
C05E C058 C05F C05H -1.2(12) . . . . ?
C05E C05Y C064 C05H -2.9(12) . . . . ?
C05F C058 C05E C05Y -1.1(11) . . . . ?
C05F C058 C05E C06P -178.7(8) . . . . ?
C05F C05H C064 C05Y 0.7(12) . . . . ?
C05G N00C C017 C026 165.9(6) . . . . ?
C05G N00C C01T C02F -162.7(7) . . . . ?
C05G C02P C062 C048 -9(2) . . . . ?
C05G C02P C062 C05P 163.3(13) . . . . ?
C05K N00G C036 C05I -157.6(9) . . . . ?
C05K N00G C053 C05Z 162.5(8) . . . . ?
C05K C05T C06A C045 166(2) . . . . ?
C05K C05T C06A C059 -5.7(19) . . . . ?
C05M C048 C062 C02P 167.9(16) . . . . ?
C05M C048 C062 C05P -6(2) . . . . ?
C05M C048 C063 C054 -2.5(19) . . . . ?
C05M C048 C063 C06D -158.3(16) . . . . ?
C05M C059 C06A C045 -167.0(19) . . . . ?
C05M C059 C06A C05T 7(2) . . . . ?
C05N N00K C04U C066 0.5(8) . . . . ?
C05N N00K C05R C045 -50.2(19) . . . . ?
C05N N00K C05R C06C 125.6(9) . . . . ?
C05N N00K C6 C9 -81.2(13) . . . . ?
C05N N00K C6 C29 100.5(14) . . . . ?
C05N C060 C066 C04U -0.3(10) . . . . ?
C05O C04C C051 C057 1.4(8) . . . . ?
C05O C04C C051 C069 -178.0(5) . . . . ?
C05P N00B C01F C02N -162.0(7) . . . . ?
C05P N00B C02T C042 164.5(6) . . . . ?
C05P C052 C067 C05K 161.5(13) . . . . ?
C05P C052 C067 C05M -10.9(18) . . . . ?
C05Q N00J C03L C05V -163.5(8) . . . . ?
C05Q N00J C044 C05B 166.2(8) . . . . ?
C05Q C056 C06C C054 10.0(19) . . . . ?
C05Q C056 C06C C05R -164.9(13) . . . . ?
C05R N00K C04U C066 -163.7(9) . . . . ?
C05R N00K C05N C060 165.1(8) . . . . ?
C05R C045 C06A C059 7(3) . . . . ?
C05R C045 C06A C05T -165.2(17) . . . . ?
C05T N00H C02U C04A 165.3(8) . . . . ?
C05T N00H C03P C04G -164.1(9) . . . . ?
C05T C05K C067 C052 -163.5(14) . . . . ?
C05T C05K C067 C05M 8.9(18) . . . . ?
C062 C02P C05G N00C -178.1(12) . . . . ?
C062 C02P C05G C06D 1(2) . . . . ?
C062 C048 C05M C059 -160.9(15) . . . . ?
C062 C048 C05M C067 -2(3) . . . . ?
C062 C048 C063 C054 161.5(14) . . . . ?
C062 C048 C063 C06D 6(3) . . . . ?
C063 C048 C05M C059 2.5(19) . . . . ?
C063 C048 C05M C067 161.8(13) . . . . ?
C063 C048 C062 C02P 6(2) . . . . ?
C063 C048 C062 C05P -167.9(14) . . . . ?
C063 C054 C059 C05M 0.1(19) . . . . ?
C063 C054 C059 C06A -161.8(14) . . . . ?
C063 C054 C06C C056 -9(2) . . . . ?
C063 C054 C06C C05R 167.3(15) . . . . ?
C067 C052 C05P N00B -176.9(10) . . . . ?
C067 C052 C05P C062 4(2) . . . . ?
C067 C05K C05T N00H -179.2(11) . . . . ?
C067 C05K C05T C06A -2(2) . . . . ?
C069 C051 C057 C05S 178.9(6) . . . . ?
C06A C045 C05R N00K 178.3(14) . . . . ?
C06A C045 C05R C06C 3(3) . . . . ?
C06A C059 C05M C048 160.3(14) . . . . ?
C06A C059 C05M C067 1(3) . . . . ?
C06C C054 C059 C05M 159.2(16) . . . . ?
C06C C054 C059 C06A -3(3) . . . . ?
C06C C054 C063 C048 -157.9(16) . . . . ?
C06C C054 C063 C06D 0(3) . . . . ?
C06C C056 C05Q N00J -179.8(10) . . . . ?
C06C C056 C05Q C06D -3(2) . . . . ?
C06O C06N C06E C06M 0.0 . . . . ?
C06N C06O C065 C068 0.0 . . . . ?
C06N C06E C06M C068 0.0 . . . . ?
C06E C06M C068 C065 0.0 . . . . ?
C06M C068 C065 C06O 0.0 . . . . ?
C065 C06O C06N C06E 0.0 . . . . ?
C06P C05E C05Y C064 -179.2(8) . . . . ?
C1 C2 C33 N00C 173.8(11) . . . . ?
C1 C2 C33 C21 -6.9(18) . . . . ?
C1 C2 C60 N001 -172.3(16) . . . . ?
C1 C2 C60 C15 5(2) . . . . ?
C1 C8 C10 C9 -160.7(17) . . . . ?
C1 C8 C10 C31 0(2) . . . . ?
C1 C11 C31 C5 162.5(17) . . . . ?
C1 C11 C31 C10 0(2) . . . . ?
C2 C1 C8 C4 2(3) . . . . ?
C2 C1 C8 C10 162.0(16) . . . . ?
C2 C1 C11 C3 0(3) . . . . ?
C2 C1 C11 C31 -161.5(18) . . . . ?
C3 C11 C31 C5 1(3) . . . . ?
C3 C11 C31 C10 -161.4(17) . . . . ?
C3 C15 C60 N001 178.2(12) . . . . ?
C3 C15 C60 C2 1(3) . . . . ?
C3 C92 C94 N00G 177.3(10) . . . . ?
C3 C92 C94 C5 -1.5(19) . . . . ?
C4 C8 C10 C9 0(3) . . . . ?
C4 C8 C10 C31 161.2(14) . . . . ?
C4 C21 C33 N00C 179.7(11) . . . . ?
C4 C21 C33 C2 0(2) . . . . ?
C6 N00K C04U C066 162.7(8) . . . . ?
C6 N00K C05N C060 -159.7(10) . . . . ?
C6 C9 C10 C8 -8(2) . . . . ?
C6 C9 C10 C31 -165.2(18) . . . . ?
C6 C9 C40 N00F -15(3) . . . . ?
C6 C9 C40 C44 163.8(19) . . . . ?
C8 C1 C2 C33 6(2) . . . . ?
C8 C1 C2 C60 -164.8(18) . . . . ?
C8 C1 C11 C3 161.3(16) . . . . ?
C8 C1 C11 C31 0(2) . . . . ?
C8 C4 C21 N00J -173.9(10) . . . . ?
C8 C4 C21 C33 6.7(19) . . . . ?
C8 C4 C29 N00I 173.5(10) . . . . ?
C8 C4 C29 C6 -6.0(19) . . . . ?
C8 C10 C31 C5 -162.7(15) . . . . ?
C8 C10 C31 C11 0(2) . . . . ?
C9 C6 C29 N00I 178.9(10) . . . . ?
C9 C6 C29 C4 -2(2) . . . . ?
C9 C10 C31 C5 -2(3) . . . . ?
C9 C10 C31 C11 160.4(19) . . . . ?
C9 C40 C44 N00H -177.5(18) . . . . ?
C9 C40 C44 C5 2(4) . . . . ?
C10 C9 C40 N00F 172.3(17) . . . . ?
C10 C9 C40 C44 -9(3) . . . . ?
C11 C1 C2 C33 165.5(18) . . . . ?
C11 C1 C2 C60 -5(3) . . . . ?
C11 C1 C8 C4 -160.5(14) . . . . ?
C11 C1 C8 C10 0(2) . . . . ?
C11 C3 C15 N00B 176.4(10) . . . . ?
C11 C3 C15 C60 -6.5(18) . . . . ?
C11 C3 C92 N00E -172.7(12) . . . . ?
C11 C3 C92 C94 8.8(18) . . . . ?
C15 N00B C01F C02N 164.0(7) . . . . ?
C15 N00B C02T C042 -161.3(8) . . . . ?
C15 C3 C11 C1 6(2) . . . . ?
C15 C3 C11 C31 164.1(16) . . . . ?
C15 C3 C92 N00E 16.1(19) . . . . ?
C15 C3 C92 C94 -162.5(12) . . . . ?
C21 N00J C03L C05V 167.9(8) . . . . ?
C21 N00J C044 C05B -164.6(9) . . . . ?
C21 C4 C8 C1 -8(2) . . . . ?
C21 C4 C8 C10 -165.3(16) . . . . ?
C21 C4 C29 N00I -18(2) . . . . ?
C21 C4 C29 C6 162.7(15) . . . . ?
C29 N00I C03A C05J -164.9(9) . . . . ?
C29 N00I C04Y C05X 167.5(9) . . . . ?
C29 C4 C8 C1 163.8(17) . . . . ?
C29 C4 C8 C10 7(2) . . . . ?
C29 C4 C21 N00J 17(2) . . . . ?
C29 C4 C21 C33 -162.0(14) . . . . ?
C29 C6 C9 C10 8.5(18) . . . . ?
C29 C6 C9 C40 -164(2) . . . . ?
C31 C5 C44 N00H -174.4(11) . . . . ?
C31 C5 C44 C40 6(2) . . . . ?
C31 C5 C94 N00G 175.1(10) . . . . ?
C31 C5 C94 C92 -6.1(17) . . . . ?
C33 N00C C017 C026 -162.3(8) . . . . ?
C33 N00C C01T C02F 164.3(7) . . . . ?
C33 C2 C60 N001 20(3) . . . . ?
C33 C2 C60 C15 -163.5(14) . . . . ?
C40 N00F C028 C03D 167.1(11) . . . . ?
C40 N00F C043 C055 -166.0(12) . . . . ?
C40 C9 C10 C8 167(2) . . . . ?
C40 C9 C10 C31 10(3) . . . . ?
C44 N00H C02U C04A -163.2(10) . . . . ?
C44 N00H C03P C04G 166.3(8) . . . . ?
C44 C5 C31 C10 -6(2) . . . . ?
C44 C5 C31 C11 -166.3(17) . . . . ?
C44 C5 C94 N00G -14.1(18) . . . . ?
C44 C5 C94 C92 164.7(13) . . . . ?
C60 N001 C00Y C02S -168.4(9) . . . . ?
C60 N001 C029 C04Q 170.7(8) . . . . ?
C60 C2 C33 N00C -18(2) . . . . ?
C60 C2 C33 C21 161.1(17) . . . . ?
C92 N00E C01C C02R -162.5(9) . . . . ?
C92 N00E C02H C04D 166.2(8) . . . . ?
C92 C3 C11 C1 -166.8(18) . . . . ?
C92 C3 C11 C31 -9(2) . . . . ?
C92 C3 C15 N00B -12.3(17) . . . . ?
C92 C3 C15 C60 164.9(15) . . . . ?
C94 N00G C036 C05I 172.2(8) . . . . ?
C94 N00G C053 C05Z -170.7(10) . . . . ?
C94 C5 C31 C10 166.7(16) . . . . ?
C94 C5 C31 C11 7(2) . . . . ?
C94 C5 C44 N00H 14.7(19) . . . . ?
C94 C5 C44 C40 -164.4(19) . . . . ?
C0AA C06O C06N C06E 176.9(5) . . . . ?
C0AA C06O C065 C068 -176.6(6) . . . . ?
C3AA C4AA C5AA C1AA 0.0 . . . . ?
C4AA C3AA C2AA C7 0.0 . . . . ?
C4AA C5AA C1AA C7 0.0 . . . . ?
C5AA C1AA C7 C2AA 0.0 . . . . ?
C1AA C7 C2AA C3AA 0.0 . . . . ?
C2AA C3AA C4AA C5AA 0.0 . . . . ?
C6AA C3AA C4AA C5AA 176.2(19) . . . . ?
C6AA C3AA C2AA C7 -176.6(16) . . . . ?

loop_
_smtbx_masks_void_nr
_smtbx_masks_void_average_x
_smtbx_masks_void_average_y
_smtbx_masks_void_average_z
_smtbx_masks_void_volume
_smtbx_masks_void_count_electrons
_smtbx_masks_void_content
1 0.054 0.010 0.120 181.2 45.6 '1 toluene'
2 -0.054 -0.010 0.880 181.2 45.5 '1 toluene'
3 0.153 0.275 0.965 7.2 0.0 ?
4 0.258 0.192 0.416 11.0 0.0 ?
5 0.391 0.774 0.729 35.3 0.0 ?
6 0.469 0.060 0.883 44.0 2.2 ?
7 0.531 0.940 0.117 44.0 2.2 ?
8 0.609 0.226 0.271 35.3 0.0 ?
9 0.742 0.808 0.584 11.0 0.0 ?
10 0.847 0.725 0.035 7.2 0.0 ?
